data_7718990
loop_
_publ_author_name
'Pagliaricci, Sara'
'Pagliaricci, Noemi'
'Tombesi, Alessia'
'Pettinari, Claudio'
'Cuccioloni, Massimiliano'
'Juricic, Helena'
'Galindo, Agust&#xed;n'
'Fadaei-Tirani, Farzaneh'
'Pettinari, Riccardo'
'Marchetti, Fabio'

_publ_section_title
;
 Ruthenium(II)-bisdemethoxycurcumin conjugate complexes as potent
 antitumour agents through simultaneous inhibition of 20S proteasome and
 HMG-CoA reductase.
;
_journal_issue 29
_journal_name_full 'Dalton transactions (Cambridge, England : 2003)'
_journal_page_first 11324
_journal_page_last 11336
_journal_paper_doi 10.1039/d5dt01240f
_journal_volume 54
_journal_year 2025
_chemical_absolute_configuration rmad
_chemical_formula_moiety 'C33 H40 O6'
_chemical_formula_sum 'C33 H40 O6'
_chemical_formula_weight 532.65
_space_group_crystal_system monoclinic
_space_group_IT_number 4
_space_group_name_Hall 'P 2yb'
_space_group_name_H-M_alt 'P 1 21 1'
_atom_sites_solution_hydrogens geom
_atom_sites_solution_primary dual
_atom_sites_solution_secondary difmap
_audit_creation_date 2025-01-09
_audit_creation_method
;
Olex2 1.5
(compiled 2024.02.16 svn.r378c4104 for OlexSys, GUI svn.r6928)
;
_audit_update_record
;
2025-02-17 deposited with the CCDC.	2025-06-30 downloaded from the CCDC.
;
_cell_angle_alpha 90
_cell_angle_beta 116.941(6)
_cell_angle_gamma 90
_cell_formula_units_Z 16
_cell_length_a 46.834(2)
_cell_length_b 5.5718(2)
_cell_length_c 49.959(2)
_cell_measurement_reflns_used 9688
_cell_measurement_temperature 140.00(10)
_cell_measurement_theta_max 50.8080
_cell_measurement_theta_min 2.1230
_cell_volume 11621.9(10)
_computing_cell_refinement 'CrysAlisPro 1.171.43.135a (Rigaku OD, 2024)'
_computing_data_collection 'CrysAlisPro system (CCD 43.131a 64-bit (release 19-07-2024))'
_computing_data_reduction 'CrysAlisPro 1.171.43.135a (Rigaku OD, 2024)'
_computing_molecular_graphics 'Olex2 1.5 (Dolomanov et al., 2009)'
_computing_publication_material 'Olex2 1.5 (Dolomanov et al., 2009)'
_computing_structure_refinement 'ShelXL 2019/3 (Sheldrick, 2015)'
_computing_structure_solution 'ShelXT 2018/2 (Sheldrick, 2015)'
_diffrn_ambient_environment N~2~
_diffrn_ambient_temperature 140.00(10)
_diffrn_detector 'Hybrid Pixel Array Detector'
_diffrn_detector_area_resol_mean 10.0000
_diffrn_detector_type 'HyPix-Arc 150'
_diffrn_measured_fraction_theta_full 0.986
_diffrn_measured_fraction_theta_max 0.986
_diffrn_measurement_details
;
List of Runs (angles in degrees, time in seconds):

  # Type    Start    End  Width  t~exp~   \w     \q     \k     \f   Frames
#--------------------------------------------------------------------------
  1  \w     -4.00  25.00   0.50    2.00    --   30.82 -99.00  30.00   58
  2  \w     -7.00  18.00   0.50    2.00    --   30.82 -99.00   0.00   50
  3  \w    -15.00  10.00   0.50    2.00    --   30.82 -19.00-180.00   50
  4  \w     12.00  37.00   0.50    2.00    --   18.00  92.00-170.98   50
  5  \w     15.00  40.00   0.50    2.00    --   18.00  87.00 171.02   50
  6  \w    -66.00 -24.00   0.50    2.00    --  -31.33 -19.00 150.00   84
  7  \w     46.00  74.00   0.50    2.00    --   30.24  50.00-153.25   56
  8  \w     36.00  64.00   0.50    2.00    --   30.24  76.00 157.34   56
  9  \w     27.00  52.00   0.50    2.00    --   22.00  75.00 151.12   50
 10  \w     45.00  71.00   0.50    2.00    --   30.24  57.00 126.75   52
 11  \w     43.00  69.00   0.50    2.00    --   30.24  68.00 108.68   52
 12  \w    -20.00   5.00   0.50    2.00    --  -31.33  53.00  -0.06   50
 13  \w    -20.00   8.00   0.50    2.00    --  -31.33  44.00 -89.33   56
 14  \w    -17.00   9.00   0.50    2.00    --  -31.33  19.00 -60.00   52
 15  \w    -17.00   8.00   0.50    2.00    --  -31.33  19.00-150.00   50
 16  \w    -17.00  13.00   0.50    2.00    --  -31.33  19.00 -30.00   60
 17  \w    -16.00  14.00   0.50    2.00    --  -31.33  19.00-180.00   60
 18  \w    -10.00  15.00   0.50    2.00    --  -31.33  19.00  30.00   50
 19  \w    -17.00  12.00   0.50    2.00    --  -31.33  19.00  60.00   58
 20  \w    -10.00  15.00   0.50    2.00    --  -31.33  19.00 120.00   50
 21  \w    -13.00  15.00   0.50    2.00    --  -31.33  19.00 150.00   56
 22  \w    -43.00   3.00   0.50    2.00    --  -31.33 102.00  30.12   92
 23  \w    -58.00 -30.00   0.50    2.00    --  -31.33 125.00 -90.00   56
 24  \w    -54.00 -18.00   0.50    2.00    --  -31.33 125.00-120.00   72
 25  \w    -26.00   5.00   0.50    2.00    --  -31.33 102.00-121.33   62
;
_diffrn_measurement_device 'four-circle diffractometer'
_diffrn_measurement_device_type 'XtaLAB Synergy R, DW system, HyPix-Arc 150'
_diffrn_measurement_method '\w scans'
_diffrn_orient_matrix_type 'CrysAlisPro convention (1999,Acta A55,543-557)'
_diffrn_orient_matrix_UB_11 -0.0348667000
_diffrn_orient_matrix_UB_12 0.0772146000
_diffrn_orient_matrix_UB_13 -0.0096110000
_diffrn_orient_matrix_UB_21 -0.0098170000
_diffrn_orient_matrix_UB_22 -0.1000384000
_diffrn_orient_matrix_UB_23 -0.0317270000
_diffrn_orient_matrix_UB_31 -0.0069846000
_diffrn_orient_matrix_UB_32 -0.2459811000
_diffrn_orient_matrix_UB_33 0.0098665000
_diffrn_radiation_monochromator mirror
_diffrn_radiation_probe x-ray
_diffrn_radiation_type 'Cu K\a'
_diffrn_radiation_wavelength 1.54184
_diffrn_reflns_av_R_equivalents 0.0496
_diffrn_reflns_av_unetI/netI 0.0927
_diffrn_reflns_Laue_measured_fraction_full 0.986
_diffrn_reflns_Laue_measured_fraction_max 0.986
_diffrn_reflns_limit_h_max 46
_diffrn_reflns_limit_h_min -47
_diffrn_reflns_limit_k_max 5
_diffrn_reflns_limit_k_min -4
_diffrn_reflns_limit_l_max 50
_diffrn_reflns_limit_l_min -49
_diffrn_reflns_number 57074
_diffrn_reflns_point_group_measured_fraction_full 0.865
_diffrn_reflns_point_group_measured_fraction_max 0.865
_diffrn_reflns_theta_full 51.402
_diffrn_reflns_theta_max 51.402
_diffrn_reflns_theta_min 1.748
_diffrn_source 'Rotating-anode X-ray tube'
_diffrn_source_type 'Rigaku (Cu) X-ray Source'
_exptl_absorpt_coefficient_mu 0.663
_exptl_absorpt_correction_T_max 1.000
_exptl_absorpt_correction_T_min 0.757
_exptl_absorpt_correction_type gaussian
_exptl_absorpt_process_details
;
CrysAlisPro 1.171.43.135a (Rigaku Oxford Diffraction, 2024)
Numerical absorption correction based on Gaussian integration over
a multifaceted crystal model.
Empirical absorption correction using spherical harmonics
as implemented in SCALE3 ABSPACK scaling algorithm
;
_exptl_crystal_colour 'clear intense yellow'
_exptl_crystal_density_diffrn 1.218
_exptl_crystal_description plate
_exptl_crystal_F_000 4576
_exptl_crystal_size_max 0.41
_exptl_crystal_size_mid 0.05
_exptl_crystal_size_min 0.02
_refine_diff_density_max 0.636
_refine_diff_density_min -0.308
_refine_diff_density_rms 0.072
_refine_ls_abs_structure_details
;
 Flack x determined using 2677 quotients [(I+)-(I-)]/[(I+)+(I-)]
 (Parsons, Flack and Wagner, Acta Cryst. B69 (2013) 249-259).
;
_refine_ls_abs_structure_Flack 0.6(5)
_refine_ls_extinction_method none
_refine_ls_goodness_of_fit_ref 1.032
_refine_ls_hydrogen_treatment constr
_refine_ls_matrix_type full
_refine_ls_number_parameters 2833
_refine_ls_number_reflns 21992
_refine_ls_number_restraints 4063
_refine_ls_restrained_S_all 0.975
_refine_ls_R_factor_all 0.1934
_refine_ls_R_factor_gt 0.1070
_refine_ls_shift/su_max 0.001
_refine_ls_shift/su_mean 0.000
_refine_ls_structure_factor_coef Fsqd
_refine_ls_weighting_details 'w=1/[\s^2^(Fo^2^)+(0.1525P)^2^+26.6033P] where P=(Fo^2^+2Fc^2^)/3'
_refine_ls_weighting_scheme calc
_refine_ls_wR_factor_gt 0.2675
_refine_ls_wR_factor_ref 0.3317
_reflns_Friedel_coverage 0.549
_reflns_Friedel_fraction_full 0.707
_reflns_Friedel_fraction_max 0.707
_reflns_number_gt 11117
_reflns_number_total 21992
_reflns_threshold_expression 'I > 2\s(I)'
_cod_data_source_file d5dt01240f3.cif
_cod_data_source_block hl2b
_cod_depositor_comments
;
The following automatic conversions were performed:

data item '_exptl_absorpt_correction_type' value 'Gaussian' was
changed to 'gaussian' in accordance with the
/home/data/users/saulius/crontab/automatic-downloads/rss-feeds/RSC/lib/dictionaries/cif_core.dic
dictionary named 'cif_core.dic' version 2.4.2 last updated on
2011-04-26.

Automatic conversion script
Id: cif_fix_values 8170 2020-07-09 18:12:32Z antanas 

 Adding full bibliography for 7718990--7718993.cif.
;
_cod_original_cell_volume 11621.8(11)
_cod_database_code 7718990
_shelx_shelxl_version_number 2019/3
_audit_contact_author 'Farzaneh Fadaei Tirani'
_chemical_oxdiff_formula 'C33 H40 O6'
_chemical_oxdiff_usercomment 'crystallised from DCM, EtOH'
_shelx_space_group_comment
;
The symmetry employed for this shelxl refinement is uniquely defined
by the following loop, which should always be used as a source of
symmetry information in preference to the above space-group names.
They are only intended as comments.
;
_shelx_estimated_absorpt_t_max 0.987
_shelx_estimated_absorpt_t_min 0.773
_olex2_refinement_description
;
1. Fixed Uiso
 At 1.2 times of:
  All C(H) groups, All C(H,H) groups
 At 1.5 times of:
  All C(H,H,H) groups, All O(H) groups
2. Restrained distances
 C139-C138
 1.4 with sigma of 0.02
 C138-C137 = C137-C136 = C136-C135 = C135-C134 = C134-C133
 1.54 with sigma of 0.02
3. Uiso/Uaniso restraints and constraints
All non-hydrogen atoms have similar U: within 2A with sigma of 0.005 and sigma
for terminal atoms of 0.01 within 2A
4. Rigid body (RIGU) restrains
 All non-hydrogen atoms
 with sigma for 1-2 distances of 0.004 and sigma for 1-3 distances of 0.004
5.a Secondary CH2 refined with riding coordinates:
 C21(H21A,H21B), C22(H22A,H22B), C23(H23A,H23B), C24(H24A,H24B), C25(H25A,
 H25B), C28(H28A,H28B), C29(H29A,H29B), C30(H30A,H30B), C31(H31A,H31B),
 C32(H32A,H32B), C35(H35A,H35B), C36(H36A,H36B), C37(H37A,H37B), C38(H38A,H38B),
  C39(H39A,H39B), C61(H61A,H61B), C62(H62A,H62B), C63(H63A,H63B), C64(H64A,
 H64B), C65(H65A,H65B), C68(H68A,H68B), C69(H69A,H69B), C70(H70A,H70B),
 C71(H71A,H71B), C72(H72A,H72B), C94(H94A,H94B), C95(H95A,H95B), C96(H96A,H96B),
  C97(H97A,H97B), C98(H98A,H98B), C101(H10D,H10E), C102(H10F,H10G), C103(H10H,
 H10I), C104(H10J,H10K), C105(H10L,H10M), C127(H12A,H12B), C128(H12C,H12D),
 C129(H12E,H12F), C130(H13A,H13B), C131(H13C,H13D), C134(H13K,H13L), C135(H13M,
 H13N), C136(H13O,H13P), C137(H13Q,H13R), C138(H13S,H13T), C160(H16A,H16B),
 C161(H16C,H16D), C162(H16E,H16F), C163(H16G,H16H), C164(H16I,H16J), C167(H16Q,
 H16R), C168(H16S,H16T), C169(H16U,H16V), C170(H17A,H17B), C171(H17C,H17D),
 C193(H19A,H19B), C194(H19C,H19D), C195(H19E,H19F), C196(H19G,H19H), C197(H19I,
 H19J), C200(H20A,H20B), C201(H20C,H20D), C202(H20E,H20F), C203(H20G,H20H),
 C204(H20I,H20J), C226(H22C,H22D), C227(H22E,H22F), C228(H22G,H22H), C229(H22I,
 H22J), C230(H23C,H23D), C233(H23K,H23L), C234(H23M,H23N), C235(H23O,H23P),
 C236(H23Q,H23R), C237(H23S,H23T), C259(H25C,H25D), C260(H26D,H26E), C261(H26F,
 H26G), C262(H26H,H26I), C263(H26J,H26K)
5.b Aromatic/amide H refined with riding coordinates:
 C2(H2), C3(H3), C5(H5), C6(H6), C7(H7), C8(H8), C10(H10), C12(H12), C13(H13),
 C15(H15), C16(H16), C18(H18), C19(H19), C41(H41), C42(H42), C44(H44), C45(H45),
  C47(H47), C48(H48), C50(H50), C52(H52), C53(H53), C55(H55), C56(H56),
 C57(H57), C59(H59), C75(H75), C76(H76), C78(H78), C79(H79), C80(H80), C81(H81),
  C83(H83), C85(H85), C86(H86), C88(H88), C89(H89), C91(H91), C92(H92),
 C108(H108), C109(H109), C111(H111), C112(H112), C113(H113), C114(H114),
 C116(H116), C118(H118), C119(H119), C121(H121), C122(H122), C124(H124),
 C125(H125), C141(H141), C142(H142), C144(H144), C145(H145), C146(H146),
 C147(H147), C149(H149), C151(H151), C152(H152), C154(H154), C155(H155),
 C157(H157), C158(H158), C174(H174), C175(H175), C177(H177), C178(H178),
 C179(H179), C180(H180), C182(H182), C184(H184), C185(H185), C187(H187),
 C188(H188), C190(H190), C191(H191), C207(H207), C208(H208), C210(H210),
 C211(H211), C212(H212), C213(H213), C215(H215), C217(H217), C218(H218),
 C220(H220), C221(H221), C223(H223), C224(H224), C240(H240), C241(H241),
 C243(H243), C244(H244), C245(H245), C246(H246), C248(H248), C250(H250),
 C251(H251), C253(H253), C254(H254), C256(H256), C257(H257)
5.c Idealised Me refined as rotating group:
 C26(H26A,H26B,H26C), C33(H33A,H33B,H33C), C34(H34A,H34B,H34C), C66(H66A,H66B,
 H66C), C67(H67A,H67B,H67C), C99(H99A,H99B,H99C), C100(H10A,H10B,H10C),
 C132(H13E,H13F,H13G), C133(H13H,H13I,H13J), C165(H16K,H16L,H16M), C166(H16N,
 H16O,H16P), C198(H19K,H19L,H19M), C199(H19N,H19O,H19P), C231(H23E,H23F,H23G),
 C232(H23H,H23I,H23J), C264(H26L,H26M,H26N)
5.d Idealised tetrahedral OH refined as rotating group:
 O1(H1), O9(H9), O15(H15A), O22(H22), O27(H27), O34(H34), O40(H40), O45(H45A)
;
_olex2_submission_special_instructions 'No special instructions were received'
_oxdiff_exptl_absorpt_empirical_details
;
Empirical correction (ABSPACK) includes:
- Absorption correction using spherical harmonics
- Frame scaling
- Detector area scaling
- B-factor correction
;
_oxdiff_exptl_absorpt_empirical_full_max 1.610
_oxdiff_exptl_absorpt_empirical_full_min 0.700

loop_
_space_group_symop_operation_xyz
'x, y, z'
'-x, y+1/2, -z'

loop_
_atom_site_label
_atom_site_type_symbol
_atom_site_fract_x
_atom_site_fract_y
_atom_site_fract_z
_atom_site_U_iso_or_equiv
_atom_site_adp_type
_atom_site_occupancy
_atom_site_site_symmetry_order
_atom_site_calc_flag
_atom_site_refinement_flags_posn
_atom_site_refinement_flags_adp
_atom_site_refinement_flags_occupancy
_atom_site_disorder_assembly
_atom_site_disorder_group
O1 O 0.9427(3) 1.092(3) 0.9710(3) 0.072(3) Uani 1 1 d . U . . .
H1 H 0.948227 1.135227 0.957896 0.108 Uiso 1 1 calc R U . . .
O2 O 0.9831(3) 1.114(2) 0.9493(2) 0.067(3) Uani 1 1 d . U . . .
O3 O 1.0825(3) 0.269(2) 0.8792(2) 0.071(3) Uani 1 1 d . U . . .
O4 O 1.1199(3) 0.526(2) 0.8800(3) 0.074(3) Uani 1 1 d . U . . .
O5 O 0.8345(3) 0.292(2) 1.0341(2) 0.066(2) Uani 1 1 d . U . . .
O6 O 0.8388(3) 0.535(2) 1.0698(3) 0.070(3) Uani 1 1 d . U . . .
C1 C 0.8540(4) 0.435(3) 1.0259(4) 0.066(3) Uani 1 1 d . U . . .
C2 C 0.8431(4) 0.658(3) 1.0113(4) 0.070(3) Uani 1 1 d . U . . .
H2 H 0.823007 0.720602 1.008317 0.085 Uiso 1 1 calc R U . . .
C3 C 0.8613(4) 0.780(4) 1.0015(4) 0.070(3) Uani 1 1 d . U . . .
H3 H 0.854655 0.933533 0.992669 0.084 Uiso 1 1 calc R U . . .
C4 C 0.8895(4) 0.683(4) 1.0041(4) 0.069(3) Uani 1 1 d . U . . .
C5 C 0.9000(4) 0.465(3) 1.0182(4) 0.067(3) Uani 1 1 d . U . . .
H5 H 0.919831 0.401331 1.020549 0.080 Uiso 1 1 calc R U . . .
C6 C 0.8825(4) 0.344(3) 1.0286(3) 0.064(3) Uani 1 1 d . U . . .
H6 H 0.889774 0.192432 1.037992 0.077 Uiso 1 1 calc R U . . .
C7 C 0.9079(4) 0.826(4) 0.9918(3) 0.067(3) Uani 1 1 d . U . . .
H7 H 0.901724 0.985698 0.985047 0.081 Uiso 1 1 calc R U . . .
C8 C 0.9323(4) 0.730(4) 0.9903(3) 0.068(3) Uani 1 1 d . U . . .
H8 H 0.939003 0.571648 0.997168 0.081 Uiso 1 1 calc R U . . .
C9 C 0.9496(5) 0.882(4) 0.9772(4) 0.069(3) Uani 1 1 d . U . . .
C10 C 0.9727(4) 0.783(4) 0.9720(3) 0.067(3) Uani 1 1 d . U . . .
H10 H 0.980184 0.627737 0.980139 0.080 Uiso 1 1 calc R U . . .
C11 C 0.9868(5) 0.891(4) 0.9554(4) 0.063(3) Uani 1 1 d . U . . .
C12 C 1.0071(4) 0.753(4) 0.9464(3) 0.062(3) Uani 1 1 d . U . . .
H12 H 1.012495 0.594480 0.953894 0.074 Uiso 1 1 calc R U . . .
C13 C 1.0184(4) 0.832(3) 0.9286(3) 0.059(3) Uani 1 1 d . U . . .
H13 H 1.014221 0.994262 0.922294 0.071 Uiso 1 1 calc R U . . .
C14 C 1.0377(4) 0.686(3) 0.9172(4) 0.060(3) Uani 1 1 d . U . . .
C15 C 1.0511(4) 0.468(3) 0.9291(4) 0.063(3) Uani 1 1 d . U . . .
H15 H 1.048945 0.405624 0.945741 0.075 Uiso 1 1 calc R U . . .
C16 C 1.0680(4) 0.336(4) 0.9171(4) 0.066(3) Uani 1 1 d . U . . .
H16 H 1.077358 0.185626 0.925589 0.079 Uiso 1 1 calc R U . . .
C17 C 1.0707(4) 0.426(4) 0.8929(4) 0.066(3) Uani 1 1 d . U . . .
C18 C 1.0569(4) 0.643(3) 0.8796(4) 0.066(3) Uani 1 1 d . U . . .
H18 H 1.057953 0.698133 0.862080 0.080 Uiso 1 1 calc R U . . .
C19 C 1.0417(4) 0.778(4) 0.8926(4) 0.064(3) Uani 1 1 d . U . . .
H19 H 1.033852 0.933340 0.884982 0.076 Uiso 1 1 calc R U . . .
C20 C 1.1077(5) 0.336(4) 0.8738(4) 0.072(3) Uani 1 1 d . U . . .
C21 C 1.1148(4) 0.134(4) 0.8584(4) 0.073(3) Uani 1 1 d . U . . .
H21A H 1.094822 0.090998 0.840287 0.088 Uiso 1 1 calc R U . . .
H21B H 1.121210 -0.007072 0.871889 0.088 Uiso 1 1 calc R U . . .
C22 C 1.1410(4) 0.184(4) 0.8488(4) 0.077(3) Uani 1 1 d . U . . .
H22A H 1.136048 0.336433 0.837419 0.093 Uiso 1 1 calc R U . . .
H22B H 1.161665 0.204098 0.866980 0.093 Uiso 1 1 calc R U . . .
C23 C 1.1443(4) -0.015(4) 0.8295(4) 0.080(4) Uani 1 1 d . U . . .
H23A H 1.148174 -0.169114 0.840501 0.096 Uiso 1 1 calc R U . . .
H23B H 1.123868 -0.030296 0.810867 0.096 Uiso 1 1 calc R U . . .
C24 C 1.1710(5) 0.029(4) 0.8213(4) 0.084(4) Uani 1 1 d . U . . .
H24A H 1.167816 0.186985 0.811318 0.100 Uiso 1 1 calc R U . . .
H24B H 1.191598 0.033598 0.839821 0.100 Uiso 1 1 calc R U . . .
C25 C 1.1727(5) -0.159(4) 0.8010(4) 0.085(4) Uani 1 1 d . U . . .
H25A H 1.152071 -0.163622 0.782424 0.102 Uiso 1 1 calc R U . . .
H25B H 1.175703 -0.317576 0.810919 0.102 Uiso 1 1 calc R U . . .
C26 C 1.1998(5) -0.117(4) 0.7926(4) 0.098(6) Uani 1 1 d . U . . .
H26A H 1.219244 -0.070882 0.810562 0.147 Uiso 1 1 calc R U . . .
H26B H 1.193763 0.011204 0.777630 0.147 Uiso 1 1 calc R U . . .
H26C H 1.203840 -0.265123 0.784243 0.147 Uiso 1 1 calc R U . . .
C27 C 0.8268(4) 0.355(4) 1.0559(4) 0.066(3) Uani 1 1 d . U . . .
C28 C 0.8076(4) 0.167(3) 1.0604(4) 0.071(3) Uani 1 1 d . U . . .
H28A H 0.818949 0.011123 1.063522 0.085 Uiso 1 1 calc R U . . .
H28B H 0.786884 0.152384 1.042090 0.085 Uiso 1 1 calc R U . . .
C29 C 0.8017(4) 0.219(4) 1.0867(4) 0.073(3) Uani 1 1 d . U . . .
H29A H 0.792335 0.381121 1.084574 0.087 Uiso 1 1 calc R U . . .
H29B H 0.822178 0.215148 1.105296 0.087 Uiso 1 1 calc R U . . .
C30 C 0.7786(4) 0.032(4) 1.0888(4) 0.075(3) Uani 1 1 d . U . . .
H30A H 0.758030 0.041144 1.070269 0.091 Uiso 1 1 calc R U . . .
H30B H 0.787635 -0.129629 1.089639 0.091 Uiso 1 1 calc R U . . .
C31 C 0.7720(4) 0.059(4) 1.1144(4) 0.081(4) Uani 1 1 d . U . . .
H31A H 0.762292 0.218930 1.113185 0.097 Uiso 1 1 calc R U . . .
H31B H 0.792641 0.056085 1.132900 0.097 Uiso 1 1 calc R U . . .
C32 C 0.7502(5) -0.127(4) 1.1175(4) 0.085(4) Uani 1 1 d . U . . .
H32A H 0.729609 -0.124670 1.098988 0.102 Uiso 1 1 calc R U . . .
H32B H 0.759975 -0.287074 1.118814 0.102 Uiso 1 1 calc R U . . .
C33 C 0.7435(5) -0.098(4) 1.1437(4) 0.097(5) Uani 1 1 d . U . . .
H33A H 0.763730 -0.091006 1.162155 0.145 Uiso 1 1 calc R U . . .
H33B H 0.730880 -0.235503 1.144630 0.145 Uiso 1 1 calc R U . . .
H33C H 0.731404 0.050057 1.141440 0.145 Uiso 1 1 calc R U . . .
O7 O 0.8434(3) 0.504(2) 0.8241(2) 0.061(3) Uani 1 1 d . U . . .
O8 O 0.8467(3) 0.249(2) 0.7918(2) 0.064(2) Uani 1 1 d . U . . .
O9 O 0.9498(3) 1.106(2) 0.7268(3) 0.061(3) Uani 1 1 d . U . . .
H9 H 0.964444 1.181634 0.725202 0.091 Uiso 1 1 calc R U . . .
O10 O 0.9895(3) 1.169(2) 0.7047(2) 0.063(3) Uani 1 1 d . U . . .
O11 O 1.0764(2) 0.362(2) 0.6186(2) 0.053(2) Uani 1 1 d . U . . .
O12 O 1.1185(3) 0.579(2) 0.6257(3) 0.062(3) Uani 1 1 d . U . . .
C34 C 0.7438(4) -0.203(4) 0.8883(4) 0.091(5) Uani 1 1 d . U . . .
H34A H 0.763347 -0.196250 0.907388 0.137 Uiso 1 1 calc R U . . .
H34B H 0.731068 -0.343125 0.888192 0.137 Uiso 1 1 calc R U . . .
H34C H 0.731224 -0.056767 0.885780 0.137 Uiso 1 1 calc R U . . .
C35 C 0.7521(4) -0.223(4) 0.8640(4) 0.077(4) Uani 1 1 d . U . . .
H35A H 0.732192 -0.223808 0.844801 0.092 Uiso 1 1 calc R U . . .
H35B H 0.762995 -0.378671 0.865707 0.092 Uiso 1 1 calc R U . . .
C36 C 0.7735(4) -0.027(4) 0.8628(4) 0.069(3) Uani 1 1 d . U . . .
H36A H 0.762126 0.127811 0.860568 0.083 Uiso 1 1 calc R U . . .
H36B H 0.792832 -0.022363 0.882408 0.083 Uiso 1 1 calc R U . . .
C37 C 0.7838(4) -0.037(3) 0.8397(4) 0.065(3) Uani 1 1 d . U . . .
H37A H 0.764401 -0.036293 0.820045 0.078 Uiso 1 1 calc R U . . .
H37B H 0.794455 -0.193991 0.841472 0.078 Uiso 1 1 calc R U . . .
C38 C 0.8061(4) 0.155(3) 0.8386(4) 0.062(3) Uani 1 1 d . U . . .
H38A H 0.795076 0.311953 0.835020 0.074 Uiso 1 1 calc R U . . .
H38B H 0.825188 0.162583 0.858454 0.074 Uiso 1 1 calc R U . . .
C39 C 0.8165(4) 0.114(3) 0.8155(4) 0.059(3) Uani 1 1 d . U . . .
H39A H 0.797245 0.091011 0.795998 0.071 Uiso 1 1 calc R U . . .
H39B H 0.829030 -0.036211 0.820182 0.071 Uiso 1 1 calc R U . . .
C40 C 0.8373(4) 0.321(3) 0.8117(4) 0.055(3) Uani 1 1 d . U . . .
C41 C 0.8542(5) 0.622(3) 0.7702(4) 0.066(3) Uani 1 1 d . U . . .
H41 H 0.834153 0.678680 0.768100 0.079 Uiso 1 1 calc R U . . .
C42 C 0.8721(4) 0.760(3) 0.7600(3) 0.063(3) Uani 1 1 d . U . . .
H42 H 0.864927 0.915136 0.751887 0.076 Uiso 1 1 calc R U . . .
C43 C 0.9013(4) 0.668(3) 0.7618(3) 0.056(3) Uani 1 1 d . U . . .
C44 C 0.9118(4) 0.456(3) 0.7753(3) 0.054(3) Uani 1 1 d . U . . .
H44 H 0.931457 0.397848 0.776628 0.065 Uiso 1 1 calc R U . . .
C45 C 0.8965(4) 0.318(3) 0.7873(3) 0.058(3) Uani 1 1 d . U . . .
H45 H 0.905760 0.174343 0.797800 0.070 Uiso 1 1 calc R U . . .
C46 C 0.8659(5) 0.399(3) 0.7834(4) 0.061(3) Uani 1 1 d . U . . .
C47 C 0.9173(4) 0.819(4) 0.7490(3) 0.059(3) Uani 1 1 d . U . . .
H47 H 0.910132 0.978589 0.743091 0.071 Uiso 1 1 calc R U . . .
C48 C 0.9417(4) 0.733(4) 0.7458(3) 0.060(3) Uani 1 1 d . U . . .
H48 H 0.948877 0.573455 0.751518 0.072 Uiso 1 1 calc R U . . .
C49 C 0.9578(5) 0.892(4) 0.7330(4) 0.062(3) Uani 1 1 d . U . . .
C50 C 0.9814(4) 0.812(4) 0.7268(3) 0.059(3) Uani 1 1 d . U . . .
H50 H 0.990172 0.658114 0.734041 0.071 Uiso 1 1 calc R U . . .
C51 C 0.9941(5) 0.944(4) 0.7103(4) 0.058(3) Uani 1 1 d . U . . .
C52 C 1.0132(4) 0.818(3) 0.6997(3) 0.054(3) Uani 1 1 d . U . . .
H52 H 1.019004 0.658135 0.706795 0.065 Uiso 1 1 calc R U . . .
C53 C 1.0236(4) 0.899(3) 0.6809(3) 0.050(3) Uani 1 1 d . U . . .
H53 H 1.020239 1.065342 0.676329 0.060 Uiso 1 1 calc R U . . .
C54 C 1.0398(4) 0.769(3) 0.6662(3) 0.047(2) Uani 1 1 d . U . . .
C55 C 1.0545(4) 0.552(3) 0.6768(3) 0.048(3) Uani 1 1 d . U . . .
H55 H 1.055128 0.488552 0.694722 0.058 Uiso 1 1 calc R U . . .
C56 C 1.0683(4) 0.423(3) 0.6621(3) 0.049(3) Uani 1 1 d . U . . .
H56 H 1.078756 0.274582 0.670085 0.058 Uiso 1 1 calc R U . . .
C57 C 1.0529(3) 0.736(3) 0.6242(3) 0.044(3) Uani 1 1 d . U . . .
H57 H 1.051973 0.800060 0.606169 0.053 Uiso 1 1 calc R U . . .
C58 C 1.0669(4) 0.514(3) 0.6348(4) 0.046(2) Uani 1 1 d . U . . .
C59 C 1.0404(3) 0.861(3) 0.6404(3) 0.045(3) Uani 1 1 d . U . . .
H59 H 1.031902 1.016562 0.633658 0.054 Uiso 1 1 calc R U . . .
C60 C 1.1039(4) 0.403(3) 0.6160(4) 0.051(3) Uani 1 1 d . U . . .
C61 C 1.1085(4) 0.203(3) 0.5996(3) 0.050(3) Uani 1 1 d . U . . .
H61A H 1.087949 0.171289 0.581715 0.060 Uiso 1 1 calc R U . . .
H61B H 1.113959 0.058993 0.612534 0.060 Uiso 1 1 calc R U . . .
C62 C 1.1347(4) 0.239(3) 0.5892(3) 0.050(3) Uani 1 1 d . U . . .
H62A H 1.129598 0.383650 0.576381 0.060 Uiso 1 1 calc R U . . .
H62B H 1.155519 0.266431 0.606987 0.060 Uiso 1 1 calc R U . . .
C63 C 1.1380(4) 0.029(3) 0.5719(3) 0.047(3) Uani 1 1 d . U . . .
H63A H 1.117506 0.006403 0.553643 0.057 Uiso 1 1 calc R U . . .
H63B H 1.142082 -0.117003 0.584375 0.057 Uiso 1 1 calc R U . . .
C64 C 1.1647(4) 0.056(3) 0.5627(4) 0.051(3) Uani 1 1 d . U . . .
H64A H 1.161057 0.202772 0.550401 0.062 Uiso 1 1 calc R U . . .
H64B H 1.185518 0.073786 0.580889 0.062 Uiso 1 1 calc R U . . .
C65 C 1.1660(4) -0.158(3) 0.5451(4) 0.055(3) Uani 1 1 d . U . . .
H65A H 1.144848 -0.179685 0.527463 0.066 Uiso 1 1 calc R U . . .
H65B H 1.170489 -0.303519 0.557754 0.066 Uiso 1 1 calc R U . . .
C66 C 1.1919(4) -0.133(4) 0.5342(4) 0.068(4) Uani 1 1 d . U . . .
H66A H 1.212258 -0.087341 0.551163 0.102 Uiso 1 1 calc R U . . .
H66B H 1.185380 -0.008516 0.518669 0.102 Uiso 1 1 calc R U . . .
H66C H 1.194387 -0.286014 0.525906 0.102 Uiso 1 1 calc R U . . .
O13 O 1.1091(3) 0.546(3) 0.3764(3) 0.075(4) Uani 1 1 d . U . . .
O14 O 1.0623(3) 0.367(2) 0.3625(2) 0.067(3) Uani 1 1 d . U . . .
O15 O 0.9768(3) 1.151(3) 0.4498(3) 0.068(3) Uani 1 1 d . U . . .
H15A H 0.964577 1.204950 0.456481 0.103 Uiso 1 1 calc R U . . .
O16 O 0.9403(3) 1.116(2) 0.4754(2) 0.060(3) Uani 1 1 d . U . . .
O17 O 0.8562(3) 0.514(2) 0.5771(2) 0.067(3) Uani 1 1 d . U . . .
O18 O 0.8208(3) 0.278(2) 0.5417(3) 0.066(3) Uani 1 1 d . U . . .
C67 C 1.1932(4) -0.212(4) 0.2982(4) 0.077(5) Uani 1 1 d . U . . .
H67A H 1.191680 -0.090088 0.283460 0.116 Uiso 1 1 calc R U . . .
H67B H 1.196057 -0.370404 0.291266 0.116 Uiso 1 1 calc R U . . .
H67C H 1.211525 -0.176046 0.317563 0.116 Uiso 1 1 calc R U . . .
C68 C 1.1621(4) -0.210(4) 0.3018(4) 0.064(4) Uani 1 1 d . U . . .
H68A H 1.143495 -0.208695 0.281660 0.077 Uiso 1 1 calc R U . . .
H68B H 1.161076 -0.360530 0.311956 0.077 Uiso 1 1 calc R U . . .
C69 C 1.1595(4) -0.001(4) 0.3194(4) 0.063(3) Uani 1 1 d . U . . .
H69A H 1.159598 0.148843 0.308845 0.076 Uiso 1 1 calc R U . . .
H69B H 1.178620 0.001269 0.339299 0.076 Uiso 1 1 calc R U . . .
C70 C 1.1301(4) -0.006(3) 0.3240(4) 0.060(3) Uani 1 1 d . U . . .
H70A H 1.130700 -0.153374 0.335369 0.072 Uiso 1 1 calc R U . . .
H70B H 1.111191 -0.018955 0.304073 0.072 Uiso 1 1 calc R U . . .
C71 C 1.1252(4) 0.208(3) 0.3404(4) 0.061(3) Uani 1 1 d . U . . .
H71A H 1.144915 0.231946 0.359469 0.073 Uiso 1 1 calc R U . . .
H71B H 1.122081 0.353650 0.327985 0.073 Uiso 1 1 calc R U . . .
C72 C 1.0972(4) 0.184(3) 0.3473(4) 0.063(3) Uani 1 1 d . U . . .
H72A H 1.077533 0.163956 0.328142 0.076 Uiso 1 1 calc R U . . .
H72B H 1.100112 0.035484 0.359145 0.076 Uiso 1 1 calc R U . . .
C73 C 1.0922(5) 0.382(4) 0.3637(4) 0.065(3) Uani 1 1 d . U . . .
C74 C 1.0521(4) 0.510(3) 0.3788(4) 0.058(3) Uani 1 1 d . U . . .
C75 C 1.0538(4) 0.416(3) 0.4059(4) 0.060(3) Uani 1 1 d . U . . .
H75 H 1.063870 0.265696 0.413132 0.072 Uiso 1 1 calc R U . . .
C76 C 1.0409(4) 0.540(3) 0.4219(4) 0.057(3) Uani 1 1 d . U . . .
H76 H 1.042181 0.476667 0.440034 0.068 Uiso 1 1 calc R U . . .
C77 C 1.0262(4) 0.760(3) 0.4110(4) 0.054(3) Uani 1 1 d . U . . .
C78 C 1.0262(4) 0.862(3) 0.3848(3) 0.053(3) Uani 1 1 d . U . . .
H78 H 1.017209 1.016358 0.377884 0.064 Uiso 1 1 calc R U . . .
C79 C 1.0395(4) 0.732(3) 0.3696(4) 0.056(3) Uani 1 1 d . U . . .
H79 H 1.039864 0.799417 0.352258 0.067 Uiso 1 1 calc R U . . .
C80 C 1.0088(4) 0.890(3) 0.4249(3) 0.052(3) Uani 1 1 d . U . . .
H80 H 1.003357 1.053257 0.419378 0.063 Uiso 1 1 calc R U . . .
C81 C 1.0000(4) 0.796(4) 0.4449(3) 0.057(3) Uani 1 1 d . U . . .
H81 H 1.006175 0.635892 0.451502 0.068 Uiso 1 1 calc R U . . .
C82 C 0.9821(4) 0.924(4) 0.4564(4) 0.058(3) Uani 1 1 d . U . . .
C83 C 0.9682(4) 0.803(4) 0.4742(3) 0.059(3) Uani 1 1 d . U . . .
H83 H 0.974737 0.642897 0.480835 0.071 Uiso 1 1 calc R U . . .
C84 C 0.9477(4) 0.903(4) 0.4811(4) 0.059(3) Uani 1 1 d . U . . .
C85 C 0.9325(4) 0.757(4) 0.4971(3) 0.060(3) Uani 1 1 d . U . . .
H85 H 0.939366 0.597559 0.503415 0.072 Uiso 1 1 calc R U . . .
C86 C 0.9107(4) 0.850(4) 0.5020(3) 0.063(3) Uani 1 1 d . U . . .
H86 H 0.903907 1.007832 0.494790 0.076 Uiso 1 1 calc R U . . .
C87 C 0.8950(4) 0.731(3) 0.5181(4) 0.060(3) Uani 1 1 d . U . . .
C88 C 0.9038(4) 0.515(3) 0.5326(3) 0.057(3) Uani 1 1 d . U . . .
H88 H 0.918919 0.419096 0.529611 0.068 Uiso 1 1 calc R U . . .
C89 C 0.8913(4) 0.431(3) 0.5517(3) 0.059(3) Uani 1 1 d . U . . .
H89 H 0.897650 0.280752 0.561630 0.071 Uiso 1 1 calc R U . . .
C90 C 0.8683(4) 0.584(3) 0.5557(4) 0.063(3) Uani 1 1 d . U . . .
C91 C 0.8575(4) 0.802(3) 0.5396(4) 0.068(3) Uani 1 1 d . U . . .
H91 H 0.841786 0.896368 0.541657 0.082 Uiso 1 1 calc R U . . .
C92 C 0.8705(4) 0.874(4) 0.5206(4) 0.066(3) Uani 1 1 d . U . . .
H92 H 0.863277 1.018112 0.509318 0.080 Uiso 1 1 calc R U . . .
C93 C 0.8327(4) 0.366(4) 0.5669(4) 0.064(3) Uani 1 1 d . U . . .
C94 C 0.8234(4) 0.322(3) 0.5912(4) 0.063(3) Uani 1 1 d . U . . .
H94A H 0.813335 0.469631 0.594036 0.076 Uiso 1 1 calc R U . . .
H94B H 0.843044 0.291598 0.610072 0.076 Uiso 1 1 calc R U . . .
C95 C 0.8005(4) 0.114(3) 0.5855(4) 0.058(3) Uani 1 1 d . U . . .
H95A H 0.810955 -0.036967 0.584119 0.070 Uiso 1 1 calc R U . . .
H95B H 0.781207 0.138236 0.566103 0.070 Uiso 1 1 calc R U . . .
C96 C 0.7907(4) 0.093(3) 0.6106(4) 0.060(3) Uani 1 1 d . U . . .
H96A H 0.810325 0.075311 0.629940 0.072 Uiso 1 1 calc R U . . .
H96B H 0.780146 0.244276 0.611585 0.072 Uiso 1 1 calc R U . . .
C97 C 0.7685(4) -0.114(3) 0.6075(4) 0.059(3) Uani 1 1 d . U . . .
H97A H 0.778759 -0.265438 0.606120 0.071 Uiso 1 1 calc R U . . .
H97B H 0.748548 -0.094542 0.588460 0.071 Uiso 1 1 calc R U . . .
C98 C 0.7598(4) -0.133(3) 0.6332(4) 0.062(3) Uani 1 1 d . U . . .
H98A H 0.747920 0.013107 0.633440 0.075 Uiso 1 1 calc R U . . .
H98B H 0.779779 -0.138577 0.652296 0.075 Uiso 1 1 calc R U . . .
C99 C 0.7395(4) -0.353(4) 0.6315(4) 0.075(5) Uani 1 1 d . U . . .
H99A H 0.721530 -0.363996 0.611284 0.113 Uiso 1 1 calc R U . . .
H99B H 0.731343 -0.337035 0.646271 0.113 Uiso 1 1 calc R U . . .
H99C H 0.752728 -0.497515 0.635697 0.113 Uiso 1 1 calc R U . . .
O19 O 0.6220(3) 0.461(3) 0.7525(3) 0.081(4) Uani 1 1 d . U . . .
O20 O 0.5804(3) 0.693(2) 0.7458(2) 0.067(3) Uani 1 1 d . U . . .
O21 O 0.4870(3) -0.115(3) 0.8254(3) 0.073(3) Uani 1 1 d . U . . .
O22 O 0.4472(3) -0.109(3) 0.8457(3) 0.090(4) Uani 1 1 d . U . . .
H22 H 0.456097 -0.165145 0.835751 0.135 Uiso 1 1 calc R U . . .
O23 O 0.3465(3) 0.777(3) 0.9134(3) 0.077(3) Uani 1 1 d . U . . .
O24 O 0.3442(3) 0.505(3) 0.9462(3) 0.082(4) Uani 1 1 d . U . . .
C100 C 0.6983(4) 1.135(4) 0.6611(4) 0.075(5) Uani 1 1 d . U . . .
H10A H 0.696846 1.263247 0.647118 0.112 Uiso 1 1 calc R U . . .
H10B H 0.695866 0.979008 0.651232 0.112 Uiso 1 1 calc R U . . .
H10C H 0.719276 1.142229 0.678838 0.112 Uiso 1 1 calc R U . . .
C101 C 0.6729(4) 1.166(4) 0.6703(4) 0.064(4) Uani 1 1 d . U . . .
H10D H 0.652253 1.183323 0.652013 0.077 Uiso 1 1 calc R U . . .
H10E H 0.676868 1.317570 0.681751 0.077 Uiso 1 1 calc R U . . .
C102 C 0.6692(4) 0.965(4) 0.6894(4) 0.064(3) Uani 1 1 d . U . . .
H10F H 0.665005 0.814140 0.677830 0.077 Uiso 1 1 calc R U . . .
H10G H 0.689994 0.946223 0.707512 0.077 Uiso 1 1 calc R U . . .
C103 C 0.6440(4) 0.992(4) 0.6995(4) 0.062(3) Uani 1 1 d . U . . .
H10H H 0.623527 1.025856 0.681599 0.074 Uiso 1 1 calc R U . . .
H10I H 0.649358 1.133987 0.712728 0.074 Uiso 1 1 calc R U . . .
C104 C 0.6386(4) 0.779(4) 0.7162(4) 0.061(3) Uani 1 1 d . U . . .
H10J H 0.632045 0.635823 0.703030 0.073 Uiso 1 1 calc R U . . .
H10K H 0.658841 0.740161 0.734234 0.073 Uiso 1 1 calc R U . . .
C105 C 0.6136(4) 0.838(4) 0.7254(4) 0.063(3) Uani 1 1 d . U . . .
H10L H 0.593617 0.879649 0.707230 0.075 Uiso 1 1 calc R U . . .
H10M H 0.620368 0.981563 0.738464 0.075 Uiso 1 1 calc R U . . .
C106 C 0.6065(4) 0.638(4) 0.7418(4) 0.065(3) Uani 1 1 d . U . . .
C107 C 0.5690(4) 0.544(4) 0.7621(4) 0.062(3) Uani 1 1 d . U . . .
C108 C 0.5679(4) 0.626(4) 0.7855(4) 0.063(3) Uani 1 1 d . U . . .
H108 H 0.577131 0.778644 0.792965 0.075 Uiso 1 1 calc R U . . .
C109 C 0.5540(4) 0.503(4) 0.8002(4) 0.059(3) Uani 1 1 d . U . . .
H109 H 0.554046 0.566893 0.817813 0.071 Uiso 1 1 calc R U . . .
C110 C 0.5395(4) 0.277(4) 0.7884(4) 0.056(3) Uani 1 1 d . U . . .
C111 C 0.5413(4) 0.189(4) 0.7635(3) 0.055(3) Uani 1 1 d . U . . .
H111 H 0.531707 0.039066 0.755200 0.066 Uiso 1 1 calc R U . . .
C112 C 0.5572(4) 0.317(3) 0.7503(4) 0.058(3) Uani 1 1 d . U . . .
H112 H 0.559872 0.253337 0.733993 0.069 Uiso 1 1 calc R U . . .
C113 C 0.5226(3) 0.149(4) 0.8014(3) 0.056(3) Uani 1 1 d . U . . .
H113 H 0.518542 -0.016662 0.796708 0.067 Uiso 1 1 calc R U . . .
C114 C 0.5120(4) 0.245(4) 0.8199(3) 0.061(3) Uani 1 1 d . U . . .
H114 H 0.517147 0.407917 0.825872 0.073 Uiso 1 1 calc R U . . .
C115 C 0.4924(5) 0.109(4) 0.8313(4) 0.065(3) Uani 1 1 d . U . . .
C116 C 0.4775(4) 0.235(4) 0.8449(3) 0.070(3) Uani 1 1 d . U . . .
H116 H 0.482180 0.401507 0.848683 0.084 Uiso 1 1 calc R U . . .
C117 C 0.4564(5) 0.136(5) 0.8531(4) 0.078(3) Uani 1 1 d . U . . .
C118 C 0.4395(4) 0.273(5) 0.8660(4) 0.077(3) Uani 1 1 d . U . . .
H118 H 0.448899 0.423980 0.873966 0.093 Uiso 1 1 calc R U . . .
C119 C 0.4150(4) 0.229(4) 0.8685(4) 0.078(3) Uani 1 1 d . U . . .
H119 H 0.406276 0.075265 0.860799 0.094 Uiso 1 1 calc R U . . .
C120 C 0.3968(5) 0.354(4) 0.8804(4) 0.075(3) Uani 1 1 d . U . . .
C121 C 0.4090(4) 0.588(4) 0.8949(4) 0.074(3) Uani 1 1 d . U . . .
H121 H 0.428057 0.653962 0.895589 0.088 Uiso 1 1 calc R U . . .
C122 C 0.3920(4) 0.712(4) 0.9078(4) 0.076(3) Uani 1 1 d . U . . .
H122 H 0.399693 0.859252 0.918129 0.091 Uiso 1 1 calc R U . . .
C123 C 0.3644(5) 0.615(4) 0.9050(4) 0.077(3) Uani 1 1 d . U . . .
C124 C 0.3527(5) 0.396(4) 0.8911(4) 0.079(3) Uani 1 1 d . U . . .
H124 H 0.333328 0.332626 0.890001 0.095 Uiso 1 1 calc R U . . .
C125 C 0.3689(4) 0.275(4) 0.8794(4) 0.079(3) Uani 1 1 d . U . . .
H125 H 0.360488 0.125688 0.869927 0.094 Uiso 1 1 calc R U . . .
C126 C 0.3356(5) 0.701(4) 0.9347(4) 0.071(3) Uani 1 1 d . U . . .
C127 C 0.3159(4) 0.872(4) 0.9377(4) 0.064(3) Uani 1 1 d . U . . .
H12A H 0.295541 0.875193 0.918871 0.077 Uiso 1 1 calc R U . . .
H12B H 0.326142 1.031141 0.939824 0.077 Uiso 1 1 calc R U . . .
C128 C 0.3079(4) 0.838(4) 0.9641(3) 0.064(3) Uani 1 1 d . U . . .
H12C H 0.298110 0.677820 0.962556 0.077 Uiso 1 1 calc R U . . .
H12D H 0.327939 0.843661 0.983178 0.077 Uiso 1 1 calc R U . . .
C129 C 0.2853(4) 1.027(4) 0.9646(3) 0.060(3) Uani 1 1 d . U . . .
H12E H 0.265044 1.019349 0.945723 0.072 Uiso 1 1 calc R U . . .
H12F H 0.294846 1.187730 0.965703 0.072 Uiso 1 1 calc R U . . .
C130 C 0.2775(4) 0.996(4) 0.9924(4) 0.062(3) Uani 1 1 d . U . . .
H13A H 0.268258 0.834681 0.991581 0.074 Uiso 1 1 calc R U . . .
H13B H 0.297612 1.008081 1.011355 0.074 Uiso 1 1 calc R U . . .
C131 C 0.2542(4) 1.186(4) 0.9918(4) 0.067(4) Uani 1 1 d . U . . .
H13C H 0.233807 1.168556 0.973206 0.080 Uiso 1 1 calc R U . . .
H13D H 0.263065 1.346782 0.991549 0.080 Uiso 1 1 calc R U . . .
C132 C 0.2475(4) 1.165(4) 1.0199(4) 0.082(5) Uani 1 1 d . U . . .
H13E H 0.231645 1.285330 1.018455 0.123 Uiso 1 1 calc R U . . .
H13F H 0.267471 1.191928 1.038277 0.123 Uiso 1 1 calc R U . . .
H13G H 0.239319 1.004139 1.020490 0.123 Uiso 1 1 calc R U . . .
O25 O 0.3479(4) 0.497(4) 0.6973(3) 0.142(6) Uani 1 1 d . U . . .
O26 O 0.3468(3) 0.756(3) 0.6678(3) 0.097(3) Uani 1 1 d . U . . .
O27 O 0.4462(3) -0.157(3) 0.5997(3) 0.090(4) Uani 1 1 d . U . . .
H27 H 0.448053 -0.200695 0.584451 0.135 Uiso 1 1 calc R U . . .
O28 O 0.4849(3) -0.163(3) 0.5780(3) 0.082(4) Uani 1 1 d . U . . .
O29 O 0.5696(3) 0.644(3) 0.4897(3) 0.076(3) Uani 1 1 d . U . . .
O30 O 0.6159(3) 0.456(3) 0.5023(3) 0.094(4) Uani 1 1 d . U . . .
C133 C 0.2427(4) 1.281(5) 0.7610(4) 0.107(6) Uani 1 1 d D U . . .
H13H H 0.233200 1.441530 0.758775 0.161 Uiso 1 1 calc R U . . .
H13I H 0.261084 1.267540 0.780941 0.161 Uiso 1 1 calc R U . . .
H13J H 0.226675 1.159722 0.758935 0.161 Uiso 1 1 calc R U . . .
C134 C 0.2532(4) 1.245(4) 0.7380(4) 0.102(5) Uani 1 1 d D U . . .
H13K H 0.262979 1.398556 0.736614 0.122 Uiso 1 1 calc R U . . .
H13L H 0.233317 1.227701 0.718935 0.122 Uiso 1 1 calc R U . . .
C135 C 0.2749(4) 1.056(4) 0.7375(4) 0.096(4) Uani 1 1 d D U . . .
H13M H 0.264732 0.900086 0.737300 0.115 Uiso 1 1 calc R U . . .
H13N H 0.294675 1.065766 0.756780 0.115 Uiso 1 1 calc R U . . .
C136 C 0.2847(4) 1.051(4) 0.7131(4) 0.096(4) Uani 1 1 d D U . . .
H13O H 0.295108 1.205985 0.713487 0.115 Uiso 1 1 calc R U . . .
H13P H 0.264905 1.042828 0.693828 0.115 Uiso 1 1 calc R U . . .
C137 C 0.3064(4) 0.857(4) 0.7129(4) 0.090(4) Uani 1 1 d D U . . .
H13Q H 0.295595 0.701129 0.711477 0.108 Uiso 1 1 calc R U . . .
H13R H 0.325857 0.859483 0.732481 0.108 Uiso 1 1 calc R U . . .
C138 C 0.3167(4) 0.864(4) 0.6888(4) 0.092(4) Uani 1 1 d D U . . .
H13S H 0.297296 0.879112 0.669242 0.110 Uiso 1 1 calc R U . . .
H13T H 0.329567 1.011480 0.691522 0.110 Uiso 1 1 calc R U . . .
C139 C 0.3338(5) 0.677(5) 0.6871(5) 0.090(3) Uani 1 1 d D U . . .
C140 C 0.3678(5) 0.562(4) 0.6641(5) 0.090(3) Uani 1 1 d . U . . .
C141 C 0.3566(4) 0.343(4) 0.6495(4) 0.090(4) Uani 1 1 d . U . . .
H141 H 0.337479 0.277933 0.648581 0.108 Uiso 1 1 calc R U . . .
C142 C 0.3715(4) 0.224(4) 0.6370(4) 0.087(3) Uani 1 1 d . U . . .
H142 H 0.363256 0.072125 0.628365 0.104 Uiso 1 1 calc R U . . .
C143 C 0.3982(4) 0.308(5) 0.6359(4) 0.081(3) Uani 1 1 d . U . . .
C144 C 0.4101(4) 0.541(4) 0.6509(4) 0.081(3) Uani 1 1 d . U . . .
H144 H 0.428688 0.611443 0.651234 0.098 Uiso 1 1 calc R U . . .
C145 C 0.3943(4) 0.653(4) 0.6644(4) 0.083(3) Uani 1 1 d . U . . .
H145 H 0.402374 0.800867 0.674312 0.100 Uiso 1 1 calc R U . . .
C146 C 0.4158(4) 0.185(5) 0.6236(4) 0.079(3) Uani 1 1 d . U . . .
H146 H 0.407535 0.029009 0.616905 0.095 Uiso 1 1 calc R U . . .
C147 C 0.4390(4) 0.227(4) 0.6194(4) 0.078(3) Uani 1 1 d . U . . .
H147 H 0.447666 0.383071 0.625770 0.093 Uiso 1 1 calc R U . . .
C148 C 0.4564(5) 0.086(5) 0.6065(4) 0.078(3) Uani 1 1 d . U . . .
C149 C 0.4759(4) 0.185(4) 0.5968(4) 0.070(3) Uani 1 1 d . U . . .
H149 H 0.480288 0.351936 0.599833 0.084 Uiso 1 1 calc R U . . .
C150 C 0.4900(5) 0.055(4) 0.5826(4) 0.067(3) Uani 1 1 d . U . . .
C151 C 0.5086(4) 0.191(4) 0.5705(3) 0.064(3) Uani 1 1 d . U . . .
H151 H 0.514036 0.352149 0.576792 0.076 Uiso 1 1 calc R U . . .
C152 C 0.5182(4) 0.100(4) 0.5511(3) 0.061(3) Uani 1 1 d . U . . .
H152 H 0.514230 -0.066020 0.546755 0.073 Uiso 1 1 calc R U . . .
C153 C 0.5331(4) 0.219(4) 0.5366(4) 0.062(3) Uani 1 1 d . U . . .
C154 C 0.5486(4) 0.448(4) 0.5476(4) 0.064(3) Uani 1 1 d . U . . .
H154 H 0.549824 0.511858 0.565712 0.077 Uiso 1 1 calc R U . . .
C155 C 0.5617(4) 0.573(4) 0.5321(4) 0.067(3) Uani 1 1 d . U . . .
H155 H 0.571778 0.724042 0.539385 0.080 Uiso 1 1 calc R U . . .
C156 C 0.5603(4) 0.485(4) 0.5071(4) 0.071(3) Uani 1 1 d . U . . .
C157 C 0.5467(4) 0.259(4) 0.4956(4) 0.069(3) Uani 1 1 d . U . . .
H157 H 0.546504 0.193946 0.477935 0.082 Uiso 1 1 calc R U . . .
C158 C 0.5339(4) 0.140(4) 0.5111(4) 0.064(3) Uani 1 1 d . U . . .
H158 H 0.524595 -0.012017 0.503612 0.077 Uiso 1 1 calc R U . . .
C159 C 0.5980(5) 0.616(4) 0.4904(4) 0.072(3) Uani 1 1 d . U . . .
C160 C 0.6039(4) 0.821(4) 0.4730(4) 0.067(3) Uani 1 1 d . U . . .
H16A H 0.584321 0.842427 0.453700 0.081 Uiso 1 1 calc R U . . .
H16B H 0.607266 0.971125 0.484605 0.081 Uiso 1 1 calc R U . . .
C161 C 0.6318(4) 0.786(4) 0.4663(4) 0.063(3) Uani 1 1 d . U . . .
H16C H 0.628000 0.643662 0.453234 0.076 Uiso 1 1 calc R U . . .
H16D H 0.651457 0.756194 0.485278 0.076 Uiso 1 1 calc R U . . .
C162 C 0.6366(4) 1.006(4) 0.4508(4) 0.061(3) Uani 1 1 d . U . . .
H16E H 0.616738 1.033487 0.431989 0.073 Uiso 1 1 calc R U . . .
H16F H 0.639660 1.147355 0.463915 0.073 Uiso 1 1 calc R U . . .
C163 C 0.6641(4) 0.995(4) 0.4434(4) 0.060(3) Uani 1 1 d . U . . .
H16G H 0.661973 0.846405 0.431813 0.072 Uiso 1 1 calc R U . . .
H16H H 0.684076 0.981859 0.462410 0.072 Uiso 1 1 calc R U . . .
C164 C 0.6676(4) 1.205(4) 0.4256(4) 0.061(4) Uani 1 1 d . U . . .
H16I H 0.647943 1.215137 0.406264 0.074 Uiso 1 1 calc R U . . .
H16J H 0.668961 1.354808 0.436832 0.074 Uiso 1 1 calc R U . . .
C165 C 0.6955(4) 1.198(4) 0.4192(4) 0.070(5) Uani 1 1 d . U . . .
H16K H 0.693568 1.325766 0.405001 0.105 Uiso 1 1 calc R U . . .
H16L H 0.696170 1.041762 0.410365 0.105 Uiso 1 1 calc R U . . .
H16M H 0.715258 1.220185 0.437855 0.105 Uiso 1 1 calc R U . . .
O31 O 0.8101(3) 0.283(2) 0.2903(2) 0.064(3) Uani 1 1 d . U . . .
O32 O 0.8440(3) 0.550(2) 0.3212(2) 0.052(2) Uani 1 1 d . U . . .
O33 O 0.9312(3) 1.077(2) 0.2200(3) 0.068(3) Uani 1 1 d . U . . .
O34 O 0.9680(3) 1.083(2) 0.1952(3) 0.068(3) Uani 1 1 d . U . . .
H34 H 0.951546 1.131491 0.196129 0.102 Uiso 1 1 calc R U . . .
O35 O 1.0683(3) 0.273(2) 0.1231(2) 0.060(2) Uani 1 1 d . U . . .
O36 O 1.1092(3) 0.520(2) 0.1293(3) 0.061(3) Uani 1 1 d . U . . .
C166 C 0.7380(4) -0.292(4) 0.3914(4) 0.073(5) Uani 1 1 d . U . . .
H16N H 0.719665 -0.329052 0.372083 0.109 Uiso 1 1 calc R U . . .
H16O H 0.730656 -0.268269 0.406681 0.109 Uiso 1 1 calc R U . . .
H16P H 0.753360 -0.424770 0.397313 0.109 Uiso 1 1 calc R U . . .
C167 C 0.7545(4) -0.059(3) 0.3883(4) 0.059(3) Uani 1 1 d . U . . .
H16Q H 0.739864 0.078345 0.385130 0.071 Uiso 1 1 calc R U . . .
H16R H 0.774046 -0.030550 0.407343 0.071 Uiso 1 1 calc R U . . .
C168 C 0.7634(4) -0.063(3) 0.3637(4) 0.057(3) Uani 1 1 d . U . . .
H16S H 0.743648 -0.076903 0.344447 0.069 Uiso 1 1 calc R U . . .
H16T H 0.776472 -0.207938 0.365823 0.069 Uiso 1 1 calc R U . . .
C169 C 0.7823(4) 0.158(3) 0.3618(4) 0.053(3) Uani 1 1 d . U . . .
H16U H 0.769018 0.302061 0.359341 0.064 Uiso 1 1 calc R U . . .
H16V H 0.801764 0.173405 0.381242 0.064 Uiso 1 1 calc R U . . .
C170 C 0.7923(4) 0.158(3) 0.3375(4) 0.052(3) Uani 1 1 d . U . . .
H17A H 0.804725 0.010645 0.339071 0.063 Uiso 1 1 calc R U . . .
H17B H 0.772982 0.155927 0.317845 0.063 Uiso 1 1 calc R U . . .
C171 C 0.8120(4) 0.371(3) 0.3390(3) 0.051(3) Uani 1 1 d . U . . .
H17C H 0.831862 0.367348 0.358314 0.061 Uiso 1 1 calc R U . . .
H17D H 0.800038 0.517666 0.338827 0.061 Uiso 1 1 calc R U . . .
C172 C 0.8210(4) 0.384(3) 0.3137(4) 0.051(3) Uani 1 1 d . U . . .
C173 C 0.8557(4) 0.613(3) 0.2997(4) 0.053(3) Uani 1 1 d . U . . .
C174 C 0.8774(4) 0.448(3) 0.2971(4) 0.055(3) Uani 1 1 d . U . . .
H174 H 0.883362 0.303675 0.308372 0.066 Uiso 1 1 calc R U . . .
C175 C 0.8898(4) 0.511(3) 0.2768(3) 0.055(3) Uani 1 1 d . U . . .
H175 H 0.903152 0.401674 0.273033 0.066 Uiso 1 1 calc R U . . .
C176 C 0.8826(4) 0.728(4) 0.2627(4) 0.060(3) Uani 1 1 d . U . . .
C177 C 0.8597(4) 0.883(3) 0.2653(4) 0.061(3) Uani 1 1 d . U . . .
H177 H 0.853729 1.027849 0.254005 0.073 Uiso 1 1 calc R U . . .
C178 C 0.8460(4) 0.825(3) 0.2842(3) 0.059(3) Uani 1 1 d . U . . .
H178 H 0.830801 0.926619 0.286176 0.071 Uiso 1 1 calc R U . . .
C179 C 0.8990(4) 0.836(4) 0.2451(4) 0.066(3) Uani 1 1 d . U . . .
H179 H 0.892191 0.989412 0.236255 0.079 Uiso 1 1 calc R U . . .
C180 C 0.9213(4) 0.731(4) 0.2418(3) 0.066(3) Uani 1 1 d . U . . .
H180 H 0.927905 0.573107 0.249297 0.080 Uiso 1 1 calc R U . . .
C181 C 0.9372(5) 0.864(4) 0.2253(4) 0.065(3) Uani 1 1 d . U . . .
C182 C 0.9574(4) 0.753(4) 0.2190(3) 0.064(3) Uani 1 1 d . U . . .
H182 H 0.963167 0.592717 0.225979 0.076 Uiso 1 1 calc R U . . .
C183 C 0.9719(4) 0.864(4) 0.2014(4) 0.058(3) Uani 1 1 d . U . . .
C184 C 0.9913(4) 0.719(4) 0.1916(3) 0.057(3) Uani 1 1 d . U . . .
H184 H 0.995706 0.555684 0.197721 0.068 Uiso 1 1 calc R U . . .
C185 C 1.0028(4) 0.815(3) 0.1739(3) 0.051(3) Uani 1 1 d . U . . .
H185 H 0.998899 0.980113 0.168677 0.061 Uiso 1 1 calc R U . . .
C186 C 1.0219(4) 0.670(3) 0.1621(3) 0.048(3) Uani 1 1 d . U . . .
C187 C 1.0361(4) 0.451(3) 0.1737(4) 0.052(3) Uani 1 1 d . U . . .
H187 H 1.034866 0.387075 0.190754 0.062 Uiso 1 1 calc R U . . .
C188 C 1.0520(4) 0.323(3) 0.1609(3) 0.056(3) Uani 1 1 d . U . . .
H188 H 1.060848 0.170176 0.168599 0.067 Uiso 1 1 calc R U . . .
C189 C 1.0553(4) 0.424(3) 0.1360(4) 0.053(3) Uani 1 1 d . U . . .
C190 C 1.0424(4) 0.639(3) 0.1257(3) 0.050(3) Uani 1 1 d . U . . .
H190 H 1.044438 0.703604 0.109101 0.060 Uiso 1 1 calc R U . . .
C191 C 1.0263(4) 0.773(3) 0.1379(3) 0.050(3) Uani 1 1 d . U . . .
H191 H 1.018417 0.928356 0.130456 0.060 Uiso 1 1 calc R U . . .
C192 C 1.0958(4) 0.336(4) 0.1207(4) 0.056(3) Uani 1 1 d . U . . .
C193 C 1.1024(4) 0.135(3) 0.1045(4) 0.053(3) Uani 1 1 d . U . . .
H19A H 1.083264 0.111324 0.085010 0.063 Uiso 1 1 calc R U . . .
H19B H 1.105700 -0.013633 0.116385 0.063 Uiso 1 1 calc R U . . .
C194 C 1.1312(4) 0.175(4) 0.0989(4) 0.056(3) Uani 1 1 d . U . . .
H19C H 1.150643 0.189860 0.118409 0.067 Uiso 1 1 calc R U . . .
H19D H 1.128467 0.327056 0.087775 0.067 Uiso 1 1 calc R U . . .
C195 C 1.1356(4) -0.032(3) 0.0809(4) 0.056(3) Uani 1 1 d . U . . .
H19E H 1.135444 -0.185374 0.090904 0.067 Uiso 1 1 calc R U . . .
H19F H 1.117091 -0.034194 0.060671 0.067 Uiso 1 1 calc R U . . .
C196 C 1.1660(4) -0.019(3) 0.0776(4) 0.058(3) Uani 1 1 d . U . . .
H19G H 1.166941 0.139341 0.068944 0.070 Uiso 1 1 calc R U . . .
H19H H 1.184584 -0.028631 0.097773 0.070 Uiso 1 1 calc R U . . .
C197 C 1.1690(4) -0.208(4) 0.0586(4) 0.062(3) Uani 1 1 d . U . . .
H19I H 1.151461 -0.189321 0.037977 0.074 Uiso 1 1 calc R U . . .
H19J H 1.166185 -0.365663 0.066240 0.074 Uiso 1 1 calc R U . . .
C198 C 1.2014(4) -0.209(4) 0.0571(4) 0.073(5) Uani 1 1 d . U . . .
H19K H 1.201221 -0.337341 0.043601 0.109 Uiso 1 1 calc R U . . .
H19L H 1.218889 -0.236905 0.077233 0.109 Uiso 1 1 calc R U . . .
H19M H 1.204467 -0.054087 0.049540 0.109 Uiso 1 1 calc R U . . .
O37 O 0.6080(3) 0.498(2) 0.2553(3) 0.065(3) Uani 1 1 d . U . . .
O38 O 0.5652(3) 0.721(2) 0.2462(2) 0.065(2) Uani 1 1 d . U . . .
O39 O 0.4722(3) -0.110(3) 0.3252(3) 0.078(4) Uani 1 1 d . U . . .
O40 O 0.4351(3) -0.124(3) 0.3476(3) 0.093(4) Uani 1 1 d . U . . .
H40 H 0.446790 -0.173521 0.340114 0.140 Uiso 1 1 calc R U . . .
O41 O 0.3495(3) 0.462(3) 0.4475(2) 0.069(3) Uani 1 1 d . U . . .
O42 O 0.3124(3) 0.723(3) 0.4164(3) 0.077(4) Uani 1 1 d . U . . .
C199 C 0.6953(4) 1.239(4) 0.1783(4) 0.082(5) Uani 1 1 d . U . . .
H19N H 0.714271 1.246839 0.197803 0.123 Uiso 1 1 calc R U . . .
H19O H 0.695283 1.375540 0.165900 0.123 Uiso 1 1 calc R U . . .
H19P H 0.695550 1.088961 0.168142 0.123 Uiso 1 1 calc R U . . .
C200 C 0.6654(4) 1.248(4) 0.1828(4) 0.071(4) Uani 1 1 d . U . . .
H20A H 0.646371 1.246463 0.162852 0.085 Uiso 1 1 calc R U . . .
H20B H 0.665206 1.400994 0.192719 0.085 Uiso 1 1 calc R U . . .
C201 C 0.6624(4) 1.036(4) 0.2019(4) 0.066(3) Uani 1 1 d . U . . .
H20C H 0.661907 0.882952 0.191697 0.079 Uiso 1 1 calc R U . . .
H20D H 0.681552 1.035018 0.221674 0.079 Uiso 1 1 calc R U . . .
C202 C 0.6324(4) 1.054(4) 0.2066(4) 0.063(3) Uani 1 1 d . U . . .
H20E H 0.633595 1.202600 0.217908 0.076 Uiso 1 1 calc R U . . .
H20F H 0.613380 1.065964 0.186819 0.076 Uiso 1 1 calc R U . . .
C203 C 0.6281(4) 0.845(4) 0.2233(4) 0.062(3) Uani 1 1 d . U . . .
H20G H 0.647420 0.828153 0.242840 0.075 Uiso 1 1 calc R U . . .
H20H H 0.625854 0.696261 0.211625 0.075 Uiso 1 1 calc R U . . .
C204 C 0.5993(4) 0.875(3) 0.2284(4) 0.060(3) Uani 1 1 d . U . . .
H20I H 0.602042 1.023949 0.240248 0.072 Uiso 1 1 calc R U . . .
H20J H 0.580386 0.898591 0.208748 0.072 Uiso 1 1 calc R U . . .
C205 C 0.5924(4) 0.675(4) 0.2442(4) 0.059(3) Uani 1 1 d . U . . .
C206 C 0.5546(4) 0.559(4) 0.2628(4) 0.057(3) Uani 1 1 d . U . . .
C207 C 0.5531(4) 0.653(4) 0.2861(4) 0.059(3) Uani 1 1 d . U . . .
H207 H 0.562575 0.804033 0.293887 0.071 Uiso 1 1 calc R U . . .
C208 C 0.5375(4) 0.527(3) 0.2989(4) 0.058(3) Uani 1 1 d . U . . .
H208 H 0.535735 0.595180 0.315471 0.069 Uiso 1 1 calc R U . . .
C209 C 0.5235(4) 0.294(4) 0.2883(4) 0.054(3) Uani 1 1 d . U . . .
C210 C 0.5268(3) 0.212(4) 0.2639(3) 0.053(3) Uani 1 1 d . U . . .
H210 H 0.518377 0.057601 0.256318 0.063 Uiso 1 1 calc R U . . .
C211 C 0.5413(4) 0.336(3) 0.2495(4) 0.056(3) Uani 1 1 d . U . . .
H211 H 0.542337 0.276423 0.232117 0.068 Uiso 1 1 calc R U . . .
C212 C 0.5067(4) 0.172(4) 0.3015(3) 0.060(3) Uani 1 1 d . U . . .
H212 H 0.503119 0.006249 0.296425 0.072 Uiso 1 1 calc R U . . .
C213 C 0.4948(4) 0.248(4) 0.3198(3) 0.064(3) Uani 1 1 d . U . . .
H213 H 0.498814 0.411114 0.325847 0.077 Uiso 1 1 calc R U . . .
C214 C 0.4770(5) 0.114(5) 0.3314(4) 0.071(3) Uani 1 1 d . U . . .
C215 C 0.4621(4) 0.233(5) 0.3452(4) 0.077(3) Uani 1 1 d . U . . .
H215 H 0.464834 0.402451 0.347293 0.093 Uiso 1 1 calc R U . . .
C216 C 0.4427(5) 0.120(5) 0.3566(4) 0.080(3) Uani 1 1 d . U . . .
C217 C 0.4256(4) 0.242(5) 0.3710(4) 0.077(3) Uani 1 1 d . U . . .
H217 H 0.432493 0.400332 0.377839 0.092 Uiso 1 1 calc R U . . .
C218 C 0.4030(4) 0.163(4) 0.3755(4) 0.073(3) Uani 1 1 d . U . . .
H218 H 0.394858 0.013026 0.366152 0.088 Uiso 1 1 calc R U . . .
C219 C 0.3874(4) 0.252(4) 0.3916(4) 0.068(3) Uani 1 1 d . U . . .
C220 C 0.3967(4) 0.478(4) 0.4082(4) 0.067(3) Uani 1 1 d . U . . .
H220 H 0.413266 0.571586 0.407426 0.081 Uiso 1 1 calc R U . . .
C221 C 0.3821(4) 0.557(4) 0.4246(4) 0.065(3) Uani 1 1 d . U . . .
H221 H 0.387578 0.709582 0.434023 0.078 Uiso 1 1 calc R U . . .
C222 C 0.3605(4) 0.424(4) 0.4274(4) 0.066(3) Uani 1 1 d . U . . .
C223 C 0.3522(4) 0.212(4) 0.4127(4) 0.069(3) Uani 1 1 d . U . . .
H223 H 0.336491 0.116597 0.414830 0.083 Uiso 1 1 calc R U . . .
C224 C 0.3650(4) 0.131(4) 0.3953(4) 0.070(3) Uani 1 1 d . U . . .
H224 H 0.357903 -0.018842 0.385359 0.084 Uiso 1 1 calc R U . . .
C225 C 0.3244(4) 0.631(4) 0.4393(4) 0.064(3) Uani 1 1 d . U . . .
C226 C 0.3147(4) 0.670(4) 0.4642(4) 0.065(3) Uani 1 1 d . U . . .
H22C H 0.334374 0.688242 0.483385 0.077 Uiso 1 1 calc R U . . .
H22D H 0.303568 0.523500 0.465798 0.077 Uiso 1 1 calc R U . . .
C227 C 0.2932(4) 0.884(4) 0.4603(4) 0.063(3) Uani 1 1 d . U . . .
H22E H 0.273676 0.870991 0.440777 0.076 Uiso 1 1 calc R U . . .
H22F H 0.304526 1.033076 0.459865 0.076 Uiso 1 1 calc R U . . .
C228 C 0.2834(4) 0.901(4) 0.4858(4) 0.064(3) Uani 1 1 d . U . . .
H22G H 0.271737 0.752528 0.485737 0.076 Uiso 1 1 calc R U . . .
H22H H 0.303019 0.908158 0.505153 0.076 Uiso 1 1 calc R U . . .
C229 C 0.2629(4) 1.111(4) 0.4838(4) 0.065(3) Uani 1 1 d . U . . .
H22I H 0.243292 1.105122 0.464311 0.078 Uiso 1 1 calc R U . . .
H22J H 0.274569 1.259727 0.484109 0.078 Uiso 1 1 calc R U . . .
C230 C 0.2528(4) 1.124(4) 0.5092(4) 0.069(4) Uani 1 1 d . U . . .
H23C H 0.239962 0.980648 0.508250 0.082 Uiso 1 1 calc R U . . .
H23D H 0.272282 1.122172 0.528811 0.082 Uiso 1 1 calc R U . . .
C231 C 0.2342(4) 1.339(4) 0.5075(4) 0.077(5) Uani 1 1 d . U . . .
H23E H 0.234400 1.367110 0.526993 0.115 Uiso 1 1 calc R U . . .
H23F H 0.212034 1.317278 0.492079 0.115 Uiso 1 1 calc R U . . .
H23G H 0.243570 1.478125 0.502355 0.115 Uiso 1 1 calc R U . . .
O43 O 0.3087(3) 0.767(3) 0.1681(3) 0.091(4) Uani 1 1 d . U . . .
O44 O 0.3413(3) 0.468(3) 0.1952(3) 0.072(3) Uani 1 1 d . U . . .
O45 O 0.4343(4) -0.067(3) 0.0956(4) 0.111(4) Uani 1 1 d . U . . .
H45A H 0.450725 -0.126582 0.095323 0.166 Uiso 1 1 calc R U . . .
O46 O 0.4721(4) -0.040(3) 0.0739(3) 0.096(4) Uani 1 1 d . U . . .
O47 O 0.5734(3) 0.778(2) 0.0032(2) 0.068(3) Uani 1 1 d . U . . .
O48 O 0.6116(3) 0.528(2) 0.0063(3) 0.074(4) Uani 1 1 d . U . . .
C232 C 0.2349(4) 1.290(4) 0.2672(4) 0.084(5) Uani 1 1 d . U . . .
H23H H 0.231400 1.277986 0.284991 0.125 Uiso 1 1 calc R U . . .
H23I H 0.214354 1.312635 0.249322 0.125 Uiso 1 1 calc R U . . .
H23J H 0.248876 1.427903 0.269322 0.125 Uiso 1 1 calc R U . . .
C233 C 0.2494(5) 1.082(4) 0.2641(4) 0.080(4) Uani 1 1 d . U . . .
H23K H 0.234633 0.946022 0.261083 0.096 Uiso 1 1 calc R U . . .
H23L H 0.268981 1.053299 0.283068 0.096 Uiso 1 1 calc R U . . .
C234 C 0.2583(4) 1.084(4) 0.2386(4) 0.076(4) Uani 1 1 d . U . . .
H23M H 0.238453 1.083088 0.219282 0.091 Uiso 1 1 calc R U . . .
H23N H 0.269937 1.234598 0.239476 0.091 Uiso 1 1 calc R U . . .
C235 C 0.2780(4) 0.882(4) 0.2391(4) 0.073(3) Uani 1 1 d . U . . .
H23O H 0.266488 0.732088 0.238494 0.088 Uiso 1 1 calc R U . . .
H23P H 0.297961 0.884876 0.258255 0.088 Uiso 1 1 calc R U . . .
C236 C 0.2873(4) 0.879(4) 0.2122(4) 0.070(3) Uani 1 1 d . U . . .
H23Q H 0.267504 0.870280 0.192877 0.085 Uiso 1 1 calc R U . . .
H23R H 0.298476 1.030134 0.212311 0.085 Uiso 1 1 calc R U . . .
C237 C 0.3084(4) 0.671(4) 0.2144(4) 0.072(3) Uani 1 1 d . U . . .
H23S H 0.296895 0.521546 0.214387 0.086 Uiso 1 1 calc R U . . .
H23T H 0.327728 0.679915 0.234029 0.086 Uiso 1 1 calc R U . . .
C238 C 0.3197(5) 0.648(4) 0.1890(4) 0.071(3) Uani 1 1 d . U . . .
C239 C 0.3537(4) 0.450(4) 0.1743(4) 0.076(3) Uani 1 1 d . U . . .
C240 C 0.3454(4) 0.232(4) 0.1570(4) 0.081(3) Uani 1 1 d . U . . .
H240 H 0.329661 0.128085 0.157646 0.098 Uiso 1 1 calc R U . . .
C241 C 0.3602(4) 0.173(4) 0.1397(4) 0.081(3) Uani 1 1 d . U . . .
H241 H 0.353672 0.028549 0.128289 0.098 Uiso 1 1 calc R U . . .
C242 C 0.3833(5) 0.305(5) 0.1376(4) 0.082(3) Uani 1 1 d . U . . .
C243 C 0.3917(4) 0.535(4) 0.1538(4) 0.078(3) Uani 1 1 d . U . . .
H243 H 0.407495 0.636000 0.152788 0.094 Uiso 1 1 calc R U . . .
C244 C 0.3760(4) 0.603(4) 0.1709(4) 0.079(3) Uani 1 1 d . U . . .
H244 H 0.380523 0.755533 0.180401 0.094 Uiso 1 1 calc R U . . .
C245 C 0.3996(4) 0.215(5) 0.1228(4) 0.083(3) Uani 1 1 d . U . . .
H245 H 0.391556 0.064527 0.113441 0.100 Uiso 1 1 calc R U . . .
C246 C 0.4221(5) 0.286(5) 0.1192(4) 0.088(3) Uani 1 1 d . U . . .
H246 H 0.429347 0.441278 0.127367 0.105 Uiso 1 1 calc R U . . .
C247 C 0.4404(5) 0.182(5) 0.1049(4) 0.091(3) Uani 1 1 d . U . . .
C248 C 0.4609(4) 0.295(5) 0.0958(4) 0.085(3) Uani 1 1 d . U . . .
H248 H 0.464246 0.461916 0.099512 0.102 Uiso 1 1 calc R U . . .
C249 C 0.4770(5) 0.186(4) 0.0817(4) 0.081(3) Uani 1 1 d . U . . .
C250 C 0.4958(4) 0.317(4) 0.0712(4) 0.075(3) Uani 1 1 d . U . . .
H250 H 0.500111 0.479068 0.077822 0.090 Uiso 1 1 calc R U . . .
C251 C 0.5081(4) 0.246(4) 0.0534(4) 0.071(3) Uani 1 1 d . U . . .
H251 H 0.503990 0.082099 0.047721 0.085 Uiso 1 1 calc R U . . .
C252 C 0.5262(4) 0.365(4) 0.0412(4) 0.068(3) Uani 1 1 d . U . . .
C253 C 0.5402(4) 0.595(4) 0.0525(4) 0.070(3) Uani 1 1 d . U . . .
H253 H 0.537499 0.665679 0.068517 0.084 Uiso 1 1 calc R U . . .
C254 C 0.5571(4) 0.712(4) 0.0408(4) 0.067(3) Uani 1 1 d . U . . .
H254 H 0.566912 0.860187 0.049390 0.080 Uiso 1 1 calc R U . . .
C255 C 0.5604(4) 0.625(4) 0.0176(4) 0.066(3) Uani 1 1 d . U . . .
C256 C 0.5492(4) 0.397(4) 0.0059(4) 0.067(3) Uani 1 1 d . U . . .
H256 H 0.553119 0.328118 -0.009507 0.081 Uiso 1 1 calc R U . . .
C257 C 0.5321(4) 0.279(4) 0.0180(4) 0.069(3) Uani 1 1 d . U . . .
H257 H 0.523650 0.125883 0.009939 0.083 Uiso 1 1 calc R U . . .
C258 C 0.5980(5) 0.717(4) -0.0026(4) 0.065(3) Uani 1 1 d . U . . .
C259 C 0.6062(4) 0.904(4) -0.0186(4) 0.064(3) Uani 1 1 d . U . . .
H25C H 0.611939 1.050638 -0.006111 0.076 Uiso 1 1 calc R U . . .
H25D H 0.586696 0.940549 -0.037391 0.076 Uiso 1 1 calc R U . . .
C260 C 0.6324(4) 0.850(4) -0.0264(3) 0.062(3) Uani 1 1 d . U . . .
H26D H 0.627438 0.699282 -0.038141 0.074 Uiso 1 1 calc R U . . .
H26E H 0.652473 0.824276 -0.007673 0.074 Uiso 1 1 calc R U . . .
C261 C 0.6377(4) 1.046(4) -0.0441(3) 0.062(3) Uani 1 1 d . U . . .
H26F H 0.641739 1.197278 -0.032572 0.074 Uiso 1 1 calc R U . . .
H26G H 0.617649 1.067972 -0.062992 0.074 Uiso 1 1 calc R U . . .
C262 C 0.6646(4) 1.007(4) -0.0520(4) 0.063(3) Uani 1 1 d . U . . .
H26H H 0.661315 0.850474 -0.062430 0.076 Uiso 1 1 calc R U . . .
H26I H 0.684864 0.996536 -0.033192 0.076 Uiso 1 1 calc R U . . .
C263 C 0.6681(4) 1.207(4) -0.0724(4) 0.067(4) Uani 1 1 d . U . . .
H26J H 0.647549 1.221300 -0.090913 0.080 Uiso 1 1 calc R U . . .
H26K H 0.672234 1.362089 -0.061666 0.080 Uiso 1 1 calc R U . . .
C264 C 0.6945(4) 1.159(4) -0.0810(4) 0.079(5) Uani 1 1 d . U . . .
H26L H 0.714686 1.224571 -0.065577 0.119 Uiso 1 1 calc R U . . .
H26M H 0.689299 1.235201 -0.100330 0.119 Uiso 1 1 calc R U . . .
H26N H 0.696783 0.985255 -0.082662 0.119 Uiso 1 1 calc R U . . .

loop_
_atom_site_aniso_label
_atom_site_aniso_U_11
_atom_site_aniso_U_22
_atom_site_aniso_U_33
_atom_site_aniso_U_23
_atom_site_aniso_U_13
_atom_site_aniso_U_12
O1 0.092(8) 0.068(7) 0.058(7) -0.008(6) 0.035(6) 0.012(7)
O2 0.088(7) 0.063(7) 0.051(6) 0.004(6) 0.034(6) 0.015(7)
O3 0.076(5) 0.058(5) 0.073(5) -0.024(5) 0.029(4) 0.001(5)
O4 0.084(8) 0.041(7) 0.098(8) -0.016(7) 0.041(7) 0.006(6)
O5 0.077(5) 0.047(5) 0.068(5) -0.002(4) 0.029(4) -0.009(4)
O6 0.100(8) 0.042(7) 0.069(7) 0.000(6) 0.039(6) -0.013(6)
C1 0.071(5) 0.048(5) 0.069(5) 0.003(5) 0.023(4) -0.012(5)
C2 0.073(6) 0.051(6) 0.072(6) 0.008(5) 0.019(5) -0.013(5)
C3 0.072(6) 0.050(6) 0.071(6) 0.008(5) 0.018(5) -0.014(5)
C4 0.072(5) 0.052(6) 0.065(5) 0.001(5) 0.016(5) -0.014(5)
C5 0.070(6) 0.051(6) 0.064(6) -0.002(5) 0.016(5) -0.015(5)
C6 0.069(6) 0.049(6) 0.062(6) 0.000(5) 0.019(5) -0.010(5)
C7 0.075(6) 0.054(6) 0.059(6) -0.003(5) 0.019(5) -0.005(5)
C8 0.077(6) 0.058(6) 0.055(6) -0.004(6) 0.019(5) 0.002(6)
C9 0.083(6) 0.061(6) 0.052(5) -0.001(5) 0.020(5) 0.004(6)
C10 0.081(6) 0.060(6) 0.048(6) 0.003(5) 0.020(5) 0.003(6)
C11 0.081(6) 0.055(6) 0.044(5) 0.001(5) 0.021(4) 0.004(6)
C12 0.077(6) 0.052(6) 0.046(6) 0.000(5) 0.019(4) 0.006(6)
C13 0.075(6) 0.048(6) 0.045(5) -0.002(5) 0.017(4) 0.004(5)
C14 0.073(6) 0.048(5) 0.048(5) -0.009(5) 0.016(4) 0.004(5)
C15 0.074(6) 0.049(6) 0.051(6) -0.010(5) 0.016(5) 0.001(5)
C16 0.076(6) 0.050(6) 0.056(6) -0.013(5) 0.016(5) 0.005(5)
C17 0.074(6) 0.053(5) 0.063(5) -0.017(5) 0.023(4) 0.003(5)
C18 0.079(6) 0.052(6) 0.057(6) -0.013(5) 0.020(5) 0.002(5)
C19 0.076(6) 0.049(6) 0.053(6) -0.009(5) 0.018(5) 0.003(5)
C20 0.078(6) 0.056(6) 0.076(6) -0.020(5) 0.029(5) 0.001(5)
C21 0.082(6) 0.058(6) 0.074(6) -0.020(6) 0.031(5) 0.005(6)
C22 0.087(7) 0.062(7) 0.079(7) -0.020(6) 0.034(5) 0.005(6)
C23 0.092(7) 0.066(7) 0.081(7) -0.021(6) 0.039(6) 0.008(7)
C24 0.096(7) 0.069(8) 0.086(7) -0.019(7) 0.041(6) 0.010(7)
C25 0.098(8) 0.069(9) 0.089(8) -0.016(7) 0.044(7) 0.010(8)
C26 0.106(11) 0.084(12) 0.110(11) -0.012(11) 0.054(9) 0.020(11)
C27 0.079(6) 0.046(6) 0.070(6) 0.000(5) 0.030(5) -0.001(5)
C28 0.078(6) 0.050(6) 0.077(6) -0.002(6) 0.027(5) -0.002(5)
C29 0.080(7) 0.054(7) 0.077(6) -0.008(6) 0.029(5) 0.007(6)
C30 0.080(7) 0.056(7) 0.081(7) -0.010(7) 0.028(6) 0.006(6)
C31 0.083(7) 0.065(8) 0.085(7) -0.011(7) 0.030(6) 0.007(6)
C32 0.087(8) 0.069(9) 0.089(8) -0.010(8) 0.030(7) 0.005(7)
C33 0.102(11) 0.092(12) 0.087(11) -0.017(11) 0.034(9) 0.003(11)
O7 0.106(8) 0.024(6) 0.070(7) -0.004(5) 0.054(6) -0.007(6)
O8 0.101(5) 0.030(5) 0.075(5) -0.010(4) 0.053(4) 0.001(5)
O9 0.098(8) 0.050(6) 0.055(6) 0.011(6) 0.053(6) 0.014(6)
O10 0.092(7) 0.054(6) 0.057(6) 0.011(6) 0.046(6) 0.011(7)
O11 0.059(5) 0.031(5) 0.070(5) -0.015(4) 0.031(4) -0.009(4)
O12 0.077(7) 0.035(6) 0.090(7) -0.017(6) 0.052(6) -0.013(6)
C34 0.094(10) 0.098(12) 0.097(10) 0.026(10) 0.056(8) 0.016(10)
C35 0.078(8) 0.074(8) 0.088(8) 0.017(8) 0.046(6) 0.018(7)
C36 0.074(7) 0.061(7) 0.082(7) 0.013(7) 0.043(6) 0.017(6)
C37 0.074(7) 0.050(7) 0.078(6) 0.008(6) 0.040(5) 0.012(6)
C38 0.076(6) 0.040(6) 0.074(6) 0.002(6) 0.039(5) 0.008(6)
C39 0.080(6) 0.032(6) 0.072(6) -0.003(5) 0.040(5) 0.005(5)
C40 0.085(6) 0.024(5) 0.072(5) -0.007(5) 0.050(5) 0.006(5)
C41 0.097(6) 0.030(5) 0.069(6) -0.004(5) 0.038(5) -0.002(5)
C42 0.096(6) 0.031(6) 0.062(6) 0.001(5) 0.034(5) -0.006(5)
C43 0.092(6) 0.029(5) 0.048(5) 0.000(4) 0.033(5) -0.010(5)
C44 0.089(6) 0.026(5) 0.052(6) -0.001(5) 0.036(5) -0.009(5)
C45 0.090(6) 0.028(5) 0.062(6) 0.001(5) 0.040(5) -0.002(5)
C46 0.096(5) 0.028(5) 0.068(5) -0.007(4) 0.045(4) -0.001(5)
C47 0.096(6) 0.036(6) 0.044(5) 0.001(5) 0.031(5) -0.008(5)
C48 0.096(6) 0.041(6) 0.043(5) 0.003(5) 0.032(5) 0.000(6)
C49 0.094(6) 0.043(5) 0.047(5) 0.005(5) 0.031(5) 0.000(5)
C50 0.089(6) 0.046(6) 0.044(5) 0.000(5) 0.030(5) -0.003(5)
C51 0.086(6) 0.044(5) 0.046(5) 0.000(5) 0.031(4) -0.004(5)
C52 0.081(6) 0.036(6) 0.045(5) 0.001(5) 0.029(4) -0.007(5)
C53 0.074(6) 0.030(6) 0.047(5) -0.001(5) 0.027(4) -0.005(5)
C54 0.066(5) 0.025(5) 0.048(5) -0.002(4) 0.024(4) -0.006(5)
C55 0.066(6) 0.025(5) 0.050(5) -0.001(5) 0.023(5) -0.005(5)
C56 0.064(6) 0.021(5) 0.054(5) -0.003(5) 0.021(5) -0.005(5)
C57 0.057(6) 0.024(5) 0.056(5) -0.003(5) 0.029(4) -0.009(5)
C58 0.059(5) 0.023(5) 0.057(5) -0.008(4) 0.028(4) -0.008(4)
C59 0.057(6) 0.025(5) 0.054(5) -0.001(5) 0.028(5) -0.005(5)
C60 0.060(5) 0.032(5) 0.066(5) -0.010(5) 0.033(4) -0.007(5)
C61 0.059(6) 0.031(6) 0.064(6) -0.007(5) 0.031(5) -0.004(5)
C62 0.061(6) 0.028(6) 0.062(6) -0.003(5) 0.028(5) -0.002(5)
C63 0.058(6) 0.029(6) 0.058(6) 0.000(5) 0.029(5) 0.000(6)
C64 0.059(6) 0.035(6) 0.063(6) 0.002(6) 0.030(5) 0.000(6)
C65 0.061(7) 0.039(7) 0.070(7) -0.002(6) 0.034(6) 0.000(6)
C66 0.079(9) 0.046(10) 0.097(10) -0.007(9) 0.055(8) 0.005(9)
O13 0.089(8) 0.063(8) 0.091(8) -0.029(7) 0.057(7) -0.013(6)
O14 0.079(5) 0.042(5) 0.077(5) -0.019(4) 0.032(4) 0.004(5)
O15 0.083(8) 0.069(7) 0.062(7) 0.010(7) 0.040(6) 0.015(7)
O16 0.082(7) 0.053(7) 0.053(6) 0.010(6) 0.038(6) 0.004(6)
O17 0.077(5) 0.047(5) 0.064(5) 0.001(5) 0.020(4) -0.022(4)
O18 0.069(7) 0.045(7) 0.075(6) 0.000(6) 0.024(6) -0.022(6)
C67 0.088(10) 0.066(11) 0.081(10) -0.003(10) 0.042(8) 0.014(10)
C68 0.082(7) 0.053(8) 0.060(7) -0.002(6) 0.036(6) 0.013(7)
C69 0.083(7) 0.051(7) 0.056(6) -0.002(6) 0.032(5) 0.010(7)
C70 0.083(6) 0.044(6) 0.053(6) -0.002(6) 0.031(5) 0.011(6)
C71 0.084(6) 0.041(6) 0.058(6) -0.002(5) 0.033(5) 0.009(6)
C72 0.085(6) 0.042(6) 0.064(6) -0.007(5) 0.035(5) 0.007(6)
C73 0.083(6) 0.042(6) 0.071(6) -0.012(5) 0.035(5) 0.004(5)
C74 0.072(5) 0.032(5) 0.065(5) -0.016(5) 0.029(4) 0.002(5)
C75 0.073(6) 0.030(6) 0.068(6) -0.012(5) 0.023(5) 0.004(5)
C76 0.070(6) 0.031(6) 0.062(6) -0.008(5) 0.024(5) 0.001(5)
C77 0.066(5) 0.033(5) 0.057(5) -0.007(5) 0.023(4) 0.003(5)
C78 0.066(6) 0.031(6) 0.060(6) -0.007(5) 0.027(5) 0.003(5)
C79 0.070(6) 0.034(5) 0.062(6) -0.011(5) 0.028(5) 0.002(5)
C80 0.063(6) 0.037(6) 0.052(6) 0.002(5) 0.022(4) 0.004(5)
C81 0.064(6) 0.046(6) 0.056(6) 0.009(5) 0.024(4) 0.004(5)
C82 0.068(6) 0.053(6) 0.051(5) 0.007(5) 0.025(4) 0.004(5)
C83 0.069(6) 0.056(6) 0.048(5) 0.008(5) 0.024(4) -0.001(5)
C84 0.069(6) 0.052(6) 0.050(5) 0.009(5) 0.023(4) -0.004(5)
C85 0.069(6) 0.051(6) 0.053(6) 0.010(5) 0.021(5) -0.006(5)
C86 0.070(6) 0.050(6) 0.060(6) 0.009(5) 0.021(5) -0.008(5)
C87 0.068(5) 0.041(5) 0.061(5) 0.013(5) 0.021(4) -0.011(5)
C88 0.064(6) 0.038(6) 0.061(6) 0.011(5) 0.023(5) -0.008(5)
C89 0.066(6) 0.039(6) 0.065(6) 0.008(5) 0.022(5) -0.010(5)
C90 0.070(5) 0.043(5) 0.066(5) 0.001(5) 0.022(4) -0.015(5)
C91 0.074(6) 0.047(6) 0.069(6) 0.005(5) 0.020(5) -0.010(5)
C92 0.073(6) 0.044(6) 0.068(6) 0.011(5) 0.020(5) -0.007(5)
C93 0.068(6) 0.048(6) 0.066(5) 0.004(5) 0.023(5) -0.022(5)
C94 0.064(6) 0.046(6) 0.070(6) -0.002(6) 0.023(5) -0.018(5)
C95 0.059(6) 0.043(6) 0.070(6) -0.003(6) 0.027(5) -0.015(5)
C96 0.060(6) 0.045(6) 0.073(6) -0.006(6) 0.028(5) -0.012(5)
C97 0.059(6) 0.048(6) 0.073(6) -0.001(6) 0.032(5) -0.010(6)
C98 0.064(7) 0.050(7) 0.075(7) -0.001(7) 0.032(6) -0.006(6)
C99 0.079(10) 0.063(10) 0.090(10) 0.009(9) 0.043(8) -0.010(8)
O19 0.064(7) 0.072(8) 0.094(8) 0.028(7) 0.023(7) 0.005(6)
O20 0.058(5) 0.070(6) 0.076(5) 0.021(5) 0.032(4) -0.003(5)
O21 0.078(7) 0.079(7) 0.072(7) 0.007(7) 0.044(6) -0.008(7)
O22 0.076(8) 0.118(9) 0.092(8) -0.003(8) 0.051(7) -0.003(8)
O23 0.082(5) 0.081(6) 0.081(5) 0.006(5) 0.048(4) 0.013(5)
O24 0.080(8) 0.078(8) 0.074(8) 0.008(7) 0.023(7) 0.010(7)
C100 0.085(10) 0.079(11) 0.071(9) 0.010(9) 0.045(8) -0.003(10)
C101 0.071(7) 0.065(8) 0.062(7) 0.011(7) 0.034(6) -0.002(7)
C102 0.068(6) 0.063(7) 0.064(7) 0.010(6) 0.032(5) -0.001(6)
C103 0.065(6) 0.060(7) 0.062(6) 0.010(6) 0.029(5) 0.000(6)
C104 0.060(6) 0.061(7) 0.063(6) 0.011(6) 0.028(5) -0.001(6)
C105 0.058(6) 0.064(6) 0.065(6) 0.014(6) 0.026(5) -0.003(6)
C106 0.053(5) 0.067(6) 0.073(6) 0.018(5) 0.026(5) -0.001(5)
C107 0.050(5) 0.066(6) 0.067(5) 0.020(5) 0.025(4) -0.001(5)
C108 0.051(6) 0.064(6) 0.064(6) 0.019(5) 0.018(5) -0.002(5)
C109 0.048(6) 0.064(6) 0.058(6) 0.017(5) 0.017(5) 0.000(5)
C110 0.044(5) 0.063(6) 0.057(5) 0.017(5) 0.019(4) 0.002(5)
C111 0.043(6) 0.064(6) 0.054(6) 0.020(5) 0.017(5) 0.003(5)
C112 0.047(6) 0.063(6) 0.060(6) 0.021(5) 0.022(5) 0.005(5)
C113 0.047(6) 0.066(6) 0.055(6) 0.014(5) 0.024(4) 0.002(5)
C114 0.058(6) 0.069(6) 0.059(6) 0.013(6) 0.030(4) -0.001(6)
C115 0.065(6) 0.077(6) 0.061(6) 0.012(6) 0.036(4) 0.000(6)
C116 0.072(6) 0.088(7) 0.064(6) 0.011(6) 0.042(5) 0.003(6)
C117 0.075(6) 0.096(7) 0.073(6) 0.007(6) 0.042(5) 0.005(6)
C118 0.079(6) 0.093(7) 0.070(6) 0.009(6) 0.042(5) 0.010(6)
C119 0.084(6) 0.085(7) 0.070(6) 0.011(6) 0.039(5) 0.013(6)
C120 0.083(6) 0.079(6) 0.071(6) 0.012(5) 0.041(5) 0.016(6)
C121 0.081(6) 0.077(7) 0.072(6) 0.015(6) 0.043(5) 0.014(6)
C122 0.080(6) 0.077(7) 0.077(6) 0.011(6) 0.042(5) 0.014(6)
C123 0.082(6) 0.080(6) 0.081(6) 0.007(5) 0.048(5) 0.016(5)
C124 0.085(6) 0.078(7) 0.081(6) 0.008(6) 0.044(5) 0.012(6)
C125 0.086(6) 0.076(7) 0.077(6) 0.009(6) 0.040(5) 0.014(6)
C126 0.075(6) 0.075(6) 0.068(6) 0.002(6) 0.037(5) 0.010(5)
C127 0.065(6) 0.075(7) 0.060(6) -0.002(6) 0.036(5) 0.011(6)
C128 0.061(6) 0.073(7) 0.060(6) -0.001(6) 0.029(5) 0.003(6)
C129 0.055(6) 0.070(7) 0.058(6) -0.006(6) 0.028(5) 0.000(6)
C130 0.056(6) 0.070(8) 0.059(6) -0.011(7) 0.026(5) -0.008(6)
C131 0.058(7) 0.076(8) 0.063(7) -0.016(7) 0.025(6) -0.009(7)
C132 0.065(9) 0.108(12) 0.078(9) -0.013(10) 0.036(8) -0.011(10)
O25 0.144(11) 0.105(10) 0.098(9) -0.009(8) -0.015(9) -0.008(9)
O26 0.084(6) 0.105(7) 0.100(6) -0.027(6) 0.040(5) -0.011(5)
O27 0.077(8) 0.103(9) 0.083(8) 0.004(8) 0.029(7) -0.014(7)
O28 0.099(8) 0.079(8) 0.070(7) 0.011(7) 0.041(6) -0.012(8)
O29 0.078(5) 0.071(6) 0.078(5) 0.014(5) 0.035(5) -0.006(5)
O30 0.095(8) 0.080(9) 0.102(9) 0.030(7) 0.041(7) 0.003(7)
C133 0.085(11) 0.136(14) 0.098(11) -0.046(12) 0.039(9) -0.036(11)
C134 0.078(8) 0.123(10) 0.100(8) -0.043(9) 0.036(7) -0.037(8)
C135 0.074(7) 0.118(10) 0.093(7) -0.039(8) 0.035(6) -0.036(7)
C136 0.075(7) 0.114(9) 0.094(7) -0.035(8) 0.035(6) -0.034(7)
C137 0.071(7) 0.108(9) 0.092(7) -0.034(7) 0.037(6) -0.034(7)
C138 0.069(7) 0.107(8) 0.101(7) -0.029(7) 0.040(5) -0.027(6)
C139 0.072(6) 0.101(8) 0.101(6) -0.028(6) 0.042(5) -0.018(6)
C140 0.065(5) 0.104(7) 0.100(6) -0.028(6) 0.037(5) -0.007(5)
C141 0.065(6) 0.102(7) 0.099(7) -0.025(6) 0.033(5) -0.009(6)
C142 0.065(6) 0.095(7) 0.090(7) -0.020(6) 0.026(5) -0.003(6)
C143 0.061(6) 0.092(7) 0.079(6) -0.011(6) 0.022(5) 0.005(6)
C144 0.056(6) 0.092(7) 0.084(7) -0.014(6) 0.021(5) 0.002(6)
C145 0.056(6) 0.097(7) 0.090(7) -0.023(6) 0.026(5) -0.007(6)
C146 0.065(6) 0.095(7) 0.070(6) 0.004(6) 0.024(5) 0.009(6)
C147 0.067(6) 0.096(7) 0.068(6) 0.012(6) 0.029(5) 0.007(6)
C148 0.071(6) 0.094(7) 0.070(6) 0.010(6) 0.033(5) 0.003(6)
C149 0.069(6) 0.087(7) 0.064(6) 0.010(6) 0.038(5) 0.004(6)
C150 0.073(6) 0.076(6) 0.062(6) 0.008(6) 0.038(4) 0.000(6)
C151 0.070(6) 0.065(6) 0.063(6) 0.003(6) 0.037(5) 0.002(6)
C152 0.068(6) 0.059(6) 0.063(6) 0.000(5) 0.036(5) 0.003(5)
C153 0.069(6) 0.055(6) 0.066(5) -0.001(5) 0.035(4) 0.000(5)
C154 0.073(6) 0.056(6) 0.065(6) 0.001(5) 0.033(5) -0.003(5)
C155 0.071(6) 0.056(6) 0.071(6) 0.006(5) 0.030(5) -0.004(6)
C156 0.074(5) 0.064(6) 0.073(5) 0.010(5) 0.032(5) -0.003(5)
C157 0.074(6) 0.063(6) 0.069(6) 0.003(5) 0.033(5) -0.001(6)
C158 0.072(6) 0.058(6) 0.066(6) 0.000(5) 0.034(5) -0.002(6)
C159 0.077(6) 0.065(6) 0.073(6) 0.011(5) 0.033(5) -0.007(6)
C160 0.077(6) 0.058(7) 0.065(6) 0.005(6) 0.030(5) -0.008(6)
C161 0.072(6) 0.052(7) 0.060(6) 0.001(6) 0.025(5) -0.007(6)
C162 0.068(6) 0.052(7) 0.057(6) -0.002(6) 0.022(5) -0.007(6)
C163 0.063(6) 0.051(7) 0.058(6) -0.001(6) 0.020(5) -0.006(6)
C164 0.062(7) 0.054(8) 0.059(7) 0.000(6) 0.020(6) -0.008(7)
C165 0.072(9) 0.063(10) 0.074(9) -0.005(9) 0.032(8) -0.015(9)
O31 0.086(7) 0.043(7) 0.060(6) -0.001(6) 0.031(6) -0.009(6)
O32 0.071(5) 0.033(5) 0.065(5) -0.003(4) 0.043(4) -0.007(4)
O33 0.096(8) 0.062(7) 0.070(7) 0.002(6) 0.059(6) 0.001(7)
O34 0.094(8) 0.065(7) 0.064(7) 0.013(6) 0.051(6) 0.018(7)
O35 0.071(5) 0.047(5) 0.066(5) -0.019(4) 0.035(4) -0.006(4)
O36 0.064(7) 0.044(7) 0.076(7) -0.012(6) 0.031(6) -0.002(6)
C166 0.079(10) 0.050(10) 0.086(10) 0.005(9) 0.034(8) -0.009(9)
C167 0.065(7) 0.037(7) 0.077(7) 0.003(7) 0.033(6) -0.006(6)
C168 0.064(6) 0.032(6) 0.074(6) 0.000(6) 0.030(5) -0.004(6)
C169 0.063(6) 0.029(6) 0.069(6) 0.002(6) 0.032(5) -0.002(5)
C170 0.065(6) 0.026(6) 0.067(6) -0.003(6) 0.031(5) 0.000(5)
C171 0.063(6) 0.031(6) 0.064(5) -0.002(5) 0.034(5) -0.001(5)
C172 0.067(5) 0.031(5) 0.064(5) -0.001(5) 0.036(5) -0.001(5)
C173 0.077(5) 0.032(5) 0.064(5) 0.001(4) 0.043(4) -0.002(5)
C174 0.077(6) 0.034(6) 0.067(6) 0.005(5) 0.043(5) 0.000(5)
C175 0.076(6) 0.040(6) 0.060(6) 0.004(5) 0.041(5) 0.002(5)
C176 0.083(5) 0.045(5) 0.060(5) 0.007(5) 0.039(4) -0.002(5)
C177 0.085(6) 0.037(6) 0.063(6) 0.011(5) 0.037(5) 0.002(5)
C178 0.083(6) 0.033(5) 0.066(6) 0.005(5) 0.038(5) 0.003(5)
C179 0.087(6) 0.057(6) 0.059(6) 0.007(5) 0.038(5) 0.001(6)
C180 0.087(6) 0.061(6) 0.058(6) 0.007(5) 0.039(5) 0.002(6)
C181 0.085(6) 0.065(6) 0.057(5) 0.007(5) 0.041(4) 0.005(6)
C182 0.081(6) 0.065(6) 0.056(5) 0.011(5) 0.041(5) 0.006(6)
C183 0.077(6) 0.056(6) 0.051(5) 0.008(5) 0.038(4) 0.007(5)
C184 0.073(6) 0.051(6) 0.053(5) 0.002(5) 0.034(4) 0.004(5)
C185 0.066(6) 0.044(6) 0.047(5) -0.004(5) 0.029(4) -0.003(5)
C186 0.065(5) 0.038(5) 0.046(5) -0.007(4) 0.030(4) -0.008(5)
C187 0.069(6) 0.038(5) 0.050(5) -0.005(5) 0.028(5) -0.008(5)
C188 0.071(6) 0.037(6) 0.056(5) -0.012(5) 0.026(5) -0.007(5)
C189 0.068(5) 0.039(5) 0.057(5) -0.017(4) 0.032(4) -0.012(5)
C190 0.066(6) 0.040(5) 0.050(5) -0.010(5) 0.032(5) -0.014(5)
C191 0.066(6) 0.041(6) 0.047(5) -0.005(5) 0.029(5) -0.012(5)
C192 0.066(5) 0.046(5) 0.060(5) -0.010(5) 0.034(5) -0.002(5)
C193 0.063(6) 0.044(6) 0.057(6) -0.005(5) 0.033(5) 0.000(5)
C194 0.064(6) 0.047(6) 0.059(6) -0.002(6) 0.031(5) 0.002(6)
C195 0.065(6) 0.044(6) 0.062(6) 0.001(6) 0.032(5) 0.007(6)
C196 0.064(6) 0.045(7) 0.067(7) 0.002(6) 0.032(5) 0.007(6)
C197 0.066(7) 0.050(7) 0.072(7) 0.001(7) 0.034(6) 0.013(7)
C198 0.073(9) 0.070(11) 0.078(9) 0.006(9) 0.037(8) 0.018(9)
O37 0.070(7) 0.046(7) 0.080(7) 0.018(6) 0.034(6) 0.008(6)
O38 0.067(5) 0.053(5) 0.073(5) 0.012(5) 0.030(4) 0.014(5)
O39 0.075(7) 0.095(8) 0.069(7) -0.001(7) 0.035(6) -0.012(8)
O40 0.086(8) 0.107(9) 0.085(8) -0.003(8) 0.037(7) -0.029(8)
O41 0.070(5) 0.073(6) 0.066(5) 0.017(5) 0.032(4) 0.013(5)
O42 0.078(7) 0.094(9) 0.060(6) 0.010(7) 0.032(6) 0.006(7)
C199 0.090(10) 0.076(12) 0.087(10) 0.012(10) 0.045(8) 0.010(10)
C200 0.089(8) 0.059(8) 0.068(7) 0.004(7) 0.038(6) 0.013(8)
C201 0.086(7) 0.055(7) 0.061(7) 0.001(6) 0.037(6) 0.013(7)
C202 0.082(6) 0.049(7) 0.060(6) 0.001(6) 0.033(5) 0.012(6)
C203 0.080(6) 0.046(6) 0.061(6) 0.001(6) 0.033(5) 0.012(6)
C204 0.074(6) 0.042(6) 0.063(6) 0.005(5) 0.031(5) 0.009(6)
C205 0.068(5) 0.045(6) 0.066(6) 0.009(5) 0.032(5) 0.010(5)
C206 0.052(5) 0.055(5) 0.064(5) 0.004(5) 0.026(4) 0.015(5)
C207 0.051(6) 0.058(6) 0.057(6) -0.002(5) 0.015(5) 0.008(5)
C208 0.049(6) 0.062(6) 0.051(6) -0.005(5) 0.014(5) 0.007(5)
C209 0.044(5) 0.063(6) 0.050(5) -0.009(5) 0.016(4) 0.006(5)
C210 0.044(6) 0.058(6) 0.055(6) -0.004(5) 0.020(4) 0.008(5)
C211 0.051(6) 0.059(6) 0.060(6) -0.001(5) 0.026(5) 0.013(5)
C212 0.050(6) 0.071(6) 0.050(6) -0.010(5) 0.015(4) 0.002(5)
C213 0.053(6) 0.079(7) 0.054(6) -0.012(6) 0.019(4) 0.000(6)
C214 0.059(6) 0.089(7) 0.061(6) -0.009(6) 0.023(4) -0.004(6)
C215 0.066(6) 0.097(7) 0.068(6) -0.006(6) 0.029(5) -0.006(6)
C216 0.073(6) 0.095(7) 0.069(6) 0.002(6) 0.030(5) -0.007(6)
C217 0.074(6) 0.088(7) 0.065(6) 0.007(6) 0.029(5) -0.004(6)
C218 0.072(6) 0.082(7) 0.063(6) 0.007(6) 0.029(5) 0.001(6)
C219 0.072(6) 0.072(6) 0.060(6) 0.007(5) 0.029(4) 0.007(5)
C220 0.070(6) 0.068(7) 0.063(6) 0.010(6) 0.029(5) 0.005(6)
C221 0.070(6) 0.064(7) 0.062(6) 0.010(6) 0.030(5) 0.008(6)
C222 0.068(5) 0.068(6) 0.064(5) 0.013(5) 0.031(4) 0.010(5)
C223 0.069(6) 0.069(7) 0.066(6) 0.012(6) 0.027(5) 0.005(6)
C224 0.071(6) 0.068(7) 0.064(6) 0.009(6) 0.025(5) 0.004(6)
C225 0.065(6) 0.071(6) 0.062(5) 0.014(5) 0.033(5) 0.007(5)
C226 0.063(6) 0.072(7) 0.062(6) 0.014(6) 0.031(5) 0.003(5)
C227 0.063(6) 0.068(7) 0.061(6) 0.009(6) 0.031(5) 0.001(6)
C228 0.063(6) 0.065(7) 0.066(6) 0.010(6) 0.031(5) 0.001(6)
C229 0.064(7) 0.065(7) 0.070(6) 0.009(7) 0.033(6) 0.002(6)
C230 0.064(7) 0.065(8) 0.079(7) 0.002(7) 0.034(6) 0.001(7)
C231 0.071(10) 0.066(11) 0.102(10) 0.007(10) 0.047(9) 0.006(9)
O43 0.082(8) 0.084(9) 0.089(8) 0.024(7) 0.023(7) -0.002(7)
O44 0.063(5) 0.080(6) 0.061(5) 0.004(5) 0.018(4) 0.006(5)
O45 0.114(9) 0.121(9) 0.084(8) 0.008(8) 0.032(8) -0.044(9)
O46 0.128(9) 0.080(8) 0.074(8) 0.001(7) 0.041(7) -0.022(8)
O47 0.090(6) 0.052(5) 0.060(5) -0.001(5) 0.031(4) 0.002(5)
O48 0.098(8) 0.047(7) 0.064(7) 0.002(6) 0.024(6) 0.001(6)
C232 0.089(11) 0.086(11) 0.091(10) -0.007(10) 0.053(8) -0.010(10)
C233 0.087(8) 0.073(9) 0.077(7) -0.005(8) 0.035(6) -0.011(7)
C234 0.086(7) 0.072(8) 0.065(6) -0.001(7) 0.030(6) -0.015(6)
C235 0.080(7) 0.073(8) 0.061(6) 0.002(7) 0.027(5) -0.016(6)
C236 0.075(7) 0.075(7) 0.054(6) 0.001(6) 0.024(5) -0.016(6)
C237 0.071(6) 0.078(7) 0.058(6) 0.002(6) 0.021(5) -0.012(6)
C238 0.066(6) 0.077(7) 0.058(5) 0.005(5) 0.018(5) -0.003(5)
C239 0.062(5) 0.080(6) 0.070(6) 0.001(5) 0.015(5) 0.009(5)
C240 0.064(6) 0.083(7) 0.073(6) -0.004(6) 0.010(5) 0.006(6)
C241 0.065(6) 0.086(7) 0.071(6) -0.002(6) 0.012(5) 0.003(6)
C242 0.068(6) 0.089(7) 0.067(6) 0.007(6) 0.011(5) 0.002(6)
C243 0.062(6) 0.085(7) 0.065(6) 0.008(6) 0.010(5) 0.002(6)
C244 0.064(6) 0.080(7) 0.071(6) 0.005(6) 0.013(5) 0.007(6)
C245 0.075(6) 0.094(7) 0.061(6) 0.014(6) 0.015(5) -0.006(6)
C246 0.086(7) 0.099(7) 0.061(6) 0.018(6) 0.020(5) -0.012(6)
C247 0.094(7) 0.099(7) 0.065(6) 0.014(6) 0.024(5) -0.017(6)
C248 0.096(7) 0.091(7) 0.060(6) 0.007(6) 0.027(5) -0.016(6)
C249 0.097(6) 0.076(7) 0.058(6) 0.006(6) 0.026(5) -0.015(6)
C250 0.093(7) 0.068(7) 0.054(6) 0.002(6) 0.025(5) -0.012(6)
C251 0.090(7) 0.057(6) 0.054(6) 0.001(6) 0.023(5) -0.008(6)
C252 0.093(6) 0.054(6) 0.050(5) -0.002(5) 0.027(4) -0.004(5)
C253 0.094(7) 0.054(6) 0.053(6) -0.004(5) 0.026(5) -0.003(6)
C254 0.090(7) 0.050(6) 0.053(6) -0.003(5) 0.026(5) -0.001(6)
C255 0.089(6) 0.051(5) 0.055(5) -0.002(5) 0.029(4) 0.002(5)
C256 0.092(7) 0.053(6) 0.054(6) -0.003(5) 0.030(5) 0.001(6)
C257 0.094(7) 0.052(6) 0.054(6) -0.002(5) 0.026(5) -0.003(6)
C258 0.085(6) 0.049(6) 0.051(5) -0.004(5) 0.024(5) 0.000(5)
C259 0.079(6) 0.050(6) 0.049(6) -0.004(5) 0.017(5) -0.004(6)
C260 0.072(6) 0.050(6) 0.047(6) -0.003(5) 0.014(5) -0.007(6)
C261 0.070(6) 0.050(7) 0.050(6) -0.003(6) 0.014(5) -0.009(6)
C262 0.068(6) 0.050(7) 0.056(6) -0.002(6) 0.015(5) -0.003(6)
C263 0.070(7) 0.055(8) 0.062(7) 0.000(7) 0.018(6) -0.004(7)
C264 0.076(10) 0.063(11) 0.084(10) 0.002(10) 0.024(8) -0.005(9)

loop_
_atom_type_symbol
_atom_type_description
_atom_type_scat_dispersion_real
_atom_type_scat_dispersion_imag
_atom_type_scat_source
C C 0.0181 0.0091 'International Tables Vol C Tables 4.2.6.8 and 6.1.1.4'
H H 0.0000 0.0000 'International Tables Vol C Tables 4.2.6.8 and 6.1.1.4'
O O 0.0492 0.0322 'International Tables Vol C Tables 4.2.6.8 and 6.1.1.4'

loop_
_exptl_crystal_face_index_h
_exptl_crystal_face_index_k
_exptl_crystal_face_index_l
_exptl_crystal_face_perp_dist
0 0 -1 0.0226
0 0 1 0.0224
1 0 0 0.0096
-1 0 0 0.0126
0 -1 0 0.1267
0 1 0 0.2837
-1 0 1 0.0231
1 0 -1 0.0210

loop_
_geom_angle_atom_site_label_1
_geom_angle_atom_site_label_2
_geom_angle_atom_site_label_3
_geom_angle
_geom_angle_site_symmetry_1
_geom_angle_site_symmetry_3
_geom_angle_publ_flag
C9 O1 H1 109.5 . . ?
C17 O3 C20 119.8(16) . . ?
C27 O5 C1 122.4(15) . . ?
O5 C1 C2 121.3(17) . . ?
C6 C1 O5 119.2(17) . . ?
C6 C1 C2 118.8(18) . . ?
C1 C2 H2 120.3 . . ?
C3 C2 C1 119.5(18) . . ?
C3 C2 H2 120.3 . . ?
C2 C3 H3 119.8 . . ?
C2 C3 C4 120.5(19) . . ?
C4 C3 H3 119.8 . . ?
C3 C4 C7 117.3(19) . . ?
C5 C4 C3 120.0(19) . . ?
C5 C4 C7 122.6(19) . . ?
C4 C5 H5 119.9 . . ?
C6 C5 C4 120.2(19) . . ?
C6 C5 H5 119.9 . . ?
C1 C6 H6 119.6 . . ?
C5 C6 C1 120.9(18) . . ?
C5 C6 H6 119.6 . . ?
C4 C7 H7 120.2 . . ?
C8 C7 C4 120(2) . . ?
C8 C7 H7 120.2 . . ?
C7 C8 H8 121.3 . . ?
C7 C8 C9 117(2) . . ?
C9 C8 H8 121.3 . . ?
O1 C9 C8 121(2) . . ?
O1 C9 C10 119(2) . . ?
C10 C9 C8 120(2) . . ?
C9 C10 H10 117.6 . . ?
C9 C10 C11 125(2) . . ?
C11 C10 H10 117.6 . . ?
O2 C11 C10 120.7(19) . . ?
O2 C11 C12 118.8(18) . . ?
C10 C11 C12 120.4(19) . . ?
C11 C12 H12 117.8 . . ?
C13 C12 C11 124.4(19) . . ?
C13 C12 H12 117.8 . . ?
C12 C13 H13 117.3 . . ?
C12 C13 C14 125.3(19) . . ?
C14 C13 H13 117.3 . . ?
C15 C14 C13 123.5(17) . . ?
C15 C14 C19 118.3(18) . . ?
C19 C14 C13 118.2(17) . . ?
C14 C15 H15 119.3 . . ?
C14 C15 C16 121.4(18) . . ?
C16 C15 H15 119.3 . . ?
C15 C16 H16 120.6 . . ?
C17 C16 C15 118.8(19) . . ?
C17 C16 H16 120.6 . . ?
O3 C17 C16 115.2(18) . . ?
O3 C17 C18 121.6(17) . . ?
C16 C17 C18 122.0(19) . . ?
C17 C18 H18 120.8 . . ?
C19 C18 C17 118.5(18) . . ?
C19 C18 H18 120.8 . . ?
C14 C19 H19 119.7 . . ?
C18 C19 C14 120.7(19) . . ?
C18 C19 H19 119.7 . . ?
O3 C20 C21 107.9(18) . . ?
O4 C20 O3 123.4(19) . . ?
O4 C20 C21 129(2) . . ?
C20 C21 H21A 108.5 . . ?
C20 C21 H21B 108.5 . . ?
C20 C21 C22 115.0(18) . . ?
H21A C21 H21B 107.5 . . ?
C22 C21 H21A 108.5 . . ?
C22 C21 H21B 108.5 . . ?
C21 C22 H22A 109.0 . . ?
C21 C22 H22B 109.0 . . ?
H22A C22 H22B 107.8 . . ?
C23 C22 C21 113.0(17) . . ?
C23 C22 H22A 109.0 . . ?
C23 C22 H22B 109.0 . . ?
C22 C23 H23A 109.0 . . ?
C22 C23 H23B 109.0 . . ?
H23A C23 H23B 107.8 . . ?
C24 C23 C22 113.0(18) . . ?
C24 C23 H23A 109.0 . . ?
C24 C23 H23B 109.0 . . ?
C23 C24 H24A 109.1 . . ?
C23 C24 H24B 109.1 . . ?
H24A C24 H24B 107.9 . . ?
C25 C24 C23 112.3(19) . . ?
C25 C24 H24A 109.1 . . ?
C25 C24 H24B 109.1 . . ?
C24 C25 H25A 109.0 . . ?
C24 C25 H25B 109.0 . . ?
C24 C25 C26 112.8(19) . . ?
H25A C25 H25B 107.8 . . ?
C26 C25 H25A 109.0 . . ?
C26 C25 H25B 109.0 . . ?
C25 C26 H26A 109.5 . . ?
C25 C26 H26B 109.5 . . ?
C25 C26 H26C 109.5 . . ?
H26A C26 H26B 109.5 . . ?
H26A C26 H26C 109.5 . . ?
H26B C26 H26C 109.5 . . ?
O5 C27 C28 110.4(18) . . ?
O6 C27 O5 117.5(18) . . ?
O6 C27 C28 131.7(19) . . ?
C27 C28 H28A 109.3 . . ?
C27 C28 H28B 109.3 . . ?
C27 C28 C29 111.7(17) . . ?
H28A C28 H28B 107.9 . . ?
C29 C28 H28A 109.3 . . ?
C29 C28 H28B 109.3 . . ?
C28 C29 H29A 109.6 . . ?
C28 C29 H29B 109.6 . . ?
C28 C29 C30 110.5(16) . . ?
H29A C29 H29B 108.1 . . ?
C30 C29 H29A 109.6 . . ?
C30 C29 H29B 109.6 . . ?
C29 C30 H30A 108.4 . . ?
C29 C30 H30B 108.4 . . ?
H30A C30 H30B 107.5 . . ?
C31 C30 C29 115.5(17) . . ?
C31 C30 H30A 108.4 . . ?
C31 C30 H30B 108.4 . . ?
C30 C31 H31A 108.2 . . ?
C30 C31 H31B 108.2 . . ?
C30 C31 C32 116.3(18) . . ?
H31A C31 H31B 107.4 . . ?
C32 C31 H31A 108.2 . . ?
C32 C31 H31B 108.2 . . ?
C31 C32 H32A 108.3 . . ?
C31 C32 H32B 108.3 . . ?
H32A C32 H32B 107.4 . . ?
C33 C32 C31 116.1(19) . . ?
C33 C32 H32A 108.3 . . ?
C33 C32 H32B 108.3 . . ?
C32 C33 H33A 109.5 . . ?
C32 C33 H33B 109.5 . . ?
C32 C33 H33C 109.5 . . ?
H33A C33 H33B 109.5 . . ?
H33A C33 H33C 109.5 . . ?
H33B C33 H33C 109.5 . . ?
C40 O8 C46 121.2(15) . . ?
C49 O9 H9 109.5 . . ?
C60 O11 C58 121.3(14) . . ?
H34A C34 H34B 109.5 . . ?
H34A C34 H34C 109.5 . . ?
H34B C34 H34C 109.5 . . ?
C35 C34 H34A 109.5 . . ?
C35 C34 H34B 109.5 . . ?
C35 C34 H34C 109.5 . . ?
C34 C35 H35A 108.6 . . ?
C34 C35 H35B 108.6 . . ?
C34 C35 C36 114.8(19) . . ?
H35A C35 H35B 107.5 . . ?
C36 C35 H35A 108.6 . . ?
C36 C35 H35B 108.6 . . ?
C35 C36 H36A 107.7 . . ?
C35 C36 H36B 107.7 . . ?
H36A C36 H36B 107.1 . . ?
C37 C36 C35 118.3(18) . . ?
C37 C36 H36A 107.7 . . ?
C37 C36 H36B 107.7 . . ?
C36 C37 H37A 107.5 . . ?
C36 C37 H37B 107.5 . . ?
C36 C37 C38 119.1(17) . . ?
H37A C37 H37B 107.0 . . ?
C38 C37 H37A 107.5 . . ?
C38 C37 H37B 107.5 . . ?
C37 C38 H38A 108.8 . . ?
C37 C38 H38B 108.8 . . ?
H38A C38 H38B 107.7 . . ?
C39 C38 C37 113.6(15) . . ?
C39 C38 H38A 108.8 . . ?
C39 C38 H38B 108.8 . . ?
C38 C39 H39A 108.4 . . ?
C38 C39 H39B 108.4 . . ?
C38 C39 C40 115.5(15) . . ?
H39A C39 H39B 107.5 . . ?
C40 C39 H39A 108.4 . . ?
C40 C39 H39B 108.4 . . ?
O7 C40 O8 125.7(18) . . ?
O7 C40 C39 126.4(16) . . ?
O8 C40 C39 107.9(15) . . ?
C42 C41 H41 120.3 . . ?
C42 C41 C46 119.3(19) . . ?
C46 C41 H41 120.3 . . ?
C41 C42 H42 120.1 . . ?
C41 C42 C43 119.9(18) . . ?
C43 C42 H42 120.1 . . ?
C42 C43 C47 115.7(17) . . ?
C44 C43 C42 118.3(18) . . ?
C44 C43 C47 126.0(19) . . ?
C43 C44 H44 117.5 . . ?
C43 C44 C45 125.0(19) . . ?
C45 C44 H44 117.5 . . ?
C44 C45 H45 121.4 . . ?
C44 C45 C46 117.3(17) . . ?
C46 C45 H45 121.3 . . ?
O8 C46 C45 120.3(16) . . ?
C41 C46 O8 119.8(18) . . ?
C41 C46 C45 119.9(18) . . ?
C43 C47 H47 120.2 . . ?
C48 C47 C43 119.7(19) . . ?
C48 C47 H47 120.2 . . ?
C47 C48 H48 120.7 . . ?
C47 C48 C49 118.7(19) . . ?
C49 C48 H48 120.7 . . ?
O9 C49 C48 121.4(19) . . ?
O9 C49 C50 116.4(19) . . ?
C50 C49 C48 122.2(19) . . ?
C49 C50 H50 117.8 . . ?
C49 C50 C51 124.4(19) . . ?
C51 C50 H50 117.8 . . ?
O10 C51 C50 123.9(19) . . ?
O10 C51 C52 118.7(18) . . ?
C52 C51 C50 117.3(18) . . ?
C51 C52 H52 116.8 . . ?
C53 C52 C51 126.4(18) . . ?
C53 C52 H52 116.8 . . ?
C52 C53 H53 115.5 . . ?
C52 C53 C54 129.0(18) . . ?
C54 C53 H53 115.5 . . ?
C55 C54 C53 121.6(15) . . ?
C55 C54 C59 117.4(16) . . ?
C59 C54 C53 120.9(16) . . ?
C54 C55 H55 119.1 . . ?
C54 C55 C56 121.8(16) . . ?
C56 C55 H55 119.1 . . ?
C55 C56 H56 120.3 . . ?
C55 C56 C58 119.5(16) . . ?
C58 C56 H56 120.3 . . ?
C58 C57 H57 120.8 . . ?
C59 C57 H57 120.8 . . ?
C59 C57 C58 118.4(15) . . ?
O11 C58 C56 117.1(15) . . ?
O11 C58 C57 122.9(15) . . ?
C57 C58 C56 119.6(16) . . ?
C54 C59 H59 118.4 . . ?
C57 C59 C54 123.1(16) . . ?
C57 C59 H59 118.5 . . ?
O11 C60 C61 108.2(15) . . ?
O12 C60 O11 120.1(16) . . ?
O12 C60 C61 131.7(17) . . ?
C60 C61 H61A 108.3 . . ?
C60 C61 H61B 108.3 . . ?
C60 C61 C62 116.0(15) . . ?
H61A C61 H61B 107.4 . . ?
C62 C61 H61A 108.3 . . ?
C62 C61 H61B 108.3 . . ?
C61 C62 H62A 108.9 . . ?
C61 C62 H62B 108.9 . . ?
H62A C62 H62B 107.7 . . ?
C63 C62 C61 113.6(14) . . ?
C63 C62 H62A 108.9 . . ?
C63 C62 H62B 108.9 . . ?
C62 C63 H63A 108.7 . . ?
C62 C63 H63B 108.7 . . ?
C62 C63 C64 114.2(14) . . ?
H63A C63 H63B 107.6 . . ?
C64 C63 H63A 108.7 . . ?
C64 C63 H63B 108.7 . . ?
C63 C64 H64A 109.5 . . ?
C63 C64 H64B 109.5 . . ?
H64A C64 H64B 108.1 . . ?
C65 C64 C63 110.8(14) . . ?
C65 C64 H64A 109.5 . . ?
C65 C64 H64B 109.5 . . ?
C64 C65 H65A 109.1 . . ?
C64 C65 H65B 109.1 . . ?
C64 C65 C66 112.3(15) . . ?
H65A C65 H65B 107.9 . . ?
C66 C65 H65A 109.1 . . ?
C66 C65 H65B 109.1 . . ?
C65 C66 H66A 109.5 . . ?
C65 C66 H66B 109.5 . . ?
C65 C66 H66C 109.5 . . ?
H66A C66 H66B 109.5 . . ?
H66A C66 H66C 109.5 . . ?
H66B C66 H66C 109.5 . . ?
C74 O14 C73 124.0(15) . . ?
C82 O15 H15A 109.5 . . ?
C93 O17 C90 115.5(14) . . ?
H67A C67 H67B 109.5 . . ?
H67A C67 H67C 109.5 . . ?
H67B C67 H67C 109.5 . . ?
C68 C67 H67A 109.5 . . ?
C68 C67 H67B 109.5 . . ?
C68 C67 H67C 109.5 . . ?
C67 C68 H68A 108.8 . . ?
C67 C68 H68B 108.8 . . ?
H68A C68 H68B 107.7 . . ?
C69 C68 C67 113.8(17) . . ?
C69 C68 H68A 108.8 . . ?
C69 C68 H68B 108.8 . . ?
C68 C69 H69A 108.9 . . ?
C68 C69 H69B 108.9 . . ?
C68 C69 C70 113.6(16) . . ?
H69A C69 H69B 107.7 . . ?
C70 C69 H69A 108.9 . . ?
C70 C69 H69B 108.9 . . ?
C69 C70 H70A 108.3 . . ?
C69 C70 H70B 108.3 . . ?
C69 C70 C71 116.1(16) . . ?
H70A C70 H70B 107.4 . . ?
C71 C70 H70A 108.3 . . ?
C71 C70 H70B 108.3 . . ?
C70 C71 H71A 108.7 . . ?
C70 C71 H71B 108.7 . . ?
H71A C71 H71B 107.6 . . ?
C72 C71 C70 114.3(16) . . ?
C72 C71 H71A 108.7 . . ?
C72 C71 H71B 108.7 . . ?
C71 C72 H72A 108.2 . . ?
C71 C72 H72B 108.2 . . ?
H72A C72 H72B 107.4 . . ?
C73 C72 C71 116.2(17) . . ?
C73 C72 H72A 108.2 . . ?
C73 C72 H72B 108.2 . . ?
O13 C73 O14 119.4(18) . . ?
O13 C73 C72 130(2) . . ?
O14 C73 C72 110.5(18) . . ?
O14 C74 C75 118.0(16) . . ?
C79 C74 O14 122.8(17) . . ?
C79 C74 C75 119.1(17) . . ?
C74 C75 H75 119.4 . . ?
C76 C75 C74 121.1(17) . . ?
C76 C75 H75 119.4 . . ?
C75 C76 H76 120.6 . . ?
C75 C76 C77 118.8(17) . . ?
C77 C76 H76 120.6 . . ?
C76 C77 C78 120.2(17) . . ?
C76 C77 C80 121.9(17) . . ?
C78 C77 C80 117.8(16) . . ?
C77 C78 H78 120.6 . . ?
C79 C78 C77 118.8(17) . . ?
C79 C78 H78 120.6 . . ?
C74 C79 C78 121.7(18) . . ?
C74 C79 H79 119.2 . . ?
C78 C79 H79 119.2 . . ?
C77 C80 H80 117.4 . . ?
C81 C80 C77 125.2(18) . . ?
C81 C80 H80 117.4 . . ?
C80 C81 H81 118.5 . . ?
C80 C81 C82 122.9(18) . . ?
C82 C81 H81 118.5 . . ?
O15 C82 C81 117.9(17) . . ?
O15 C82 C83 120.8(18) . . ?
C81 C82 C83 121.3(19) . . ?
C82 C83 H83 118.4 . . ?
C84 C83 C82 123(2) . . ?
C84 C83 H83 118.4 . . ?
O16 C84 C83 121.4(19) . . ?
O16 C84 C85 119.0(19) . . ?
C83 C84 C85 120(2) . . ?
C84 C85 H85 120.1 . . ?
C86 C85 C84 120(2) . . ?
C86 C85 H85 120.1 . . ?
C85 C86 H86 117.6 . . ?
C85 C86 C87 125(2) . . ?
C87 C86 H86 117.6 . . ?
C88 C87 C86 125.3(18) . . ?
C88 C87 C92 120.2(17) . . ?
C92 C87 C86 114.2(17) . . ?
C87 C88 H88 119.0 . . ?
C87 C88 C89 122.1(17) . . ?
C89 C88 H88 119.0 . . ?
C88 C89 H89 121.3 . . ?
C88 C89 C90 117.3(16) . . ?
C90 C89 H89 121.3 . . ?
C89 C90 O17 119.8(15) . . ?
C91 C90 O17 119.0(17) . . ?
C91 C90 C89 121.2(17) . . ?
C90 C91 H91 120.6 . . ?
C92 C91 C90 118.8(18) . . ?
C92 C91 H91 120.6 . . ?
C87 C92 H92 119.9 . . ?
C91 C92 C87 120.2(17) . . ?
C91 C92 H92 119.9 . . ?
O17 C93 C94 107.5(16) . . ?
O18 C93 O17 124.9(17) . . ?
O18 C93 C94 127.6(17) . . ?
C93 C94 H94A 108.6 . . ?
C93 C94 H94B 108.6 . . ?
C93 C94 C95 114.7(15) . . ?
H94A C94 H94B 107.6 . . ?
C95 C94 H94A 108.6 . . ?
C95 C94 H94B 108.6 . . ?
C94 C95 H95A 109.5 . . ?
C94 C95 H95B 109.5 . . ?
C94 C95 C96 110.8(14) . . ?
H95A C95 H95B 108.1 . . ?
C96 C95 H95A 109.5 . . ?
C96 C95 H95B 109.5 . . ?
C95 C96 H96A 108.5 . . ?
C95 C96 H96B 108.5 . . ?
H96A C96 H96B 107.5 . . ?
C97 C96 C95 115.0(14) . . ?
C97 C96 H96A 108.5 . . ?
C97 C96 H96B 108.5 . . ?
C96 C97 H97A 108.8 . . ?
C96 C97 H97B 108.8 . . ?
C96 C97 C98 113.7(15) . . ?
H97A C97 H97B 107.7 . . ?
C98 C97 H97A 108.8 . . ?
C98 C97 H97B 108.8 . . ?
C97 C98 H98A 108.7 . . ?
C97 C98 H98B 108.7 . . ?
C97 C98 C99 114.1(15) . . ?
H98A C98 H98B 107.6 . . ?
C99 C98 H98A 108.7 . . ?
C99 C98 H98B 108.7 . . ?
C98 C99 H99A 109.5 . . ?
C98 C99 H99B 109.5 . . ?
C98 C99 H99C 109.5 . . ?
H99A C99 H99B 109.5 . . ?
H99A C99 H99C 109.5 . . ?
H99B C99 H99C 109.5 . . ?
C106 O20 C107 123.1(16) . . ?
C117 O22 H22 109.5 . . ?
C123 O23 C126 119.1(17) . . ?
H10A C100 H10B 109.5 . . ?
H10A C100 H10C 109.5 . . ?
H10B C100 H10C 109.5 . . ?
C101 C100 H10A 109.5 . . ?
C101 C100 H10B 109.5 . . ?
C101 C100 H10C 109.5 . . ?
C100 C101 H10D 108.1 . . ?
C100 C101 H10E 108.1 . . ?
C100 C101 C102 116.6(17) . . ?
H10D C101 H10E 107.3 . . ?
C102 C101 H10D 108.1 . . ?
C102 C101 H10E 108.1 . . ?
C101 C102 H10F 107.8 . . ?
C101 C102 H10G 107.8 . . ?
H10F C102 H10G 107.1 . . ?
C103 C102 C101 118.1(16) . . ?
C103 C102 H10F 107.8 . . ?
C103 C102 H10G 107.8 . . ?
C102 C103 H10H 107.9 . . ?
C102 C103 H10I 107.9 . . ?
C102 C103 C104 117.5(16) . . ?
H10H C103 H10I 107.2 . . ?
C104 C103 H10H 107.9 . . ?
C104 C103 H10I 107.9 . . ?
C103 C104 H10J 109.6 . . ?
C103 C104 H10K 109.6 . . ?
H10J C104 H10K 108.1 . . ?
C105 C104 C103 110.2(16) . . ?
C105 C104 H10J 109.6 . . ?
C105 C104 H10K 109.6 . . ?
C104 C105 H10L 108.8 . . ?
C104 C105 H10M 108.8 . . ?
C104 C105 C106 113.7(17) . . ?
H10L C105 H10M 107.7 . . ?
C106 C105 H10L 108.8 . . ?
C106 C105 H10M 108.8 . . ?
O19 C106 O20 121.4(19) . . ?
O19 C106 C105 128.1(18) . . ?
O20 C106 C105 110.3(17) . . ?
C108 C107 O20 120(2) . . ?
C108 C107 C112 122.3(19) . . ?
C112 C107 O20 117.9(17) . . ?
C107 C108 H108 118.7 . . ?
C107 C108 C109 123(2) . . ?
C109 C108 H108 118.7 . . ?
C108 C109 H109 120.8 . . ?
C108 C109 C110 118.4(18) . . ?
C110 C109 H109 120.8 . . ?
C109 C110 C113 121.0(18) . . ?
C111 C110 C109 118.4(17) . . ?
C111 C110 C113 120.5(19) . . ?
C110 C111 H111 119.8 . . ?
C110 C111 C112 120(2) . . ?
C112 C111 H111 119.8 . . ?
C107 C112 H112 121.2 . . ?
C111 C112 C107 117.5(18) . . ?
C111 C112 H112 121.2 . . ?
C110 C113 H113 117.7 . . ?
C114 C113 C110 125(2) . . ?
C114 C113 H113 117.7 . . ?
C113 C114 H114 118.5 . . ?
C113 C114 C115 123(2) . . ?
C115 C114 H114 118.5 . . ?
O21 C115 C114 119.9(19) . . ?
O21 C115 C116 122(2) . . ?
C116 C115 C114 118(2) . . ?
C115 C116 H116 118.4 . . ?
C117 C116 C115 123(2) . . ?
C117 C116 H116 118.4 . . ?
O22 C117 C118 117(2) . . ?
C116 C117 O22 119(2) . . ?
C116 C117 C118 123(3) . . ?
C117 C118 H118 114.2 . . ?
C119 C118 C117 132(3) . . ?
C119 C118 H118 114.2 . . ?
C118 C119 H119 112.6 . . ?
C118 C119 C120 135(3) . . ?
C120 C119 H119 112.6 . . ?
C119 C120 C121 118(2) . . ?
C125 C120 C119 125(2) . . ?
C125 C120 C121 117(2) . . ?
C120 C121 H121 120.6 . . ?
C122 C121 C120 119(2) . . ?
C122 C121 H121 120.6 . . ?
C121 C122 H122 121.0 . . ?
C123 C122 C121 118(2) . . ?
C123 C122 H122 121.0 . . ?
C122 C123 O23 112(2) . . ?
C122 C123 C124 123(2) . . ?
C124 C123 O23 124(2) . . ?
C123 C124 H124 120.4 . . ?
C125 C124 C123 119(2) . . ?
C125 C124 H124 120.4 . . ?
C120 C125 H125 118.3 . . ?
C124 C125 C120 123(2) . . ?
C124 C125 H125 118.3 . . ?
O24 C126 O23 117.6(19) . . ?
O24 C126 C127 131(2) . . ?
C127 C126 O23 110.9(19) . . ?
C126 C127 H12A 108.2 . . ?
C126 C127 H12B 108.2 . . ?
C126 C127 C128 116.2(18) . . ?
H12A C127 H12B 107.4 . . ?
C128 C127 H12A 108.2 . . ?
C128 C127 H12B 108.2 . . ?
C127 C128 H12C 109.2 . . ?
C127 C128 H12D 109.2 . . ?
H12C C128 H12D 107.9 . . ?
C129 C128 C127 112.0(15) . . ?
C129 C128 H12C 109.2 . . ?
C129 C128 H12D 109.2 . . ?
C128 C129 H12E 109.2 . . ?
C128 C129 H12F 109.2 . . ?
C128 C129 C130 112.1(15) . . ?
H12E C129 H12F 107.9 . . ?
C130 C129 H12E 109.2 . . ?
C130 C129 H12F 109.2 . . ?
C129 C130 H13A 109.5 . . ?
C129 C130 H13B 109.5 . . ?
H13A C130 H13B 108.1 . . ?
C131 C130 C129 110.6(15) . . ?
C131 C130 H13A 109.5 . . ?
C131 C130 H13B 109.5 . . ?
C130 C131 H13C 109.4 . . ?
C130 C131 H13D 109.4 . . ?
C130 C131 C132 111.3(16) . . ?
H13C C131 H13D 108.0 . . ?
C132 C131 H13C 109.4 . . ?
C132 C131 H13D 109.4 . . ?
C131 C132 H13E 109.5 . . ?
C131 C132 H13F 109.5 . . ?
C131 C132 H13G 109.5 . . ?
H13E C132 H13F 109.5 . . ?
H13E C132 H13G 109.5 . . ?
H13F C132 H13G 109.5 . . ?
C139 O26 C140 111.1(18) . . ?
C148 O27 H27 109.5 . . ?
C159 O29 C156 118.9(17) . . ?
H13H C133 H13I 109.5 . . ?
H13H C133 H13J 109.5 . . ?
H13I C133 H13J 109.5 . . ?
C134 C133 H13H 109.5 . . ?
C134 C133 H13I 109.5 . . ?
C134 C133 H13J 109.5 . . ?
C133 C134 H13K 105.6 . . ?
C133 C134 H13L 105.6 . . ?
C133 C134 C135 127(2) . . ?
H13K C134 H13L 106.1 . . ?
C135 C134 H13K 105.6 . . ?
C135 C134 H13L 105.6 . . ?
C134 C135 H13M 107.3 . . ?
C134 C135 H13N 107.3 . . ?
C134 C135 C136 120(2) . . ?
H13M C135 H13N 106.9 . . ?
C136 C135 H13M 107.3 . . ?
C136 C135 H13N 107.3 . . ?
C135 C136 H13O 107.5 . . ?
C135 C136 H13P 107.5 . . ?
C135 C136 C137 119.3(19) . . ?
H13O C136 H13P 107.0 . . ?
C137 C136 H13O 107.5 . . ?
C137 C136 H13P 107.5 . . ?
C136 C137 H13Q 108.0 . . ?
C136 C137 H13R 108.0 . . ?
C136 C137 C138 117.4(19) . . ?
H13Q C137 H13R 107.2 . . ?
C138 C137 H13Q 108.0 . . ?
C138 C137 H13R 108.0 . . ?
C137 C138 H13S 108.1 . . ?
C137 C138 H13T 108.1 . . ?
H13S C138 H13T 107.3 . . ?
C139 C138 C137 117(2) . . ?
C139 C138 H13S 108.1 . . ?
C139 C138 H13T 108.1 . . ?
O25 C139 O26 103(2) . . ?
O25 C139 C138 150(3) . . ?
C138 C139 O26 105(2) . . ?
C141 C140 O26 125.0(18) . . ?
C145 C140 O26 112(2) . . ?
C145 C140 C141 118(2) . . ?
C140 C141 H141 118.7 . . ?
C142 C141 C140 123(2) . . ?
C142 C141 H141 118.7 . . ?
C141 C142 H142 118.5 . . ?
C141 C142 C143 123(2) . . ?
C143 C142 H142 118.5 . . ?
C142 C143 C144 115(2) . . ?
C142 C143 C146 126(2) . . ?
C146 C143 C144 119(2) . . ?
C143 C144 H144 120.3 . . ?
C145 C144 C143 119(2) . . ?
C145 C144 H144 120.3 . . ?
C140 C145 C144 122(2) . . ?
C140 C145 H145 118.8 . . ?
C144 C145 H145 118.8 . . ?
C143 C146 H146 111.7 . . ?
C147 C146 C143 137(3) . . ?
C147 C146 H146 111.7 . . ?
C146 C147 H147 113.5 . . ?
C146 C147 C148 133(3) . . ?
C148 C147 H147 113.5 . . ?
O27 C148 C147 115.0(19) . . ?
C149 C148 O27 121(2) . . ?
C149 C148 C147 123(2) . . ?
C148 C149 H149 118.7 . . ?
C148 C149 C150 123(2) . . ?
C150 C149 H149 118.7 . . ?
O28 C150 C149 121(2) . . ?
O28 C150 C151 122(2) . . ?
C149 C150 C151 117(2) . . ?
C150 C151 H151 118.0 . . ?
C152 C151 C150 124(2) . . ?
C152 C151 H151 118.0 . . ?
C151 C152 H152 116.1 . . ?
C151 C152 C153 128(2) . . ?
C153 C152 H152 116.1 . . ?
C152 C153 C154 120.7(18) . . ?
C158 C153 C152 125(2) . . ?
C158 C153 C154 114.6(18) . . ?
C153 C154 H154 119.7 . . ?
C155 C154 C153 120.6(18) . . ?
C155 C154 H154 119.7 . . ?
C154 C155 H155 120.1 . . ?
C156 C155 C154 120(2) . . ?
C156 C155 H155 120.1 . . ?
C155 C156 O29 116(2) . . ?
C155 C156 C157 123(2) . . ?
C157 C156 O29 120.4(18) . . ?
C156 C157 H157 122.0 . . ?
C158 C157 C156 116.0(19) . . ?
C158 C157 H157 122.0 . . ?
C153 C158 H158 117.0 . . ?
C157 C158 C153 126(2) . . ?
C157 C158 H158 117.0 . . ?
O29 C159 C160 109.4(19) . . ?
O30 C159 O29 125(2) . . ?
O30 C159 C160 125(2) . . ?
C159 C160 H16A 108.5 . . ?
C159 C160 H16B 108.5 . . ?
H16A C160 H16B 107.5 . . ?
C161 C160 C159 115.2(18) . . ?
C161 C160 H16A 108.5 . . ?
C161 C160 H16B 108.5 . . ?
C160 C161 H16C 109.6 . . ?
C160 C161 H16D 109.6 . . ?
C160 C161 C162 110.5(17) . . ?
H16C C161 H16D 108.1 . . ?
C162 C161 H16C 109.6 . . ?
C162 C161 H16D 109.6 . . ?
C161 C162 H16E 108.3 . . ?
C161 C162 H16F 108.3 . . ?
H16E C162 H16F 107.4 . . ?
C163 C162 C161 115.7(16) . . ?
C163 C162 H16E 108.3 . . ?
C163 C162 H16F 108.3 . . ?
C162 C163 H16G 108.2 . . ?
C162 C163 H16H 108.2 . . ?
C162 C163 C164 116.6(16) . . ?
H16G C163 H16H 107.3 . . ?
C164 C163 H16G 108.2 . . ?
C164 C163 H16H 108.2 . . ?
C163 C164 H16I 108.2 . . ?
C163 C164 H16J 108.2 . . ?
H16I C164 H16J 107.3 . . ?
C165 C164 C163 116.4(17) . . ?
C165 C164 H16I 108.2 . . ?
C165 C164 H16J 108.2 . . ?
C164 C165 H16K 109.5 . . ?
C164 C165 H16L 109.5 . . ?
C164 C165 H16M 109.5 . . ?
H16K C165 H16L 109.5 . . ?
H16K C165 H16M 109.5 . . ?
H16L C165 H16M 109.5 . . ?
C172 O32 C173 119.0(13) . . ?
C183 O34 H34 109.5 . . ?
C189 O35 C192 121.1(15) . . ?
H16N C166 H16O 109.5 . . ?
H16N C166 H16P 109.5 . . ?
H16O C166 H16P 109.5 . . ?
C167 C166 H16N 109.5 . . ?
C167 C166 H16O 109.5 . . ?
C167 C166 H16P 109.5 . . ?
C166 C167 H16Q 108.6 . . ?
C166 C167 H16R 108.6 . . ?
H16Q C167 H16R 107.6 . . ?
C168 C167 C166 114.5(15) . . ?
C168 C167 H16Q 108.6 . . ?
C168 C167 H16R 108.6 . . ?
C167 C168 H16S 108.4 . . ?
C167 C168 H16T 108.4 . . ?
C167 C168 C169 115.3(15) . . ?
H16S C168 H16T 107.5 . . ?
C169 C168 H16S 108.4 . . ?
C169 C168 H16T 108.4 . . ?
C168 C169 H16U 108.1 . . ?
C168 C169 H16V 108.1 . . ?
H16U C169 H16V 107.3 . . ?
C170 C169 C168 116.9(14) . . ?
C170 C169 H16U 108.1 . . ?
C170 C169 H16V 108.1 . . ?
C169 C170 H17A 109.1 . . ?
C169 C170 H17B 109.1 . . ?
H17A C170 H17B 107.9 . . ?
C171 C170 C169 112.3(14) . . ?
C171 C170 H17A 109.1 . . ?
C171 C170 H17B 109.1 . . ?
C170 C171 H17C 108.8 . . ?
C170 C171 H17D 108.8 . . ?
C170 C171 C172 113.7(15) . . ?
H17C C171 H17D 107.7 . . ?
C172 C171 H17C 108.8 . . ?
C172 C171 H17D 108.8 . . ?
O31 C172 O32 122.6(16) . . ?
O31 C172 C171 130.3(18) . . ?
O32 C172 C171 107.0(15) . . ?
C174 C173 O32 116.0(15) . . ?
C178 C173 O32 119.2(16) . . ?
C178 C173 C174 124.8(16) . . ?
C173 C174 H174 121.7 . . ?
C173 C174 C175 116.7(16) . . ?
C175 C174 H174 121.7 . . ?
C174 C175 H175 120.0 . . ?
C176 C175 C174 120.0(17) . . ?
C176 C175 H175 120.0 . . ?
C175 C176 C177 120.8(16) . . ?
C175 C176 C179 125.0(18) . . ?
C177 C176 C179 114.1(17) . . ?
C176 C177 H177 119.5 . . ?
C178 C177 C176 120.9(17) . . ?
C178 C177 H177 119.5 . . ?
C173 C178 C177 116.5(17) . . ?
C173 C178 H178 121.7 . . ?
C177 C178 H178 121.7 . . ?
C176 C179 H179 118.2 . . ?
C180 C179 C176 124(2) . . ?
C180 C179 H179 118.2 . . ?
C179 C180 H180 120.7 . . ?
C179 C180 C181 119(2) . . ?
C181 C180 H180 120.7 . . ?
O33 C181 C180 117.7(19) . . ?
O33 C181 C182 123(2) . . ?
C182 C181 C180 119(2) . . ?
C181 C182 H182 118.9 . . ?
C181 C182 C183 122(2) . . ?
C183 C182 H182 118.9 . . ?
O34 C183 C182 120.5(18) . . ?
O34 C183 C184 120.0(17) . . ?
C184 C183 C182 119.5(18) . . ?
C183 C184 H184 120.1 . . ?
C185 C184 C183 119.7(18) . . ?
C185 C184 H184 120.1 . . ?
C184 C185 H185 119.1 . . ?
C184 C185 C186 121.9(18) . . ?
C186 C185 H185 119.1 . . ?
C187 C186 C185 124.6(15) . . ?
C187 C186 C191 118.5(16) . . ?
C191 C186 C185 116.8(16) . . ?
C186 C187 H187 119.3 . . ?
C188 C187 C186 121.4(16) . . ?
C188 C187 H187 119.3 . . ?
C187 C188 H188 120.3 . . ?
C187 C188 C189 119.4(17) . . ?
C189 C188 H188 120.3 . . ?
O35 C189 C188 114.5(16) . . ?
C190 C189 O35 126.5(17) . . ?
C190 C189 C188 118.5(17) . . ?
C189 C190 H190 118.1 . . ?
C189 C190 C191 123.9(17) . . ?
C191 C190 H190 118.1 . . ?
C186 C191 H191 121.0 . . ?
C190 C191 C186 118.0(17) . . ?
C190 C191 H191 121.0 . . ?
O35 C192 C193 106.6(16) . . ?
O36 C192 O35 123.2(17) . . ?
O36 C192 C193 130.2(18) . . ?
C192 C193 H19A 108.7 . . ?
C192 C193 H19B 108.7 . . ?
C192 C193 C194 114.3(16) . . ?
H19A C193 H19B 107.6 . . ?
C194 C193 H19A 108.7 . . ?
C194 C193 H19B 108.7 . . ?
C193 C194 H19C 109.3 . . ?
C193 C194 H19D 109.3 . . ?
C193 C194 C195 111.5(15) . . ?
H19C C194 H19D 108.0 . . ?
C195 C194 H19C 109.3 . . ?
C195 C194 H19D 109.3 . . ?
C194 C195 H19E 108.7 . . ?
C194 C195 H19F 108.7 . . ?
H19E C195 H19F 107.6 . . ?
C196 C195 C194 114.3(15) . . ?
C196 C195 H19E 108.7 . . ?
C196 C195 H19F 108.7 . . ?
C195 C196 H19G 108.8 . . ?
C195 C196 H19H 108.8 . . ?
H19G C196 H19H 107.7 . . ?
C197 C196 C195 114.0(16) . . ?
C197 C196 H19G 108.8 . . ?
C197 C196 H19H 108.8 . . ?
C196 C197 H19I 108.6 . . ?
C196 C197 H19J 108.6 . . ?
C196 C197 C198 114.5(16) . . ?
H19I C197 H19J 107.6 . . ?
C198 C197 H19I 108.6 . . ?
C198 C197 H19J 108.6 . . ?
C197 C198 H19K 109.5 . . ?
C197 C198 H19L 109.5 . . ?
C197 C198 H19M 109.5 . . ?
H19K C198 H19L 109.5 . . ?
H19K C198 H19M 109.5 . . ?
H19L C198 H19M 109.5 . . ?
C205 O38 C206 120.2(14) . . ?
C216 O40 H40 109.5 . . ?
C222 O41 C225 116.3(14) . . ?
H19N C199 H19O 109.5 . . ?
H19N C199 H19P 109.5 . . ?
H19O C199 H19P 109.5 . . ?
C200 C199 H19N 109.5 . . ?
C200 C199 H19O 109.5 . . ?
C200 C199 H19P 109.5 . . ?
C199 C200 H20A 108.7 . . ?
C199 C200 H20B 108.7 . . ?
C199 C200 C201 114.3(16) . . ?
H20A C200 H20B 107.6 . . ?
C201 C200 H20A 108.7 . . ?
C201 C200 H20B 108.7 . . ?
C200 C201 H20C 109.0 . . ?
C200 C201 H20D 109.0 . . ?
H20C C201 H20D 107.8 . . ?
C202 C201 C200 113.0(16) . . ?
C202 C201 H20C 109.0 . . ?
C202 C201 H20D 109.0 . . ?
C201 C202 H20E 108.8 . . ?
C201 C202 H20F 108.8 . . ?
H20E C202 H20F 107.7 . . ?
C203 C202 C201 113.7(16) . . ?
C203 C202 H20E 108.8 . . ?
C203 C202 H20F 108.8 . . ?
C202 C203 H20G 109.3 . . ?
C202 C203 H20H 109.3 . . ?
C202 C203 C204 111.5(15) . . ?
H20G C203 H20H 108.0 . . ?
C204 C203 H20G 109.3 . . ?
C204 C203 H20H 109.3 . . ?
C203 C204 H20I 108.3 . . ?
C203 C204 H20J 108.3 . . ?
H20I C204 H20J 107.4 . . ?
C205 C204 C203 115.9(16) . . ?
C205 C204 H20I 108.3 . . ?
C205 C204 H20J 108.3 . . ?
O37 C205 O38 121.2(18) . . ?
O37 C205 C204 129.1(18) . . ?
O38 C205 C204 109.7(17) . . ?
C207 C206 O38 115.4(18) . . ?
C207 C206 C211 125.5(19) . . ?
C211 C206 O38 117.9(15) . . ?
C206 C207 H207 121.1 . . ?
C206 C207 C208 117.8(19) . . ?
C208 C207 H207 121.1 . . ?
C207 C208 H208 118.6 . . ?
C207 C208 C209 122.9(17) . . ?
C209 C208 H208 118.6 . . ?
C210 C209 C208 114.2(18) . . ?
C210 C209 C212 124.4(18) . . ?
C212 C209 C208 121.3(17) . . ?
C209 C210 H210 117.4 . . ?
C209 C210 C211 125.2(19) . . ?
C211 C210 H210 117.4 . . ?
C206 C211 H211 122.9 . . ?
C210 C211 C206 114.3(17) . . ?
C210 C211 H211 122.9 . . ?
C209 C212 H212 114.3 . . ?
C213 C212 C209 131(2) . . ?
C213 C212 H212 114.3 . . ?
C212 C213 H213 116.0 . . ?
C212 C213 C214 128(2) . . ?
C214 C213 H213 116.0 . . ?
O39 C214 C213 119(2) . . ?
O39 C214 C215 122(2) . . ?
C215 C214 C213 119(2) . . ?
C214 C215 H215 118.1 . . ?
C214 C215 C216 124(2) . . ?
C216 C215 H215 118.1 . . ?
O40 C216 C217 119(2) . . ?
C215 C216 O40 114(2) . . ?
C215 C216 C217 126(2) . . ?
C216 C217 H217 115.8 . . ?
C218 C217 C216 128(2) . . ?
C218 C217 H217 115.8 . . ?
C217 C218 H218 113.5 . . ?
C217 C218 C219 133(2) . . ?
C219 C218 H218 113.5 . . ?
C218 C219 C220 122(2) . . ?
C224 C219 C218 123(2) . . ?
C224 C219 C220 114.0(18) . . ?
C219 C220 H220 119.3 . . ?
C221 C220 C219 121.5(19) . . ?
C221 C220 H220 119.3 . . ?
C220 C221 H221 119.8 . . ?
C222 C221 C220 120(2) . . ?
C222 C221 H221 119.8 . . ?
O41 C222 C223 115.5(19) . . ?
C221 C222 O41 125(2) . . ?
C221 C222 C223 119(2) . . ?
C222 C223 H223 118.5 . . ?
C224 C223 C222 123(2) . . ?
C224 C223 H223 118.5 . . ?
C219 C224 C223 122(2) . . ?
C219 C224 H224 118.9 . . ?
C223 C224 H224 118.9 . . ?
O41 C225 C226 112.1(16) . . ?
O42 C225 O41 123.8(18) . . ?
O42 C225 C226 124.0(19) . . ?
C225 C226 H22C 108.4 . . ?
C225 C226 H22D 108.4 . . ?
C225 C226 C227 115.7(16) . . ?
H22C C226 H22D 107.4 . . ?
C227 C226 H22C 108.4 . . ?
C227 C226 H22D 108.4 . . ?
C226 C227 H22E 109.3 . . ?
C226 C227 H22F 109.3 . . ?
C226 C227 C228 111.7(15) . . ?
H22E C227 H22F 107.9 . . ?
C228 C227 H22E 109.3 . . ?
C228 C227 H22F 109.3 . . ?
C227 C228 H22G 108.6 . . ?
C227 C228 H22H 108.6 . . ?
H22G C228 H22H 107.6 . . ?
C229 C228 C227 114.7(15) . . ?
C229 C228 H22G 108.6 . . ?
C229 C228 H22H 108.6 . . ?
C228 C229 H22I 108.7 . . ?
C228 C229 H22J 108.7 . . ?
C228 C229 C230 114.3(15) . . ?
H22I C229 H22J 107.6 . . ?
C230 C229 H22I 108.7 . . ?
C230 C229 H22J 108.7 . . ?
C229 C230 H23C 109.0 . . ?
C229 C230 H23D 109.0 . . ?
H23C C230 H23D 107.8 . . ?
C231 C230 C229 112.8(16) . . ?
C231 C230 H23C 109.0 . . ?
C231 C230 H23D 109.0 . . ?
C230 C231 H23E 109.5 . . ?
C230 C231 H23F 109.5 . . ?
C230 C231 H23G 109.5 . . ?
H23E C231 H23F 109.5 . . ?
H23E C231 H23G 109.5 . . ?
H23F C231 H23G 109.5 . . ?
C238 O44 C239 113.7(15) . . ?
C247 O45 H45A 109.5 . . ?
C258 O47 C255 123.9(16) . . ?
H23H C232 H23I 109.5 . . ?
H23H C232 H23J 109.5 . . ?
H23I C232 H23J 109.5 . . ?
C233 C232 H23H 109.5 . . ?
C233 C232 H23I 109.5 . . ?
C233 C232 H23J 109.5 . . ?
C232 C233 H23K 108.5 . . ?
C232 C233 H23L 108.5 . . ?
C232 C233 C234 115.0(19) . . ?
H23K C233 H23L 107.5 . . ?
C234 C233 H23K 108.5 . . ?
C234 C233 H23L 108.5 . . ?
C233 C234 H23M 108.9 . . ?
C233 C234 H23N 108.9 . . ?
H23M C234 H23N 107.7 . . ?
C235 C234 C233 113.5(17) . . ?
C235 C234 H23M 108.9 . . ?
C235 C234 H23N 108.9 . . ?
C234 C235 H23O 108.7 . . ?
C234 C235 H23P 108.7 . . ?
C234 C235 C236 114.3(16) . . ?
H23O C235 H23P 107.6 . . ?
C236 C235 H23O 108.7 . . ?
C236 C235 H23P 108.7 . . ?
C235 C236 H23Q 109.3 . . ?
C235 C236 H23R 109.3 . . ?
H23Q C236 H23R 107.9 . . ?
C237 C236 C235 111.8(16) . . ?
C237 C236 H23Q 109.3 . . ?
C237 C236 H23R 109.3 . . ?
C236 C237 H23S 108.1 . . ?
C236 C237 H23T 108.1 . . ?
C236 C237 C238 116.9(17) . . ?
H23S C237 H23T 107.3 . . ?
C238 C237 H23S 108.1 . . ?
C238 C237 H23T 108.1 . . ?
O43 C238 O44 128(2) . . ?
O43 C238 C237 120(2) . . ?
O44 C238 C237 111.4(17) . . ?
O44 C239 C240 114.4(19) . . ?
O44 C239 C244 128.3(19) . . ?
C244 C239 C240 116.8(19) . . ?
C239 C240 H240 119.8 . . ?
C241 C240 C239 120(2) . . ?
C241 C240 H240 119.8 . . ?
C240 C241 H241 117.7 . . ?
C242 C241 C240 125(2) . . ?
C242 C241 H241 117.7 . . ?
C241 C242 C243 117(2) . . ?
C241 C242 C245 120(2) . . ?
C245 C242 C243 122(2) . . ?
C242 C243 H243 120.5 . . ?
C244 C243 C242 119(2) . . ?
C244 C243 H243 120.5 . . ?
C239 C244 H244 119.1 . . ?
C243 C244 C239 122(2) . . ?
C243 C244 H244 119.1 . . ?
C242 C245 H245 113.1 . . ?
C246 C245 C242 134(3) . . ?
C246 C245 H245 113.1 . . ?
C245 C246 H246 113.4 . . ?
C245 C246 C247 133(3) . . ?
C247 C246 H246 113.4 . . ?
O45 C247 C246 118(2) . . ?
C248 C247 O45 113(2) . . ?
C248 C247 C246 129(3) . . ?
C247 C248 H248 116.9 . . ?
C249 C248 C247 126(3) . . ?
C249 C248 H248 116.9 . . ?
O46 C249 C248 121(2) . . ?
O46 C249 C250 116(2) . . ?
C248 C249 C250 123(2) . . ?
C249 C250 H250 115.5 . . ?
C251 C250 C249 129(2) . . ?
C251 C250 H250 115.5 . . ?
C250 C251 H251 113.6 . . ?
C250 C251 C252 133(2) . . ?
C252 C251 H251 113.6 . . ?
C251 C252 C253 120.4(18) . . ?
C257 C252 C251 125(2) . . ?
C257 C252 C253 114.2(19) . . ?
C252 C253 H253 119.5 . . ?
C254 C253 C252 121.0(18) . . ?
C254 C253 H253 119.5 . . ?
C253 C254 H254 119.0 . . ?
C255 C254 C253 122(2) . . ?
C255 C254 H254 119.0 . . ?
C254 C255 O47 118.2(18) . . ?
C254 C255 C256 122(2) . . ?
C256 C255 O47 120.1(16) . . ?
C255 C256 H256 122.1 . . ?
C257 C256 C255 115.9(18) . . ?
C257 C256 H256 122.1 . . ?
C252 C257 H257 117.4 . . ?
C256 C257 C252 125(2) . . ?
C256 C257 H257 117.4 . . ?
O47 C258 C259 113.3(18) . . ?
O48 C258 O47 120(2) . . ?
O48 C258 C259 126(2) . . ?
C258 C259 H25C 108.0 . . ?
C258 C259 H25D 108.0 . . ?
C258 C259 C260 117.1(18) . . ?
H25C C259 H25D 107.3 . . ?
C260 C259 H25C 108.0 . . ?
C260 C259 H25D 108.0 . . ?
C259 C260 H26D 109.0 . . ?
C259 C260 H26E 109.0 . . ?
C259 C260 C261 112.8(17) . . ?
H26D C260 H26E 107.8 . . ?
C261 C260 H26D 109.0 . . ?
C261 C260 H26E 109.0 . . ?
C260 C261 H26F 108.4 . . ?
C260 C261 H26G 108.4 . . ?
C260 C261 C262 115.6(17) . . ?
H26F C261 H26G 107.4 . . ?
C262 C261 H26F 108.4 . . ?
C262 C261 H26G 108.4 . . ?
C261 C262 H26H 108.6 . . ?
C261 C262 H26I 108.6 . . ?
C261 C262 C263 114.5(16) . . ?
H26H C262 H26I 107.6 . . ?
C263 C262 H26H 108.6 . . ?
C263 C262 H26I 108.6 . . ?
C262 C263 H26J 108.8 . . ?
C262 C263 H26K 108.8 . . ?
H26J C263 H26K 107.7 . . ?
C264 C263 C262 113.6(16) . . ?
C264 C263 H26J 108.8 . . ?
C264 C263 H26K 108.8 . . ?
C263 C264 H26L 109.5 . . ?
C263 C264 H26M 109.5 . . ?
C263 C264 H26N 109.5 . . ?
H26L C264 H26M 109.5 . . ?
H26L C264 H26N 109.5 . . ?
H26M C264 H26N 109.5 . . ?

loop_
_geom_bond_atom_site_label_1
_geom_bond_atom_site_label_2
_geom_bond_distance
_geom_bond_site_symmetry_2
_geom_bond_publ_flag
O1 H1 0.8400 . ?
O1 C9 1.22(2) . ?
O2 C11 1.27(2) . ?
O3 C17 1.37(2) . ?
O3 C20 1.38(2) . ?
O4 C20 1.18(2) . ?
O5 C1 1.404(19) . ?
O5 C27 1.341(19) . ?
O6 C27 1.21(2) . ?
C1 C2 1.41(2) . ?
C1 C6 1.38(2) . ?
C2 H2 0.9500 . ?
C2 C3 1.34(2) . ?
C3 H3 0.9500 . ?
C3 C4 1.38(2) . ?
C4 C5 1.37(2) . ?
C4 C7 1.50(2) . ?
C5 H5 0.9500 . ?
C5 C6 1.34(2) . ?
C6 H6 0.9500 . ?
C7 H7 0.9500 . ?
C7 C8 1.29(2) . ?
C8 H8 0.9500 . ?
C8 C9 1.51(3) . ?
C9 C10 1.34(2) . ?
C10 H10 0.9500 . ?
C10 C11 1.41(2) . ?
C11 C12 1.44(2) . ?
C12 H12 0.9500 . ?
C12 C13 1.299(19) . ?
C13 H13 0.9500 . ?
C13 C14 1.50(2) . ?
C14 C15 1.38(2) . ?
C14 C19 1.42(2) . ?
C15 H15 0.9500 . ?
C15 C16 1.40(2) . ?
C16 H16 0.9500 . ?
C16 C17 1.37(2) . ?
C17 C18 1.39(3) . ?
C18 H18 0.9500 . ?
C18 C19 1.38(2) . ?
C19 H19 0.9500 . ?
C20 C21 1.48(2) . ?
C21 H21A 0.9900 . ?
C21 H21B 0.9900 . ?
C21 C22 1.53(2) . ?
C22 H22A 0.9900 . ?
C22 H22B 0.9900 . ?
C22 C23 1.52(2) . ?
C23 H23A 0.9900 . ?
C23 H23B 0.9900 . ?
C23 C24 1.50(2) . ?
C24 H24A 0.9900 . ?
C24 H24B 0.9900 . ?
C24 C25 1.48(2) . ?
C25 H25A 0.9900 . ?
C25 H25B 0.9900 . ?
C25 C26 1.53(2) . ?
C26 H26A 0.9800 . ?
C26 H26B 0.9800 . ?
C26 H26C 0.9800 . ?
C27 C28 1.46(2) . ?
C28 H28A 0.9900 . ?
C28 H28B 0.9900 . ?
C28 C29 1.49(2) . ?
C29 H29A 0.9900 . ?
C29 H29B 0.9900 . ?
C29 C30 1.54(2) . ?
C30 H30A 0.9900 . ?
C30 H30B 0.9900 . ?
C30 C31 1.45(2) . ?
C31 H31A 0.9900 . ?
C31 H31B 0.9900 . ?
C31 C32 1.51(3) . ?
C32 H32A 0.9900 . ?
C32 H32B 0.9900 . ?
C32 C33 1.49(2) . ?
C33 H33A 0.9800 . ?
C33 H33B 0.9800 . ?
C33 H33C 0.9800 . ?
O7 C40 1.16(2) . ?
O8 C40 1.318(17) . ?
O8 C46 1.42(2) . ?
O9 H9 0.8400 . ?
O9 C49 1.25(2) . ?
O10 C51 1.28(2) . ?
O11 C58 1.379(18) . ?
O11 C60 1.370(18) . ?
O12 C60 1.17(2) . ?
C34 H34A 0.9800 . ?
C34 H34B 0.9800 . ?
C34 H34C 0.9800 . ?
C34 C35 1.438(19) . ?
C35 H35A 0.9900 . ?
C35 H35B 0.9900 . ?
C35 C36 1.50(2) . ?
C36 H36A 0.9900 . ?
C36 H36B 0.9900 . ?
C36 C37 1.441(19) . ?
C37 H37A 0.9900 . ?
C37 H37B 0.9900 . ?
C37 C38 1.51(2) . ?
C38 H38A 0.9900 . ?
C38 H38B 0.9900 . ?
C38 C39 1.464(18) . ?
C39 H39A 0.9900 . ?
C39 H39B 0.9900 . ?
C39 C40 1.57(2) . ?
C41 H41 0.9500 . ?
C41 C42 1.39(2) . ?
C41 C46 1.40(2) . ?
C42 H42 0.9500 . ?
C42 C43 1.42(2) . ?
C43 C44 1.34(2) . ?
C43 C47 1.45(2) . ?
C44 H44 0.9500 . ?
C44 C45 1.36(2) . ?
C45 H45 0.9500 . ?
C45 C46 1.43(2) . ?
C47 H47 0.9500 . ?
C47 C48 1.32(2) . ?
C48 H48 0.9500 . ?
C48 C49 1.48(2) . ?
C49 C50 1.35(2) . ?
C50 H50 0.9500 . ?
C50 C51 1.42(2) . ?
C51 C52 1.41(2) . ?
C52 H52 0.9500 . ?
C52 C53 1.321(18) . ?
C53 H53 0.9500 . ?
C53 C54 1.46(2) . ?
C54 C55 1.38(2) . ?
C54 C59 1.401(19) . ?
C55 H55 0.9500 . ?
C55 C56 1.38(2) . ?
C56 H56 0.9500 . ?
C56 C58 1.425(19) . ?
C57 H57 0.9500 . ?
C57 C58 1.39(2) . ?
C57 C59 1.383(19) . ?
C59 H59 0.9500 . ?
C60 C61 1.45(2) . ?
C61 H61A 0.9900 . ?
C61 H61B 0.9900 . ?
C61 C62 1.548(18) . ?
C62 H62A 0.9900 . ?
C62 H62B 0.9900 . ?
C62 C63 1.50(2) . ?
C63 H63A 0.9900 . ?
C63 H63B 0.9900 . ?
C63 C64 1.523(18) . ?
C64 H64A 0.9900 . ?
C64 H64B 0.9900 . ?
C64 C65 1.50(2) . ?
C65 H65A 0.9900 . ?
C65 H65B 0.9900 . ?
C65 C66 1.542(18) . ?
C66 H66A 0.9800 . ?
C66 H66B 0.9800 . ?
C66 H66C 0.9800 . ?
O13 C73 1.18(2) . ?
O14 C73 1.38(2) . ?
O14 C74 1.366(18) . ?
O15 H15A 0.8400 . ?
O15 C82 1.30(2) . ?
O16 C84 1.24(2) . ?
O17 C90 1.470(19) . ?
O17 C93 1.28(2) . ?
O18 C93 1.226(19) . ?
C67 H67A 0.9800 . ?
C67 H67B 0.9800 . ?
C67 H67C 0.9800 . ?
C67 C68 1.546(19) . ?
C68 H68A 0.9900 . ?
C68 H68B 0.9900 . ?
C68 C69 1.50(2) . ?
C69 H69A 0.9900 . ?
C69 H69B 0.9900 . ?
C69 C70 1.50(2) . ?
C70 H70A 0.9900 . ?
C70 H70B 0.9900 . ?
C70 C71 1.52(2) . ?
C71 H71A 0.9900 . ?
C71 H71B 0.9900 . ?
C71 C72 1.51(2) . ?
C72 H72A 0.9900 . ?
C72 H72B 0.9900 . ?
C72 C73 1.46(2) . ?
C74 C75 1.42(2) . ?
C74 C79 1.36(2) . ?
C75 H75 0.9500 . ?
C75 C76 1.39(2) . ?
C76 H76 0.9500 . ?
C76 C77 1.39(2) . ?
C77 C78 1.43(2) . ?
C77 C80 1.48(2) . ?
C78 H78 0.9500 . ?
C78 C79 1.39(2) . ?
C79 H79 0.9500 . ?
C80 H80 0.9500 . ?
C80 C81 1.344(19) . ?
C81 H81 0.9500 . ?
C81 C82 1.41(2) . ?
C82 C83 1.48(2) . ?
C83 H83 0.9500 . ?
C83 C84 1.28(2) . ?
C84 C85 1.52(2) . ?
C85 H85 0.9500 . ?
C85 C86 1.26(2) . ?
C86 H86 0.9500 . ?
C86 C87 1.47(2) . ?
C87 C88 1.37(2) . ?
C87 C92 1.45(2) . ?
C88 H88 0.9500 . ?
C88 C89 1.41(2) . ?
C89 H89 0.9500 . ?
C89 C90 1.46(2) . ?
C90 C91 1.41(2) . ?
C91 H91 0.9500 . ?
C91 C92 1.40(2) . ?
C92 H92 0.9500 . ?
C93 C94 1.48(2) . ?
C94 H94A 0.9900 . ?
C94 H94B 0.9900 . ?
C94 C95 1.52(2) . ?
C95 H95A 0.9900 . ?
C95 H95B 0.9900 . ?
C95 C96 1.526(19) . ?
C96 H96A 0.9900 . ?
C96 H96B 0.9900 . ?
C96 C97 1.51(2) . ?
C97 H97A 0.9900 . ?
C97 H97B 0.9900 . ?
C97 C98 1.515(19) . ?
C98 H98A 0.9900 . ?
C98 H98B 0.9900 . ?
C98 C99 1.53(2) . ?
C99 H99A 0.9800 . ?
C99 H99B 0.9800 . ?
C99 H99C 0.9800 . ?
O19 C106 1.20(2) . ?
O20 C106 1.36(2) . ?
O20 C107 1.42(2) . ?
O21 C115 1.29(2) . ?
O22 H22 0.8400 . ?
O22 C117 1.43(3) . ?
O23 C123 1.42(2) . ?
O23 C126 1.44(2) . ?
O24 C126 1.22(2) . ?
C100 H10A 0.9800 . ?
C100 H10B 0.9800 . ?
C100 H10C 0.9800 . ?
C100 C101 1.470(19) . ?
C101 H10D 0.9900 . ?
C101 H10E 0.9900 . ?
C101 C102 1.53(2) . ?
C102 H10F 0.9900 . ?
C102 H10G 0.9900 . ?
C102 C103 1.483(19) . ?
C103 H10H 0.9900 . ?
C103 H10I 0.9900 . ?
C103 C104 1.54(2) . ?
C104 H10J 0.9900 . ?
C104 H10K 0.9900 . ?
C104 C105 1.476(19) . ?
C105 H10L 0.9900 . ?
C105 H10M 0.9900 . ?
C105 C106 1.51(2) . ?
C107 C108 1.28(2) . ?
C107 C112 1.40(3) . ?
C108 H108 0.9500 . ?
C108 C109 1.36(2) . ?
C109 H109 0.9500 . ?
C109 C110 1.42(3) . ?
C110 C111 1.38(2) . ?
C110 C113 1.43(2) . ?
C111 H111 0.9500 . ?
C111 C112 1.39(2) . ?
C112 H112 0.9500 . ?
C113 H113 0.9500 . ?
C113 C114 1.34(2) . ?
C114 H114 0.9500 . ?
C114 C115 1.49(2) . ?
C115 C116 1.37(2) . ?
C116 H116 0.9500 . ?
C116 C117 1.35(2) . ?
C117 C118 1.45(3) . ?
C118 H118 0.9500 . ?
C118 C119 1.24(2) . ?
C119 H119 0.9500 . ?
C119 C120 1.42(2) . ?
C120 C121 1.48(3) . ?
C120 C125 1.36(2) . ?
C121 H121 0.9500 . ?
C121 C122 1.41(2) . ?
C122 H122 0.9500 . ?
C122 C123 1.35(2) . ?
C123 C124 1.39(3) . ?
C124 H124 0.9500 . ?
C124 C125 1.33(2) . ?
C125 H125 0.9500 . ?
C126 C127 1.38(3) . ?
C127 H12A 0.9900 . ?
C127 H12B 0.9900 . ?
C127 C128 1.538(18) . ?
C128 H12C 0.9900 . ?
C128 H12D 0.9900 . ?
C128 C129 1.50(2) . ?
C129 H12E 0.9900 . ?
C129 H12F 0.9900 . ?
C129 C130 1.594(19) . ?
C130 H13A 0.9900 . ?
C130 H13B 0.9900 . ?
C130 C131 1.51(2) . ?
C131 H13C 0.9900 . ?
C131 H13D 0.9900 . ?
C131 C132 1.576(19) . ?
C132 H13E 0.9800 . ?
C132 H13F 0.9800 . ?
C132 H13G 0.9800 . ?
O25 C139 1.18(3) . ?
O26 C139 1.42(2) . ?
O26 C140 1.53(2) . ?
O27 H27 0.8400 . ?
O27 C148 1.42(3) . ?
O28 C150 1.24(3) . ?
O29 C156 1.44(2) . ?
O29 C159 1.32(2) . ?
O30 C159 1.18(2) . ?
C133 H13H 0.9800 . ?
C133 H13I 0.9800 . ?
C133 H13J 0.9800 . ?
C133 C134 1.455(17) . ?
C134 H13K 0.9900 . ?
C134 H13L 0.9900 . ?
C134 C135 1.47(2) . ?
C135 H13M 0.9900 . ?
C135 H13N 0.9900 . ?
C135 C136 1.484(18) . ?
C136 H13O 0.9900 . ?
C136 H13P 0.9900 . ?
C136 C137 1.49(2) . ?
C137 H13Q 0.9900 . ?
C137 H13R 0.9900 . ?
C137 C138 1.489(17) . ?
C138 H13S 0.9900 . ?
C138 H13T 0.9900 . ?
C138 C139 1.34(2) . ?
C140 C141 1.40(3) . ?
C140 C145 1.33(2) . ?
C141 H141 0.9500 . ?
C141 C142 1.30(2) . ?
C142 H142 0.9500 . ?
C142 C143 1.36(2) . ?
C143 C144 1.48(3) . ?
C143 C146 1.41(3) . ?
C144 H144 0.9500 . ?
C144 C145 1.35(2) . ?
C145 H145 0.9500 . ?
C146 H146 0.9500 . ?
C146 C147 1.22(2) . ?
C147 H147 0.9500 . ?
C147 C148 1.48(3) . ?
C148 C149 1.34(2) . ?
C149 H149 0.9500 . ?
C149 C150 1.37(2) . ?
C150 C151 1.47(2) . ?
C151 H151 0.9500 . ?
C151 C152 1.34(2) . ?
C152 H152 0.9500 . ?
C152 C153 1.38(2) . ?
C153 C154 1.45(3) . ?
C153 C158 1.36(2) . ?
C154 H154 0.9500 . ?
C154 C155 1.38(2) . ?
C155 H155 0.9500 . ?
C155 C156 1.31(2) . ?
C156 C157 1.41(3) . ?
C157 H157 0.9500 . ?
C157 C158 1.35(2) . ?
C158 H158 0.9500 . ?
C159 C160 1.54(3) . ?
C160 H16A 0.9900 . ?
C160 H16B 0.9900 . ?
C160 C161 1.50(2) . ?
C161 H16C 0.9900 . ?
C161 H16D 0.9900 . ?
C161 C162 1.52(2) . ?
C162 H16E 0.9900 . ?
C162 H16F 0.9900 . ?
C162 C163 1.49(2) . ?
C163 H16G 0.9900 . ?
C163 H16H 0.9900 . ?
C163 C164 1.52(2) . ?
C164 H16I 0.9900 . ?
C164 H16J 0.9900 . ?
C164 C165 1.481(19) . ?
C165 H16K 0.9800 . ?
C165 H16L 0.9800 . ?
C165 H16M 0.9800 . ?
O31 C172 1.184(19) . ?
O32 C172 1.34(2) . ?
O32 C173 1.452(17) . ?
O33 C181 1.22(2) . ?
O34 H34 0.8400 . ?
O34 C183 1.25(2) . ?
O35 C189 1.359(18) . ?
O35 C192 1.393(19) . ?
O36 C192 1.18(2) . ?
C166 H16N 0.9800 . ?
C166 H16O 0.9800 . ?
C166 H16P 0.9800 . ?
C166 C167 1.55(2) . ?
C167 H16Q 0.9900 . ?
C167 H16R 0.9900 . ?
C167 C168 1.467(19) . ?
C168 H16S 0.9900 . ?
C168 H16T 0.9900 . ?
C168 C169 1.54(2) . ?
C169 H16U 0.9900 . ?
C169 H16V 0.9900 . ?
C169 C170 1.484(18) . ?
C170 H17A 0.9900 . ?
C170 H17B 0.9900 . ?
C170 C171 1.48(2) . ?
C171 H17C 0.9900 . ?
C171 H17D 0.9900 . ?
C171 C172 1.51(2) . ?
C173 C174 1.42(2) . ?
C173 C178 1.37(2) . ?
C174 H174 0.9500 . ?
C174 C175 1.425(19) . ?
C175 H175 0.9500 . ?
C175 C176 1.36(2) . ?
C176 C177 1.43(2) . ?
C176 C179 1.53(2) . ?
C177 H177 0.9500 . ?
C177 C178 1.40(2) . ?
C178 H178 0.9500 . ?
C179 H179 0.9500 . ?
C179 C180 1.28(2) . ?
C180 H180 0.9500 . ?
C180 C181 1.53(2) . ?
C181 C182 1.28(2) . ?
C182 H182 0.9500 . ?
C182 C183 1.47(2) . ?
C183 C184 1.46(2) . ?
C184 H184 0.9500 . ?
C184 C185 1.340(19) . ?
C185 H185 0.9500 . ?
C185 C186 1.51(2) . ?
C186 C187 1.38(2) . ?
C186 C191 1.437(19) . ?
C187 H187 0.9500 . ?
C187 C188 1.38(2) . ?
C188 H188 0.9500 . ?
C188 C189 1.44(2) . ?
C189 C190 1.33(2) . ?
C190 H190 0.9500 . ?
C190 C191 1.38(2) . ?
C191 H191 0.9500 . ?
C192 C193 1.49(2) . ?
C193 H19A 0.9900 . ?
C193 H19B 0.9900 . ?
C193 C194 1.514(19) . ?
C194 H19C 0.9900 . ?
C194 H19D 0.9900 . ?
C194 C195 1.53(2) . ?
C195 H19E 0.9900 . ?
C195 H19F 0.9900 . ?
C195 C196 1.511(19) . ?
C196 H19G 0.9900 . ?
C196 H19H 0.9900 . ?
C196 C197 1.47(2) . ?
C197 H19I 0.9900 . ?
C197 H19J 0.9900 . ?
C197 C198 1.551(19) . ?
C198 H19K 0.9800 . ?
C198 H19L 0.9800 . ?
C198 H19M 0.9800 . ?
O37 C205 1.20(2) . ?
O38 C205 1.347(19) . ?
O38 C206 1.46(2) . ?
O39 C214 1.29(3) . ?
O40 H40 0.8400 . ?
O40 C216 1.43(3) . ?
O41 C222 1.336(19) . ?
O41 C225 1.41(2) . ?
O42 C225 1.142(19) . ?
C199 H19N 0.9800 . ?
C199 H19O 0.9800 . ?
C199 H19P 0.9800 . ?
C199 C200 1.52(2) . ?
C200 H20A 0.9900 . ?
C200 H20B 0.9900 . ?
C200 C201 1.56(2) . ?
C201 H20C 0.9900 . ?
C201 H20D 0.9900 . ?
C201 C202 1.53(2) . ?
C202 H20E 0.9900 . ?
C202 H20F 0.9900 . ?
C202 C203 1.49(2) . ?
C203 H20G 0.9900 . ?
C203 H20H 0.9900 . ?
C203 C204 1.496(19) . ?
C204 H20I 0.9900 . ?
C204 H20J 0.9900 . ?
C204 C205 1.48(2) . ?
C206 C207 1.31(2) . ?
C206 C211 1.41(2) . ?
C207 H207 0.9500 . ?
C207 C208 1.36(2) . ?
C208 H208 0.9500 . ?
C208 C209 1.44(2) . ?
C209 C210 1.37(2) . ?
C209 C212 1.41(2) . ?
C210 H210 0.9500 . ?
C210 C211 1.38(2) . ?
C211 H211 0.9500 . ?
C212 H212 0.9500 . ?
C212 C213 1.338(19) . ?
C213 H213 0.9500 . ?
C213 C214 1.42(2) . ?
C214 C215 1.35(2) . ?
C215 H215 0.9500 . ?
C215 C216 1.42(3) . ?
C216 C217 1.46(3) . ?
C217 H217 0.9500 . ?
C217 C218 1.26(2) . ?
C218 H218 0.9500 . ?
C218 C219 1.39(2) . ?
C219 C220 1.46(3) . ?
C219 C224 1.33(2) . ?
C220 H220 0.9500 . ?
C220 C221 1.35(2) . ?
C221 H221 0.9500 . ?
C221 C222 1.31(2) . ?
C222 C223 1.35(3) . ?
C223 H223 0.9500 . ?
C223 C224 1.34(2) . ?
C224 H224 0.9500 . ?
C225 C226 1.52(2) . ?
C226 H22C 0.9900 . ?
C226 H22D 0.9900 . ?
C226 C227 1.52(2) . ?
C227 H22E 0.9900 . ?
C227 H22F 0.9900 . ?
C227 C228 1.540(19) . ?
C228 H22G 0.9900 . ?
C228 H22H 0.9900 . ?
C228 C229 1.49(2) . ?
C229 H22I 0.9900 . ?
C229 H22J 0.9900 . ?
C229 C230 1.54(2) . ?
C230 H23C 0.9900 . ?
C230 H23D 0.9900 . ?
C230 C231 1.46(2) . ?
C231 H23E 0.9800 . ?
C231 H23F 0.9800 . ?
C231 H23G 0.9800 . ?
O43 C238 1.15(2) . ?
O44 C238 1.36(2) . ?
O44 C239 1.41(2) . ?
O45 H45A 0.8400 . ?
O45 C247 1.46(3) . ?
O46 C249 1.31(3) . ?
O47 C255 1.42(2) . ?
O47 C258 1.35(2) . ?
O48 C258 1.21(2) . ?
C232 H23H 0.9800 . ?
C232 H23I 0.9800 . ?
C232 H23J 0.9800 . ?
C232 C233 1.39(3) . ?
C233 H23K 0.9900 . ?
C233 H23L 0.9900 . ?
C233 C234 1.51(2) . ?
C234 H23M 0.9900 . ?
C234 H23N 0.9900 . ?
C234 C235 1.45(2) . ?
C235 H23O 0.9900 . ?
C235 H23P 0.9900 . ?
C235 C236 1.59(2) . ?
C236 H23Q 0.9900 . ?
C236 H23R 0.9900 . ?
C236 C237 1.50(2) . ?
C237 H23S 0.9900 . ?
C237 H23T 0.9900 . ?
C237 C238 1.58(2) . ?
C239 C240 1.44(3) . ?
C239 C244 1.42(2) . ?
C240 H240 0.9500 . ?
C240 C241 1.37(2) . ?
C241 H241 0.9500 . ?
C241 C242 1.35(3) . ?
C242 C243 1.47(3) . ?
C242 C245 1.38(2) . ?
C243 H243 0.9500 . ?
C243 C244 1.40(2) . ?
C244 H244 0.9500 . ?
C245 H245 0.9500 . ?
C245 C246 1.22(2) . ?
C246 H246 0.9500 . ?
C246 C247 1.46(3) . ?
C247 C248 1.39(3) . ?
C248 H248 0.9500 . ?
C248 C249 1.38(3) . ?
C249 C250 1.41(3) . ?
C250 H250 0.9500 . ?
C250 C251 1.32(2) . ?
C251 H251 0.9500 . ?
C251 C252 1.42(2) . ?
C252 C253 1.43(3) . ?
C252 C257 1.40(2) . ?
C253 H253 0.9500 . ?
C253 C254 1.35(2) . ?
C254 H254 0.9500 . ?
C254 C255 1.33(2) . ?
C255 C256 1.40(3) . ?
C256 H256 0.9500 . ?
C256 C257 1.37(2) . ?
C257 H257 0.9500 . ?
C258 C259 1.47(2) . ?
C259 H25C 0.9900 . ?
C259 H25D 0.9900 . ?
C259 C260 1.48(2) . ?
C260 H26D 0.9900 . ?
C260 H26E 0.9900 . ?
C260 C261 1.50(2) . ?
C261 H26F 0.9900 . ?
C261 H26G 0.9900 . ?
C261 C262 1.50(2) . ?
C262 H26H 0.9900 . ?
C262 H26I 0.9900 . ?
C262 C263 1.57(2) . ?
C263 H26J 0.9900 . ?
C263 H26K 0.9900 . ?
C263 C264 1.51(2) . ?
C264 H26L 0.9800 . ?
C264 H26M 0.9800 . ?
C264 H26N 0.9800 . ?

loop_
_geom_torsion_atom_site_label_1
_geom_torsion_atom_site_label_2
_geom_torsion_atom_site_label_3
_geom_torsion_atom_site_label_4
_geom_torsion
_geom_torsion_site_symmetry_1
_geom_torsion_site_symmetry_2
_geom_torsion_site_symmetry_3
_geom_torsion_site_symmetry_4
_geom_torsion_publ_flag
O1 C9 C10 C11 -11(3) . . . . ?
O2 C11 C12 C13 -10(3) . . . . ?
O3 C17 C18 C19 171.3(16) . . . . ?
O3 C20 C21 C22 176.3(15) . . . . ?
O4 C20 C21 C22 -1(3) . . . . ?
O5 C1 C2 C3 -174.1(16) . . . . ?
O5 C1 C6 C5 173.0(15) . . . . ?
O5 C27 C28 C29 173.8(14) . . . . ?
O6 C27 C28 C29 2(3) . . . . ?
C1 O5 C27 O6 -4(3) . . . . ?
C1 O5 C27 C28 -177.3(14) . . . . ?
C1 C2 C3 C4 4(3) . . . . ?
C2 C1 C6 C5 2(3) . . . . ?
C2 C3 C4 C5 -3(3) . . . . ?
C2 C3 C4 C7 178.0(16) . . . . ?
C3 C4 C5 C6 2(3) . . . . ?
C3 C4 C7 C8 -171.4(17) . . . . ?
C4 C5 C6 C1 -1(3) . . . . ?
C4 C7 C8 C9 179.0(15) . . . . ?
C5 C4 C7 C8 10(3) . . . . ?
C6 C1 C2 C3 -3(3) . . . . ?
C7 C4 C5 C6 -179.5(16) . . . . ?
C7 C8 C9 O1 7(3) . . . . ?
C7 C8 C9 C10 -172.5(17) . . . . ?
C8 C9 C10 C11 168.8(16) . . . . ?
C9 C10 C11 O2 15(3) . . . . ?
C9 C10 C11 C12 -168.3(18) . . . . ?
C10 C11 C12 C13 172.8(17) . . . . ?
C11 C12 C13 C14 -175.6(16) . . . . ?
C12 C13 C14 C15 -14(3) . . . . ?
C12 C13 C14 C19 165.1(16) . . . . ?
C13 C14 C15 C16 177.9(16) . . . . ?
C13 C14 C19 C18 -174.7(15) . . . . ?
C14 C15 C16 C17 -1(3) . . . . ?
C15 C14 C19 C18 4(3) . . . . ?
C15 C16 C17 O3 -168.9(15) . . . . ?
C15 C16 C17 C18 -1(3) . . . . ?
C16 C17 C18 C19 4(3) . . . . ?
C17 O3 C20 O4 -1(3) . . . . ?
C17 O3 C20 C21 -178.8(15) . . . . ?
C17 C18 C19 C14 -6(3) . . . . ?
C19 C14 C15 C16 -1(3) . . . . ?
C20 O3 C17 C16 -128.9(18) . . . . ?
C20 O3 C17 C18 63(2) . . . . ?
C20 C21 C22 C23 -172.4(16) . . . . ?
C21 C22 C23 C24 -177.4(16) . . . . ?
C22 C23 C24 C25 -176.6(17) . . . . ?
C23 C24 C25 C26 -179.7(17) . . . . ?
C27 O5 C1 C2 -69(2) . . . . ?
C27 O5 C1 C6 119.4(18) . . . . ?
C27 C28 C29 C30 174.0(15) . . . . ?
C28 C29 C30 C31 177.6(16) . . . . ?
C29 C30 C31 C32 -178.1(16) . . . . ?
C30 C31 C32 C33 -179.8(17) . . . . ?
O9 C49 C50 C51 -9(3) . . . . ?
O10 C51 C52 C53 -10(3) . . . . ?
O11 C60 C61 C62 169.0(13) . . . . ?
O12 C60 C61 C62 -9(3) . . . . ?
C34 C35 C36 C37 178.0(17) . . . . ?
C35 C36 C37 C38 -178.2(16) . . . . ?
C36 C37 C38 C39 176.1(16) . . . . ?
C37 C38 C39 C40 174.9(15) . . . . ?
C38 C39 C40 O7 -5(3) . . . . ?
C38 C39 C40 O8 175.1(15) . . . . ?
C40 O8 C46 C41 -61(2) . . . . ?
C40 O8 C46 C45 121.9(18) . . . . ?
C41 C42 C43 C44 -5(3) . . . . ?
C41 C42 C43 C47 176.5(15) . . . . ?
C42 C41 C46 O8 -175.4(14) . . . . ?
C42 C41 C46 C45 2(3) . . . . ?
C42 C43 C44 C45 1(3) . . . . ?
C42 C43 C47 C48 -170.2(15) . . . . ?
C43 C44 C45 C46 4(3) . . . . ?
C43 C47 C48 C49 -179.4(15) . . . . ?
C44 C43 C47 C48 11(3) . . . . ?
C44 C45 C46 O8 171.8(14) . . . . ?
C44 C45 C46 C41 -6(2) . . . . ?
C46 O8 C40 O7 -1(3) . . . . ?
C46 O8 C40 C39 179.5(14) . . . . ?
C46 C41 C42 C43 3(3) . . . . ?
C47 C43 C44 C45 179.5(16) . . . . ?
C47 C48 C49 O9 4(3) . . . . ?
C47 C48 C49 C50 -174.9(16) . . . . ?
C48 C49 C50 C51 169.5(16) . . . . ?
C49 C50 C51 O10 15(3) . . . . ?
C49 C50 C51 C52 -165.5(17) . . . . ?
C50 C51 C52 C53 170.8(16) . . . . ?
C51 C52 C53 C54 -171.3(16) . . . . ?
C52 C53 C54 C55 -19(3) . . . . ?
C52 C53 C54 C59 160.0(16) . . . . ?
C53 C54 C55 C56 176.7(15) . . . . ?
C53 C54 C59 C57 -174.3(15) . . . . ?
C54 C55 C56 C58 -1(2) . . . . ?
C55 C54 C59 C57 5(2) . . . . ?
C55 C56 C58 O11 -169.8(14) . . . . ?
C55 C56 C58 C57 3(2) . . . . ?
C58 O11 C60 O12 -6(3) . . . . ?
C58 O11 C60 C61 175.8(14) . . . . ?
C58 C57 C59 C54 -3(2) . . . . ?
C59 C54 C55 C56 -3(2) . . . . ?
C59 C57 C58 O11 171.6(14) . . . . ?
C59 C57 C58 C56 -1(2) . . . . ?
C60 O11 C58 C56 -111.0(17) . . . . ?
C60 O11 C58 C57 76(2) . . . . ?
C60 C61 C62 C63 -179.0(15) . . . . ?
C61 C62 C63 C64 -177.3(13) . . . . ?
C62 C63 C64 C65 -178.8(14) . . . . ?
C63 C64 C65 C66 177.6(13) . . . . ?
O14 C74 C75 C76 -173.4(15) . . . . ?
O14 C74 C79 C78 172.8(15) . . . . ?
O15 C82 C83 C84 8(3) . . . . ?
O16 C84 C85 C86 6(3) . . . . ?
O17 C90 C91 C92 176.4(15) . . . . ?
O17 C93 C94 C95 -168.3(14) . . . . ?
O18 C93 C94 C95 11(3) . . . . ?
C67 C68 C69 C70 -177.5(15) . . . . ?
C68 C69 C70 C71 -177.0(15) . . . . ?
C69 C70 C71 C72 -174.0(15) . . . . ?
C70 C71 C72 C73 178.4(16) . . . . ?
C71 C72 C73 O13 -12(3) . . . . ?
C71 C72 C73 O14 165.9(15) . . . . ?
C73 O14 C74 C75 -98(2) . . . . ?
C73 O14 C74 C79 84(2) . . . . ?
C74 O14 C73 O13 -10(3) . . . . ?
C74 O14 C73 C72 171.5(15) . . . . ?
C74 C75 C76 C77 0(3) . . . . ?
C75 C74 C79 C78 -5(3) . . . . ?
C75 C76 C77 C78 -4(2) . . . . ?
C75 C76 C77 C80 173.0(15) . . . . ?
C76 C77 C78 C79 4(2) . . . . ?
C76 C77 C80 C81 -14(3) . . . . ?
C77 C78 C79 C74 1(3) . . . . ?
C77 C80 C81 C82 -176.7(16) . . . . ?
C78 C77 C80 C81 163.6(15) . . . . ?
C79 C74 C75 C76 4(3) . . . . ?
C80 C77 C78 C79 -173.6(15) . . . . ?
C80 C81 C82 O15 -8(3) . . . . ?
C80 C81 C82 C83 169.5(15) . . . . ?
C81 C82 C83 C84 -168.9(17) . . . . ?
C82 C83 C84 O16 -6(3) . . . . ?
C82 C83 C84 C85 174.6(15) . . . . ?
C83 C84 C85 C86 -174.9(17) . . . . ?
C84 C85 C86 C87 -177.8(15) . . . . ?
C85 C86 C87 C88 7(3) . . . . ?
C85 C86 C87 C92 -179.6(17) . . . . ?
C86 C87 C88 C89 169.0(16) . . . . ?
C86 C87 C92 C91 -169.0(15) . . . . ?
C87 C88 C89 C90 0(2) . . . . ?
C88 C87 C92 C91 5(3) . . . . ?
C88 C89 C90 O17 -175.7(14) . . . . ?
C88 C89 C90 C91 4(2) . . . . ?
C89 C90 C91 C92 -3(2) . . . . ?
C90 O17 C93 O18 2(3) . . . . ?
C90 O17 C93 C94 -178.6(14) . . . . ?
C90 C91 C92 C87 -1(3) . . . . ?
C92 C87 C88 C89 -4(3) . . . . ?
C93 O17 C90 C89 -83.4(19) . . . . ?
C93 O17 C90 C91 97.2(19) . . . . ?
C93 C94 C95 C96 -176.4(15) . . . . ?
C94 C95 C96 C97 -178.6(14) . . . . ?
C95 C96 C97 C98 178.7(14) . . . . ?
C96 C97 C98 C99 -175.4(15) . . . . ?
O20 C107 C108 C109 172.5(15) . . . . ?
O20 C107 C112 C111 -169.7(14) . . . . ?
O21 C115 C116 C117 0(3) . . . . ?
O22 C117 C118 C119 -11(3) . . . . ?
O23 C123 C124 C125 168.3(17) . . . . ?
O23 C126 C127 C128 -168.4(15) . . . . ?
O24 C126 C127 C128 13(4) . . . . ?
C100 C101 C102 C103 179.2(16) . . . . ?
C101 C102 C103 C104 174.7(16) . . . . ?
C102 C103 C104 C105 178.3(15) . . . . ?
C103 C104 C105 C106 179.5(15) . . . . ?
C104 C105 C106 O19 14(3) . . . . ?
C104 C105 C106 O20 -171.8(14) . . . . ?
C106 O20 C107 C108 119(2) . . . . ?
C106 O20 C107 C112 -65(2) . . . . ?
C107 O20 C106 O19 -2(3) . . . . ?
C107 O20 C106 C105 -176.5(15) . . . . ?
C107 C108 C109 C110 -2(3) . . . . ?
C108 C107 C112 C111 6(3) . . . . ?
C108 C109 C110 C111 3(2) . . . . ?
C108 C109 C110 C113 -175.3(15) . . . . ?
C109 C110 C111 C112 0(2) . . . . ?
C109 C110 C113 C114 17(3) . . . . ?
C110 C111 C112 C107 -4(2) . . . . ?
C110 C113 C114 C115 175.6(15) . . . . ?
C111 C110 C113 C114 -160.8(16) . . . . ?
C112 C107 C108 C109 -3(3) . . . . ?
C113 C110 C111 C112 178.4(15) . . . . ?
C113 C114 C115 O21 5(3) . . . . ?
C113 C114 C115 C116 -167.1(17) . . . . ?
C114 C115 C116 C117 172.4(17) . . . . ?
C115 C116 C117 O22 -4(3) . . . . ?
C115 C116 C117 C118 -176.8(18) . . . . ?
C116 C117 C118 C119 161(2) . . . . ?
C117 C118 C119 C120 -179(2) . . . . ?
C118 C119 C120 C121 -4(4) . . . . ?
C118 C119 C120 C125 176(2) . . . . ?
C119 C120 C121 C122 -177.8(17) . . . . ?
C119 C120 C125 C124 179.0(19) . . . . ?
C120 C121 C122 C123 -3(3) . . . . ?
C121 C120 C125 C124 -1(3) . . . . ?
C121 C122 C123 O23 -168.0(15) . . . . ?
C121 C122 C123 C124 2(3) . . . . ?
C122 C123 C124 C125 -1(3) . . . . ?
C123 O23 C126 O24 5(3) . . . . ?
C123 O23 C126 C127 -173.8(17) . . . . ?
C123 C124 C125 C120 0(3) . . . . ?
C125 C120 C121 C122 2(3) . . . . ?
C126 O23 C123 C122 -128.3(18) . . . . ?
C126 O23 C123 C124 61(3) . . . . ?
C126 C127 C128 C129 -177.7(18) . . . . ?
C127 C128 C129 C130 -178.8(15) . . . . ?
C128 C129 C130 C131 -178.8(15) . . . . ?
C129 C130 C131 C132 -177.3(14) . . . . ?
O26 C140 C141 C142 154(2) . . . . ?
O26 C140 C145 C144 -155.1(18) . . . . ?
O27 C148 C149 C150 -7(3) . . . . ?
O28 C150 C151 C152 8(3) . . . . ?
O29 C156 C157 C158 -169.2(16) . . . . ?
O29 C159 C160 C161 -167.6(16) . . . . ?
O30 C159 C160 C161 11(3) . . . . ?
C133 C134 C135 C136 -176.8(19) . . . . ?
C134 C135 C136 C137 -179.4(17) . . . . ?
C135 C136 C137 C138 -177.4(17) . . . . ?
C136 C137 C138 C139 -173.9(19) . . . . ?
C137 C138 C139 O25 -9(6) . . . . ?
C137 C138 C139 O26 -166.1(15) . . . . ?
C139 O26 C140 C141 67(3) . . . . ?
C139 O26 C140 C145 -139.4(18) . . . . ?
C140 O26 C139 O25 10(2) . . . . ?
C140 O26 C139 C138 178.8(16) . . . . ?
C140 C141 C142 C143 -3(4) . . . . ?
C141 C140 C145 C144 1(3) . . . . ?
C141 C142 C143 C144 2(3) . . . . ?
C141 C142 C143 C146 178(2) . . . . ?
C142 C143 C144 C145 0(3) . . . . ?
C142 C143 C146 C147 177(2) . . . . ?
C143 C144 C145 C140 -1(3) . . . . ?
C143 C146 C147 C148 179(2) . . . . ?
C144 C143 C146 C147 -8(4) . . . . ?
C145 C140 C141 C142 2(3) . . . . ?
C146 C143 C144 C145 -176.0(19) . . . . ?
C146 C147 C148 O27 -6(3) . . . . ?
C146 C147 C148 C149 162(2) . . . . ?
C147 C148 C149 C150 -174.7(17) . . . . ?
C148 C149 C150 O28 0(3) . . . . ?
C148 C149 C150 C151 174.2(17) . . . . ?
C149 C150 C151 C152 -165.9(17) . . . . ?
C150 C151 C152 C153 173.9(17) . . . . ?
C151 C152 C153 C154 18(3) . . . . ?
C151 C152 C153 C158 -159.7(18) . . . . ?
C152 C153 C154 C155 -175.8(17) . . . . ?
C152 C153 C158 C157 176.0(18) . . . . ?
C153 C154 C155 C156 0(3) . . . . ?
C154 C153 C158 C157 -2(3) . . . . ?
C154 C155 C156 O29 169.8(16) . . . . ?
C154 C155 C156 C157 -2(3) . . . . ?
C155 C156 C157 C158 2(3) . . . . ?
C156 O29 C159 O30 7(3) . . . . ?
C156 O29 C159 C160 -174.0(16) . . . . ?
C156 C157 C158 C153 0(3) . . . . ?
C158 C153 C154 C155 2(3) . . . . ?
C159 O29 C156 C155 104(2) . . . . ?
C159 O29 C156 C157 -84(2) . . . . ?
C159 C160 C161 C162 -176.3(16) . . . . ?
C160 C161 C162 C163 179.2(14) . . . . ?
C161 C162 C163 C164 175.2(15) . . . . ?
C162 C163 C164 C165 178.0(15) . . . . ?
O32 C173 C174 C175 -178.3(14) . . . . ?
O32 C173 C178 C177 176.0(14) . . . . ?
O33 C181 C182 C183 -8(3) . . . . ?
O34 C183 C184 C185 -5(3) . . . . ?
O35 C189 C190 C191 172.4(15) . . . . ?
O35 C192 C193 C194 178.2(13) . . . . ?
O36 C192 C193 C194 1(3) . . . . ?
C166 C167 C168 C169 -175.1(15) . . . . ?
C167 C168 C169 C170 178.9(15) . . . . ?
C168 C169 C170 C171 -176.3(14) . . . . ?
C169 C170 C171 C172 -176.7(14) . . . . ?
C170 C171 C172 O31 17(3) . . . . ?
C170 C171 C172 O32 -166.8(14) . . . . ?
C172 O32 C173 C174 -77.8(19) . . . . ?
C172 O32 C173 C178 103.7(18) . . . . ?
C173 O32 C172 O31 1(2) . . . . ?
C173 O32 C172 C171 -175.7(13) . . . . ?
C173 C174 C175 C176 5(2) . . . . ?
C174 C173 C178 C177 -2(3) . . . . ?
C174 C175 C176 C177 -7(3) . . . . ?
C174 C175 C176 C179 168.1(16) . . . . ?
C175 C176 C177 C178 5(3) . . . . ?
C175 C176 C179 C180 0(3) . . . . ?
C176 C177 C178 C173 0(3) . . . . ?
C176 C179 C180 C181 -176.3(16) . . . . ?
C177 C176 C179 C180 176.1(18) . . . . ?
C178 C173 C174 C175 0(3) . . . . ?
C179 C176 C177 C178 -170.9(15) . . . . ?
C179 C180 C181 O33 11(3) . . . . ?
C179 C180 C181 C182 -173.1(18) . . . . ?
C180 C181 C182 C183 175.7(16) . . . . ?
C181 C182 C183 O34 9(3) . . . . ?
C181 C182 C183 C184 -171.8(18) . . . . ?
C182 C183 C184 C185 175.7(15) . . . . ?
C183 C184 C185 C186 -177.5(14) . . . . ?
C184 C185 C186 C187 -17(3) . . . . ?
C184 C185 C186 C191 165.2(15) . . . . ?
C185 C186 C187 C188 177.2(15) . . . . ?
C185 C186 C191 C190 -177.1(14) . . . . ?
C186 C187 C188 C189 3(3) . . . . ?
C187 C186 C191 C190 5(2) . . . . ?
C187 C188 C189 O35 -173.2(14) . . . . ?
C187 C188 C189 C190 0(2) . . . . ?
C188 C189 C190 C191 1(3) . . . . ?
C189 O35 C192 O36 0(3) . . . . ?
C189 O35 C192 C193 -177.7(14) . . . . ?
C189 C190 C191 C186 -3(3) . . . . ?
C191 C186 C187 C188 -5(2) . . . . ?
C192 O35 C189 C188 -122.9(16) . . . . ?
C192 O35 C189 C190 65(2) . . . . ?
C192 C193 C194 C195 -177.3(15) . . . . ?
C193 C194 C195 C196 -173.3(14) . . . . ?
C194 C195 C196 C197 -176.0(15) . . . . ?
C195 C196 C197 C198 -175.2(15) . . . . ?
O38 C206 C207 C208 167.2(14) . . . . ?
O38 C206 C211 C210 -169.1(13) . . . . ?
O39 C214 C215 C216 6(3) . . . . ?
O40 C216 C217 C218 -4(3) . . . . ?
O41 C222 C223 C224 -169.8(16) . . . . ?
O41 C225 C226 C227 167.5(15) . . . . ?
O42 C225 C226 C227 -14(3) . . . . ?
C199 C200 C201 C202 178.6(16) . . . . ?
C200 C201 C202 C203 176.4(15) . . . . ?
C201 C202 C203 C204 177.6(14) . . . . ?
C202 C203 C204 C205 178.6(16) . . . . ?
C203 C204 C205 O37 6(3) . . . . ?
C203 C204 C205 O38 -177.3(14) . . . . ?
C205 O38 C206 C207 117.5(17) . . . . ?
C205 O38 C206 C211 -74(2) . . . . ?
C206 O38 C205 O37 2(3) . . . . ?
C206 O38 C205 C204 -175.3(14) . . . . ?
C206 C207 C208 C209 2(3) . . . . ?
C207 C206 C211 C210 -2(3) . . . . ?
C207 C208 C209 C210 -1(2) . . . . ?
C207 C208 C209 C212 -178.1(16) . . . . ?
C208 C209 C210 C211 -1(2) . . . . ?
C208 C209 C212 C213 15(3) . . . . ?
C209 C210 C211 C206 3(2) . . . . ?
C209 C212 C213 C214 177.6(17) . . . . ?
C210 C209 C212 C213 -161.7(17) . . . . ?
C211 C206 C207 C208 0(3) . . . . ?
C212 C209 C210 C211 175.5(16) . . . . ?
C212 C213 C214 O39 3(3) . . . . ?
C212 C213 C214 C215 -168.0(17) . . . . ?
C213 C214 C215 C216 177.6(17) . . . . ?
C214 C215 C216 O40 -11(3) . . . . ?
C214 C215 C216 C217 -178.6(18) . . . . ?
C215 C216 C217 C218 163(2) . . . . ?
C216 C217 C218 C219 172.1(19) . . . . ?
C217 C218 C219 C220 -1(3) . . . . ?
C217 C218 C219 C224 -175(2) . . . . ?
C218 C219 C220 C221 -177.4(17) . . . . ?
C218 C219 C224 C223 174.8(17) . . . . ?
C219 C220 C221 C222 4(3) . . . . ?
C220 C219 C224 C223 0(3) . . . . ?
C220 C221 C222 O41 166.2(16) . . . . ?
C220 C221 C222 C223 -3(3) . . . . ?
C221 C222 C223 C224 0(3) . . . . ?
C222 O41 C225 O42 5(3) . . . . ?
C222 O41 C225 C226 -177.3(17) . . . . ?
C222 C223 C224 C219 1(3) . . . . ?
C224 C219 C220 C221 -3(3) . . . . ?
C225 O41 C222 C221 84(2) . . . . ?
C225 O41 C222 C223 -107(2) . . . . ?
C225 C226 C227 C228 177.3(16) . . . . ?
C226 C227 C228 C229 178.5(15) . . . . ?
C227 C228 C229 C230 179.3(15) . . . . ?
C228 C229 C230 C231 176.9(16) . . . . ?
O44 C239 C240 C241 -169.0(16) . . . . ?
O44 C239 C244 C243 165.4(17) . . . . ?
O45 C247 C248 C249 -6(3) . . . . ?
O46 C249 C250 C251 3(3) . . . . ?
O47 C255 C256 C257 -169.1(16) . . . . ?
O47 C258 C259 C260 -178.9(14) . . . . ?
O48 C258 C259 C260 4(3) . . . . ?
C232 C233 C234 C235 170.1(18) . . . . ?
C233 C234 C235 C236 179.2(15) . . . . ?
C234 C235 C236 C237 178.4(15) . . . . ?
C235 C236 C237 C238 -179.4(15) . . . . ?
C236 C237 C238 O43 -10(3) . . . . ?
C236 C237 C238 O44 173.5(15) . . . . ?
C238 O44 C239 C240 -114.9(18) . . . . ?
C238 O44 C239 C244 73(2) . . . . ?
C239 O44 C238 O43 8(3) . . . . ?
C239 O44 C238 C237 -176.0(15) . . . . ?
C239 C240 C241 C242 1(3) . . . . ?
C240 C239 C244 C243 -6(3) . . . . ?
C240 C241 C242 C243 -4(3) . . . . ?
C240 C241 C242 C245 171.2(18) . . . . ?
C241 C242 C243 C244 1(3) . . . . ?
C241 C242 C245 C246 -175(2) . . . . ?
C242 C243 C244 C239 4(3) . . . . ?
C242 C245 C246 C247 176(2) . . . . ?
C243 C242 C245 C246 0(4) . . . . ?
C244 C239 C240 C241 4(3) . . . . ?
C245 C242 C243 C244 -173.6(18) . . . . ?
C245 C246 C247 O45 -9(4) . . . . ?
C245 C246 C247 C248 164(2) . . . . ?
C246 C247 C248 C249 -178.5(19) . . . . ?
C247 C248 C249 O46 5(3) . . . . ?
C247 C248 C249 C250 175.4(18) . . . . ?
C248 C249 C250 C251 -168.0(19) . . . . ?
C249 C250 C251 C252 178.0(19) . . . . ?
C250 C251 C252 C253 13(3) . . . . ?
C250 C251 C252 C257 -166.3(19) . . . . ?
C251 C252 C253 C254 -179.0(18) . . . . ?
C251 C252 C257 C256 178.7(18) . . . . ?
C252 C253 C254 C255 3(3) . . . . ?
C253 C252 C257 C256 -1(3) . . . . ?
C253 C254 C255 O47 168.6(16) . . . . ?
C253 C254 C255 C256 -6(3) . . . . ?
C254 C255 C256 C257 6(3) . . . . ?
C255 O47 C258 O48 -5(3) . . . . ?
C255 O47 C258 C259 178.1(15) . . . . ?
C255 C256 C257 C252 -2(3) . . . . ?
C257 C252 C253 C254 1(3) . . . . ?
C258 O47 C255 C254 129.3(18) . . . . ?
C258 O47 C255 C256 -56(2) . . . . ?
C258 C259 C260 C261 176.7(15) . . . . ?
C259 C260 C261 C262 178.2(14) . . . . ?
C260 C261 C262 C263 176.2(14) . . . . ?
C261 C262 C263 C264 -177.8(14) . . . . ?

loop_
_exptl_oxdiff_crystal_face_indexfrac_h
_exptl_oxdiff_crystal_face_indexfrac_k
_exptl_oxdiff_crystal_face_indexfrac_l
_exptl_oxdiff_crystal_face_x
_exptl_oxdiff_crystal_face_y
_exptl_oxdiff_crystal_face_z
0.0000 -0.0000 -1.0002 0.0096 0.0317 -0.0099
-0.0000 0.0000 1.0002 -0.0096 -0.0317 0.0099
1.0001 -0.0000 0.0001 -0.0349 -0.0098 -0.0070
-1.0001 0.0000 -0.0001 0.0349 0.0098 0.0070
-0.0013 -0.9996 0.0005 -0.0771 0.1000 0.2459
0.0013 0.9996 -0.0005 0.0771 -0.1000 -0.2459
-1.0002 0.0001 1.0001 0.0253 -0.0219 0.0168
1.0002 -0.0001 -1.0001 -0.0253 0.0219 -0.0168
